data_7130774
loop_
_publ_author_name
'Mehrotra, Sonam'
'Raje, Sakthi'
'Jain, Anant Kumar'
'Butcher, R. J.'
'Angamuthu, Raja'

_publ_section_title
;
 Triazine based eccentric Piedfort units towards a single source hydrogen
 bonded network
;
_journal_name_full 'Chemical Communications'
_journal_paper_doi 10.1039/D2CC03327E
_journal_year 2022
_chemical_absolute_configuration unk
_chemical_formula_moiety '2(C16 H23 N5 S), C2 H6 O S'
_chemical_formula_sum 'C34 H52 N10 O S3'
_chemical_formula_weight 713.03
_space_group_crystal_system triclinic
_space_group_IT_number 1
_space_group_name_Hall 'P 1'
_space_group_name_H-M_alt 'P 1'
_atom_sites_solution_hydrogens mixed
_atom_sites_solution_primary dual
_atom_sites_solution_secondary difmap
_audit_creation_method SHELXL-2018/3
_audit_update_record
;
2022-07-16 deposited with the CCDC.	2022-09-26 downloaded from the CCDC.
;
_cell_angle_alpha 81.0580(10)
_cell_angle_beta 79.5800(10)
_cell_angle_gamma 66.8910(10)
_cell_formula_units_Z 8
_cell_length_a 17.0555(7)
_cell_length_b 21.6567(8)
_cell_length_c 23.7689(9)
_cell_measurement_reflns_used 9987
_cell_measurement_temperature 123(2)
_cell_measurement_theta_max 26.053
_cell_measurement_theta_min 2.306
_cell_volume 7907.1(5)
_computing_cell_refinement 'Bruker Apex 2'
_computing_data_collection 'Bruker Apex 2'
_computing_data_reduction 'Bruker Saint'
_computing_molecular_graphics 'SHELXTL (Sheldrick, 2008)'
_computing_publication_material 'SHELXTL (Sheldrick, 2008)'
_computing_structure_refinement 'SHELXL-2018/3 (Sheldrick, 2015)'
_computing_structure_solution 'SHELXT (Sheldrick, 2015)'
_diffrn_ambient_temperature 123(2)
_diffrn_measured_fraction_theta_full 0.998
_diffrn_measured_fraction_theta_max 0.996
_diffrn_measurement_device_type 'Bruker Apex 2'
_diffrn_measurement_method '\w scans'
_diffrn_radiation_type MoK\a
_diffrn_radiation_wavelength 0.71073
_diffrn_reflns_av_R_equivalents 0.0575
_diffrn_reflns_av_unetI/netI 0.1925
_diffrn_reflns_Laue_measured_fraction_full 0.998
_diffrn_reflns_Laue_measured_fraction_max 0.996
_diffrn_reflns_limit_h_max 22
_diffrn_reflns_limit_h_min -22
_diffrn_reflns_limit_k_max 28
_diffrn_reflns_limit_k_min -28
_diffrn_reflns_limit_l_max 31
_diffrn_reflns_limit_l_min -31
_diffrn_reflns_number 122442
_diffrn_reflns_point_group_measured_fraction_full 0.984
_diffrn_reflns_point_group_measured_fraction_max 0.976
_diffrn_reflns_theta_full 25.242
_diffrn_reflns_theta_max 28.400
_diffrn_reflns_theta_min 2.054
_exptl_absorpt_coefficient_mu 0.227
_exptl_absorpt_correction_T_max 0.7457
_exptl_absorpt_correction_T_min 0.6338
_exptl_absorpt_correction_type multi-scan
_exptl_absorpt_process_details 'Sadabs (Sheldrick, 1996)'
_exptl_crystal_colour colorless
_exptl_crystal_density_diffrn 1.198
_exptl_crystal_description prism
_exptl_crystal_F_000 3056
_exptl_crystal_size_max 0.31
_exptl_crystal_size_mid 0.25
_exptl_crystal_size_min 0.16
_refine_diff_density_max 0.529
_refine_diff_density_min -0.474
_refine_diff_density_rms 0.074
_refine_ls_abs_structure_details
;
 Refined as an inversion twin.
;
_refine_ls_abs_structure_Flack 0.51(4)
_refine_ls_extinction_method none
_refine_ls_goodness_of_fit_ref 0.989
_refine_ls_hydrogen_treatment constr
_refine_ls_matrix_type full
_refine_ls_number_parameters 3665
_refine_ls_number_reflns 77502
_refine_ls_number_restraints 165
_refine_ls_restrained_S_all 0.988
_refine_ls_R_factor_all 0.1826
_refine_ls_R_factor_gt 0.0824
_refine_ls_shift/su_max 0.000
_refine_ls_shift/su_mean 0.000
_refine_ls_structure_factor_coef Fsqd
_refine_ls_weighting_details 'w=1/[\s^2^(Fo^2^)+(0.0426P)^2^] where P=(Fo^2^+2Fc^2^)/3'
_refine_ls_weighting_scheme calc
_refine_ls_wR_factor_gt 0.1148
_refine_ls_wR_factor_ref 0.1431
_reflns_Friedel_coverage 0.960
_reflns_Friedel_fraction_full 0.970
_reflns_Friedel_fraction_max 0.957
_reflns_number_gt 40858
_reflns_number_total 77502
_reflns_threshold_expression 'I > 2\s(I)'
_cod_data_source_file d2cc03327e2.cif
_cod_data_source_block shelx_CCDC2
_cod_database_code 7130774
_shelx_shelxl_version_number 2018/3
_shelx_space_group_comment
;
The symmetry employed for this shelxl refinement is uniquely defined
by the following loop, which should always be used as a source of
symmetry information in preference to the above space-group names.
They are only intended as comments.
;

loop_
_space_group_symop_operation_xyz
'x, y, z'

loop_
_atom_site_label
_atom_site_type_symbol
_atom_site_fract_x
_atom_site_fract_y
_atom_site_fract_z
_atom_site_U_iso_or_equiv
_atom_site_adp_type
_atom_site_occupancy
_atom_site_site_symmetry_order
_atom_site_calc_flag
_atom_site_refinement_flags_posn
_atom_site_refinement_flags_adp
_atom_site_refinement_flags_occupancy
_atom_site_disorder_assembly
_atom_site_disorder_group
S1A S -0.20035(10) 1.08053(8) 0.22123(7) 0.0232(4) Uani 1 1 d . . . . .
N1A N -0.0912(3) 0.9688(3) 0.1849(2) 0.0177(12) Uani 1 1 d . . . . .
N2A N 0.0589(3) 0.9422(3) 0.1538(2) 0.0196(13) Uani 1 1 d . . . . .
N3A N -0.0319(3) 1.0517(3) 0.1838(2) 0.0208(13) Uani 1 1 d . . . . .
N4A N -0.0015(3) 0.8620(3) 0.1638(2) 0.0201(13) Uani 1 1 d . . . . .
H4AA H -0.047918 0.852074 0.171810 0.024 Uiso 1 1 calc R U . . .
N5A N 0.1075(3) 1.0296(3) 0.1444(2) 0.0228(13) Uani 1 1 d . . . . .
H5AB H 0.097805 1.071008 0.151168 0.027 Uiso 1 1 calc R U . . .
C1A C -0.0943(4) 1.0290(3) 0.1934(2) 0.0171(15) Uani 1 1 d . . . . .
C2A C -0.0108(4) 0.9259(3) 0.1671(2) 0.0177(15) Uani 1 1 d . . . . .
C3A C 0.0438(4) 1.0070(3) 0.1612(2) 0.0185(15) Uani 1 1 d . . . . .
C4A C -0.1838(4) 1.1483(3) 0.2432(3) 0.0191(15) Uani 1 1 d . . . . .
C5A C -0.1739(4) 1.2001(3) 0.2041(3) 0.0238(16) Uani 1 1 d . . . . .
H5AA H -0.174955 1.199515 0.164357 0.029 Uiso 1 1 calc R U . . .
C6A C -0.1623(4) 1.2528(3) 0.2236(3) 0.0274(17) Uani 1 1 d . . . . .
H6AA H -0.154725 1.287964 0.196657 0.033 Uiso 1 1 calc R U . . .
C7A C -0.1616(4) 1.2555(3) 0.2807(3) 0.0247(16) Uani 1 1 d . . . . .
C8A C -0.1744(4) 1.2046(3) 0.3201(3) 0.0230(16) Uani 1 1 d . . . . .
H8AA H -0.175678 1.206347 0.359933 0.028 Uiso 1 1 calc R U . . .
C9A C -0.1852(4) 1.1517(3) 0.3015(3) 0.0230(16) Uani 1 1 d . . . . .
H9AA H -0.193734 1.117063 0.328678 0.028 Uiso 1 1 calc R U . . .
C10A C -0.1447(4) 1.3115(3) 0.3007(3) 0.0338(19) Uani 1 1 d . . . . .
H10A H -0.152804 1.348796 0.270297 0.051 Uiso 1 1 calc R U . . .
H10B H -0.085530 1.294535 0.309662 0.051 Uiso 1 1 calc R U . . .
H10C H -0.184821 1.327640 0.335217 0.051 Uiso 1 1 calc R U . . .
C11A C 0.0809(4) 0.8074(3) 0.1479(3) 0.0207(15) Uani 1 1 d . . . . .
H11A H 0.123838 0.808173 0.171203 0.025 Uiso 1 1 calc R U . . .
C12A C 0.0703(4) 0.7407(3) 0.1629(3) 0.0251(16) Uani 1 1 d . . . . .
H12A H 0.049461 0.735883 0.203981 0.038 Uiso 1 1 calc R U . . .
H12B H 0.125773 0.704008 0.154222 0.038 Uiso 1 1 calc R U . . .
H12C H 0.028627 0.738830 0.140395 0.038 Uiso 1 1 calc R U . . .
C13A C 0.1146(4) 0.8171(3) 0.0842(3) 0.0273(17) Uani 1 1 d . . . . .
H13A H 0.117536 0.861974 0.075479 0.041 Uiso 1 1 calc R U . . .
H13B H 0.075733 0.812961 0.060631 0.041 Uiso 1 1 calc R U . . .
H13C H 0.172164 0.782651 0.075866 0.041 Uiso 1 1 calc R U . . .
C14A C 0.1924(4) 0.9905(3) 0.1157(3) 0.0271(17) Uani 1 1 d . . . . .
H14A H 0.186882 0.955777 0.095137 0.033 Uiso 1 1 calc R U . . .
C15A C 0.2230(5) 1.0382(4) 0.0715(3) 0.041(2) Uani 1 1 d . . . . .
H15A H 0.181225 1.059941 0.044182 0.061 Uiso 1 1 calc R U . . .
H15B H 0.279003 1.012528 0.050826 0.061 Uiso 1 1 calc R U . . .
H15C H 0.228446 1.072616 0.091098 0.061 Uiso 1 1 calc R U . . .
C16A C 0.2552(4) 0.9551(4) 0.1583(3) 0.039(2) Uani 1 1 d . . . . .
H16A H 0.234574 0.923916 0.185335 0.058 Uiso 1 1 calc R U . . .
H16B H 0.260228 0.988444 0.179462 0.058 Uiso 1 1 calc R U . . .
H16C H 0.311521 0.929776 0.137890 0.058 Uiso 1 1 calc R U . . .
S1B S -0.54616(10) 1.33076(8) 0.71924(7) 0.0226(4) Uani 1 1 d . . . . .
N1B N -0.5303(3) 1.2230(3) 0.6768(2) 0.0185(12) Uani 1 1 d . . . . .
N2B N -0.6433(3) 1.2037(3) 0.6441(2) 0.0189(13) Uani 1 1 d . . . . .
N3B N -0.6707(3) 1.3079(2) 0.6823(2) 0.0180(12) Uani 1 1 d . . . . .
N4B N -0.5074(3) 1.1208(3) 0.6486(2) 0.0237(13) Uani 1 1 d . . . . .
H4BA H -0.455651 1.108763 0.658246 0.028 Uiso 1 1 calc R U . . .
N5B N -0.7747(3) 1.2933(3) 0.6435(2) 0.0238(13) Uani 1 1 d . . . . .
H5BB H -0.807696 1.333184 0.655062 0.029 Uiso 1 1 calc R U . . .
C1B C -0.5888(4) 1.2826(3) 0.6894(2) 0.0166(14) Uani 1 1 d . . . . .
C2B C -0.5625(4) 1.1842(3) 0.6561(3) 0.0191(15) Uani 1 1 d . . . . .
C3B C -0.6941(4) 1.2665(3) 0.6568(3) 0.0213(16) Uani 1 1 d . . . . .
C4B C -0.6402(4) 1.3989(3) 0.7428(3) 0.0208(15) Uani 1 1 d . . . . .
C5B C -0.6828(4) 1.4512(3) 0.7040(3) 0.0239(16) Uani 1 1 d . . . . .
H5BA H -0.661153 1.451432 0.664264 0.029 Uiso 1 1 calc R U . . .
C6B C -0.7568(4) 1.5027(3) 0.7237(3) 0.0286(17) Uani 1 1 d . . . . .
H6BA H -0.785349 1.538409 0.696944 0.034 Uiso 1 1 calc R U . . .
C7B C -0.7907(4) 1.5041(3) 0.7810(3) 0.0278(17) Uani 1 1 d . . . . .
C8B C -0.7452(4) 1.4518(3) 0.8198(3) 0.0254(17) Uani 1 1 d . . . . .
H8BA H -0.765737 1.452293 0.859743 0.031 Uiso 1 1 calc R U . . .
C9B C -0.6717(4) 1.3999(3) 0.8008(3) 0.0253(17) Uani 1 1 d . . . . .
H9BA H -0.642233 1.364615 0.827510 0.030 Uiso 1 1 calc R U . . .
C10B C -0.8739(4) 1.5584(3) 0.8021(3) 0.041(2) Uani 1 1 d . . . . .
H10D H -0.864816 1.578910 0.833100 0.061 Uiso 1 1 calc R U . . .
H10E H -0.917320 1.538689 0.816566 0.061 Uiso 1 1 calc R U . . .
H10F H -0.893620 1.592976 0.770405 0.061 Uiso 1 1 calc R U . . .
C11B C -0.5267(4) 1.0697(3) 0.6257(3) 0.0226(16) Uani 1 1 d . . . . .
H11B H -0.586881 1.073831 0.641351 0.027 Uiso 1 1 calc R U . . .
C12B C -0.4653(4) 1.0002(3) 0.6453(3) 0.0292(17) Uani 1 1 d . . . . .
H12D H -0.470298 0.994718 0.687308 0.044 Uiso 1 1 calc R U . . .
H12E H -0.406196 0.995167 0.629198 0.044 Uiso 1 1 calc R U . . .
H12F H -0.479608 0.965761 0.631935 0.044 Uiso 1 1 calc R U . . .
C13B C -0.5189(4) 1.0802(3) 0.5602(3) 0.0313(17) Uani 1 1 d . . . . .
H13D H -0.560847 1.124465 0.548422 0.047 Uiso 1 1 calc R U . . .
H13E H -0.530270 1.044913 0.545738 0.047 Uiso 1 1 calc R U . . .
H13F H -0.460748 1.077865 0.544491 0.047 Uiso 1 1 calc R U . . .
C14B C -0.8122(4) 1.2620(3) 0.6113(3) 0.0243(16) Uani 1 1 d . . . . .
H14B H -0.764805 1.230621 0.585852 0.029 Uiso 1 1 calc R U . . .
C15B C -0.8582(5) 1.2215(4) 0.6519(3) 0.0366(19) Uani 1 1 d . . . . .
H15D H -0.817751 1.187553 0.676134 0.055 Uiso 1 1 calc R U . . .
H15E H -0.880250 1.198963 0.629506 0.055 Uiso 1 1 calc R U . . .
H15F H -0.906113 1.251806 0.676261 0.055 Uiso 1 1 calc R U . . .
C16B C -0.8723(4) 1.3174(3) 0.5737(3) 0.0308(18) Uani 1 1 d . . . . .
H16D H -0.839656 1.341121 0.547463 0.046 Uiso 1 1 calc R U . . .
H16E H -0.918003 1.349389 0.598044 0.046 Uiso 1 1 calc R U . . .
H16F H -0.897720 1.297403 0.551380 0.046 Uiso 1 1 calc R U . . .
S1C S 0.07552(10) 0.75457(8) 0.89504(7) 0.0232(4) Uani 1 1 d . . . . .
N1C N 0.0512(3) 0.8649(3) 0.9363(2) 0.0165(12) Uani 1 1 d . . . . .
N2C N 0.1610(3) 0.8934(3) 0.9628(2) 0.0182(12) Uani 1 1 d . . . . .
N3C N 0.1957(3) 0.7854(2) 0.9298(2) 0.0176(12) Uani 1 1 d . . . . .
N4C N 0.0192(3) 0.9668(3) 0.9686(2) 0.0204(13) Uani 1 1 d . . . . .
H4CA H -0.033282 0.976428 0.961132 0.024 Uiso 1 1 calc R U . . .
N5C N 0.2948(3) 0.8105(3) 0.9652(2) 0.0253(14) Uani 1 1 d . . . . .
H5CB H 0.332519 0.772015 0.953320 0.030 Uiso 1 1 calc R U . . .
C1C C 0.1137(4) 0.8067(3) 0.9230(2) 0.0166(15) Uani 1 1 d . . . . .
C2C C 0.0796(4) 0.9069(3) 0.9552(3) 0.0166(15) Uani 1 1 d . . . . .
C3C C 0.2144(4) 0.8306(3) 0.9525(3) 0.0186(15) Uani 1 1 d . . . . .
C4C C 0.1715(4) 0.6886(3) 0.8715(3) 0.0215(16) Uani 1 1 d . . . . .
C5C C 0.2137(4) 0.6357(3) 0.9102(3) 0.0234(16) Uani 1 1 d . . . . .
H5CA H 0.191564 0.635259 0.949829 0.028 Uiso 1 1 calc R U . . .
C6C C 0.2873(4) 0.5842(3) 0.8909(3) 0.0228(16) Uani 1 1 d . . . . .
H6CA H 0.316019 0.548909 0.917841 0.027 Uiso 1 1 calc R U . . .
C7C C 0.3211(4) 0.5822(3) 0.8331(3) 0.0214(16) Uani 1 1 d . . . . .
C8C C 0.2780(4) 0.6347(3) 0.7950(3) 0.0211(15) Uani 1 1 d . . . . .
H8CA H 0.299748 0.634591 0.755272 0.025 Uiso 1 1 calc R U . . .
C9C C 0.2038(4) 0.6874(3) 0.8137(3) 0.0213(16) Uani 1 1 d . . . . .
H9CA H 0.175056 0.722807 0.786832 0.026 Uiso 1 1 calc R U . . .
C10C C 0.4043(4) 0.5270(3) 0.8124(3) 0.0289(17) Uani 1 1 d . . . . .
H10G H 0.396843 0.509738 0.778786 0.043 Uiso 1 1 calc R U . . .
H10H H 0.420044 0.490235 0.843132 0.043 Uiso 1 1 calc R U . . .
H10I H 0.449872 0.545082 0.801936 0.043 Uiso 1 1 calc R U . . .
C11C C 0.0348(4) 1.0172(3) 0.9947(3) 0.0243(16) Uani 1 1 d . . . . .
H11C H 0.081528 0.992944 1.019393 0.029 Uiso 1 1 calc R U . . .
C12C C -0.0463(4) 1.0558(3) 1.0329(3) 0.0258(16) Uani 1 1 d . . . . .
H12G H -0.062157 1.024291 1.062449 0.039 Uiso 1 1 calc R U . . .
H12H H -0.093252 1.079237 1.009511 0.039 Uiso 1 1 calc R U . . .
H12I H -0.035885 1.088875 1.051252 0.039 Uiso 1 1 calc R U . . .
C13C C 0.0639(4) 1.0637(3) 0.9496(3) 0.0321(18) Uani 1 1 d . . . . .
H13G H 0.117043 1.037244 0.926558 0.048 Uiso 1 1 calc R U . . .
H13H H 0.074374 1.096429 0.968343 0.048 Uiso 1 1 calc R U . . .
H13I H 0.019132 1.087530 0.924668 0.048 Uiso 1 1 calc R U . . .
C14C C 0.3246(4) 0.8477(4) 0.9972(3) 0.0309(18) Uani 1 1 d . . . . .
H14C H 0.273295 0.885081 1.014101 0.037 Uiso 1 1 calc R U . . .
C15C C 0.3815(6) 0.8779(4) 0.9580(4) 0.067(3) Uani 1 1 d . . . . .
H15G H 0.351228 0.905719 0.926129 0.101 Uiso 1 1 calc R U . . .
H15H H 0.433847 0.841824 0.942933 0.101 Uiso 1 1 calc R U . . .
H15I H 0.396760 0.905920 0.979320 0.101 Uiso 1 1 calc R U . . .
C16C C 0.3690(5) 0.8012(4) 1.0455(3) 0.055(3) Uani 1 1 d . . . . .
H16G H 0.329239 0.782940 1.070365 0.083 Uiso 1 1 calc R U . . .
H16H H 0.387409 0.826278 1.067869 0.083 Uiso 1 1 calc R U . . .
H16I H 0.419393 0.764131 1.029603 0.083 Uiso 1 1 calc R U . . .
S1D S 0.29425(10) 0.57700(8) 0.21568(7) 0.0237(4) Uani 1 1 d . . . . .
N1D N 0.4096(3) 0.4690(3) 0.1752(2) 0.0183(12) Uani 1 1 d . . . . .
N2D N 0.5584(3) 0.4505(3) 0.1448(2) 0.0199(13) Uani 1 1 d . . . . .
N3D N 0.4613(3) 0.5551(3) 0.1818(2) 0.0187(13) Uani 1 1 d . . . . .
N4D N 0.5046(3) 0.3663(3) 0.1491(2) 0.0234(13) Uani 1 1 d . . . . .
H4DA H 0.460218 0.353858 0.158440 0.028 Uiso 1 1 calc R U . . .
N5D N 0.5988(3) 0.5409(3) 0.1446(2) 0.0230(13) Uani 1 1 d . . . . .
H5DB H 0.585751 0.580805 0.156267 0.028 Uiso 1 1 calc R U . . .
C1D C 0.4018(4) 0.5293(3) 0.1876(2) 0.0173(15) Uani 1 1 d . . . . .
C2D C 0.4917(4) 0.4300(3) 0.1562(3) 0.0178(15) Uani 1 1 d . . . . .
C3D C 0.5381(4) 0.5136(3) 0.1573(3) 0.0186(15) Uani 1 1 d . . . . .
C4D C 0.3059(4) 0.6481(3) 0.2362(3) 0.0186(15) Uani 1 1 d . . . . .
C5D C 0.3140(4) 0.6989(3) 0.1958(3) 0.0266(17) Uani 1 1 d . . . . .
H5DA H 0.310812 0.697226 0.156648 0.032 Uiso 1 1 calc R U . . .
C6D C 0.3268(4) 0.7520(3) 0.2123(3) 0.0283(17) Uani 1 1 d . . . . .
H6DA H 0.333273 0.786402 0.183993 0.034 Uiso 1 1 calc R U . . .
C7D C 0.3304(4) 0.7564(3) 0.2694(3) 0.0267(17) Uani 1 1 d . . . . .
C8D C 0.3185(4) 0.7059(3) 0.3098(3) 0.0256(16) Uani 1 1 d . . . . .
H8DA H 0.318158 0.708617 0.349357 0.031 Uiso 1 1 calc R U . . .
C9D C 0.3071(4) 0.6520(3) 0.2933(3) 0.0250(16) Uani 1 1 d . . . . .
H9DA H 0.300119 0.617482 0.321284 0.030 Uiso 1 1 calc R U . . .
C10D C 0.3494(4) 0.8128(3) 0.2867(3) 0.0338(18) Uani 1 1 d . . . . .
H10J H 0.304329 0.835567 0.316861 0.051 Uiso 1 1 calc R U . . .
H10K H 0.351086 0.845269 0.253277 0.051 Uiso 1 1 calc R U . . .
H10L H 0.405170 0.794226 0.301246 0.051 Uiso 1 1 calc R U . . .
C11D C 0.5860(4) 0.3163(3) 0.1272(3) 0.0236(16) Uani 1 1 d . . . . .
H11D H 0.633281 0.322215 0.142380 0.028 Uiso 1 1 calc R U . . .
C12D C 0.5867(4) 0.2462(3) 0.1483(3) 0.0288(17) Uani 1 1 d . . . . .
H12J H 0.580167 0.240678 0.190361 0.043 Uiso 1 1 calc R U . . .
H12K H 0.641370 0.212403 0.133090 0.043 Uiso 1 1 calc R U . . .
H12L H 0.539117 0.240407 0.134994 0.043 Uiso 1 1 calc R U . . .
C13D C 0.6016(4) 0.3245(3) 0.0614(3) 0.0313(17) Uani 1 1 d . . . . .
H13J H 0.607187 0.367982 0.048406 0.047 Uiso 1 1 calc R U . . .
H13K H 0.552954 0.322863 0.045919 0.047 Uiso 1 1 calc R U . . .
H13L H 0.654495 0.287965 0.047669 0.047 Uiso 1 1 calc R U . . .
C14D C 0.6847(4) 0.5095(3) 0.1130(3) 0.0258(17) Uani 1 1 d . . . . .
H14D H 0.682611 0.477655 0.087564 0.031 Uiso 1 1 calc R U . . .
C15D C 0.7501(4) 0.4701(4) 0.1545(3) 0.0354(19) Uani 1 1 d . . . . .
H15J H 0.730565 0.437133 0.179675 0.053 Uiso 1 1 calc R U . . .
H15K H 0.755703 0.501335 0.177824 0.053 Uiso 1 1 calc R U . . .
H15L H 0.805984 0.446550 0.132636 0.053 Uiso 1 1 calc R U . . .
C16D C 0.7085(4) 0.5650(3) 0.0758(3) 0.0295(17) Uani 1 1 d . . . . .
H16J H 0.664404 0.589906 0.050541 0.044 Uiso 1 1 calc R U . . .
H16K H 0.764205 0.544882 0.052403 0.044 Uiso 1 1 calc R U . . .
H16L H 0.712174 0.595829 0.100366 0.044 Uiso 1 1 calc R U . . .
S1E S 0.44527(10) 0.82923(9) 0.71950(7) 0.0243(4) Uani 1 1 d . . . . .
N1E N 0.4648(3) 0.7173(3) 0.6844(2) 0.0178(12) Uani 1 1 d . . . . .
N2E N 0.3558(3) 0.6913(3) 0.6537(2) 0.0196(13) Uani 1 1 d . . . . .
N3E N 0.3240(3) 0.8013(3) 0.6825(2) 0.0217(13) Uani 1 1 d . . . . .
N4E N 0.4910(3) 0.6105(3) 0.6646(2) 0.0213(13) Uani 1 1 d . . . . .
H4EA H 0.543243 0.600405 0.672618 0.026 Uiso 1 1 calc R U . . .
N5E N 0.2255(3) 0.7790(3) 0.6441(2) 0.0253(14) Uani 1 1 d . . . . .
H5EB H 0.191344 0.820694 0.650191 0.030 Uiso 1 1 calc R U . . .
C1E C 0.4044(4) 0.7778(3) 0.6924(2) 0.0163(14) Uani 1 1 d . . . . .
C2E C 0.4357(4) 0.6743(3) 0.6673(2) 0.0177(15) Uani 1 1 d . . . . .
C3E C 0.3042(4) 0.7557(3) 0.6607(2) 0.0190(15) Uani 1 1 d . . . . .
C4E C 0.3512(4) 0.8991(3) 0.7395(3) 0.0185(15) Uani 1 1 d . . . . .
C5E C 0.3113(4) 0.9500(3) 0.6984(3) 0.0283(17) Uani 1 1 d . . . . .
H5EA H 0.334058 0.947573 0.658880 0.034 Uiso 1 1 calc R U . . .
C6E C 0.2381(4) 1.0041(3) 0.7159(3) 0.0263(17) Uani 1 1 d . . . . .
H6EA H 0.210880 1.038574 0.687892 0.032 Uiso 1 1 calc R U . . .
C7E C 0.2039(4) 1.0091(3) 0.7725(3) 0.0228(16) Uani 1 1 d . . . . .
C8E C 0.2453(4) 0.9588(3) 0.8135(3) 0.0241(16) Uani 1 1 d . . . . .
H8EA H 0.223475 0.962287 0.853124 0.029 Uiso 1 1 calc R U . . .
C9E C 0.3177(4) 0.9041(3) 0.7970(3) 0.0243(16) Uani 1 1 d . . . . .
H9EA H 0.344773 0.869639 0.825156 0.029 Uiso 1 1 calc R U . . .
C10E C 0.1219(4) 1.0668(3) 0.7902(3) 0.0308(18) Uani 1 1 d . . . . .
H10M H 0.129556 1.086417 0.822310 0.046 Uiso 1 1 calc R U . . .
H10N H 0.075012 1.050259 0.802064 0.046 Uiso 1 1 calc R U . . .
H10O H 0.107892 1.101305 0.757640 0.046 Uiso 1 1 calc R U . . .
C11E C 0.4700(4) 0.5562(3) 0.6492(3) 0.0222(16) Uani 1 1 d . . . . .
H11E H 0.413376 0.558505 0.671486 0.027 Uiso 1 1 calc R U . . .
C12E C 0.5371(4) 0.4894(3) 0.6662(3) 0.0272(16) Uani 1 1 d . . . . .
H12M H 0.540209 0.485580 0.707406 0.041 Uiso 1 1 calc R U . . .
H12N H 0.593090 0.486123 0.644551 0.041 Uiso 1 1 calc R U . . .
H12O H 0.521960 0.452985 0.657617 0.041 Uiso 1 1 calc R U . . .
C13E C 0.4621(4) 0.5642(3) 0.5856(3) 0.0302(17) Uani 1 1 d . . . . .
H13M H 0.420034 0.609064 0.575409 0.045 Uiso 1 1 calc R U . . .
H13N H 0.442975 0.529747 0.577225 0.045 Uiso 1 1 calc R U . . .
H13O H 0.518091 0.558793 0.563043 0.045 Uiso 1 1 calc R U . . .
C14E C 0.1927(4) 0.7394(3) 0.6164(3) 0.0282(17) Uani 1 1 d . . . . .
H14E H 0.242694 0.702464 0.597899 0.034 Uiso 1 1 calc R U . . .
C15E C 0.1397(5) 0.7082(4) 0.6601(3) 0.042(2) Uani 1 1 d . . . . .
H15M H 0.174896 0.679392 0.689492 0.064 Uiso 1 1 calc R U . . .
H15N H 0.119955 0.681060 0.640967 0.064 Uiso 1 1 calc R U . . .
H15O H 0.089907 0.743933 0.678167 0.064 Uiso 1 1 calc R U . . .
C16E C 0.1410(5) 0.7856(4) 0.5699(3) 0.047(2) Uani 1 1 d . . . . .
H16M H 0.176688 0.806432 0.543393 0.071 Uiso 1 1 calc R U . . .
H16N H 0.090182 0.820901 0.587683 0.071 Uiso 1 1 calc R U . . .
H16O H 0.122701 0.759295 0.548754 0.071 Uiso 1 1 calc R U . . .
S1F S -0.32799(10) 0.98834(9) 0.75857(7) 0.0265(4) Uani 1 1 d . . . . .
N1F N -0.3304(3) 1.0962(3) 0.6930(2) 0.0199(13) Uani 1 1 d . . . . .
N2F N -0.2051(3) 1.1180(3) 0.6473(2) 0.0195(12) Uani 1 1 d . . . . .
N3F N -0.1906(3) 1.0117(3) 0.7024(2) 0.0206(13) Uani 1 1 d . . . . .
N4F N -0.3417(3) 1.1964(3) 0.6403(2) 0.0231(13) Uani 1 1 d . . . . .
H4FA H -0.397449 1.208318 0.650978 0.028 Uiso 1 1 calc R U . . .
N5F N -0.0733(3) 1.0305(3) 0.6516(2) 0.0233(13) Uani 1 1 d . . . . .
H5FB H -0.043523 0.988842 0.664383 0.028 Uiso 1 1 calc R U . . .
C1F C -0.2755(4) 1.0364(3) 0.7131(3) 0.0211(16) Uani 1 1 d . . . . .
C2F C -0.2904(4) 1.1355(3) 0.6606(3) 0.0209(16) Uani 1 1 d . . . . .
C3F C -0.1590(4) 1.0550(3) 0.6673(3) 0.0182(15) Uani 1 1 d . . . . .
C4F C -0.2432(4) 0.9096(3) 0.7681(3) 0.0192(15) Uani 1 1 d . . . . .
C5F C -0.2021(4) 0.8703(3) 0.7220(3) 0.0269(17) Uani 1 1 d . . . . .
H5FA H -0.219373 0.886255 0.684905 0.032 Uiso 1 1 calc R U . . .
C6F C -0.1370(4) 0.8089(3) 0.7301(3) 0.0298(18) Uani 1 1 d . . . . .
H6FA H -0.108899 0.783218 0.698272 0.036 Uiso 1 1 calc R U . . .
C7F C -0.1112(4) 0.7834(3) 0.7839(3) 0.0264(17) Uani 1 1 d . . . . .
C8F C -0.1524(4) 0.8228(4) 0.8289(3) 0.0300(18) Uani 1 1 d . . . . .
H8FA H -0.135534 0.806435 0.866006 0.036 Uiso 1 1 calc R U . . .
C9F C -0.2170(4) 0.8849(3) 0.8215(3) 0.0270(17) Uani 1 1 d . . . . .
H9FA H -0.243750 0.910847 0.853325 0.032 Uiso 1 1 calc R U . . .
C10F C -0.0403(4) 0.7161(3) 0.7919(3) 0.038(2) Uani 1 1 d . . . . .
H10P H -0.049516 0.695492 0.831002 0.057 Uiso 1 1 calc R U . . .
H10Q H 0.014944 0.721827 0.785844 0.057 Uiso 1 1 calc R U . . .
H10R H -0.039796 0.686880 0.764133 0.057 Uiso 1 1 calc R U . . .
C11F C -0.3124(4) 1.2445(3) 0.6019(3) 0.0225(16) Uani 1 1 d . . . . .
H11F H -0.261963 1.218735 0.574822 0.027 Uiso 1 1 calc R U . . .
C12F C -0.3829(4) 1.2898(3) 0.5671(3) 0.0332(18) Uani 1 1 d . . . . .
H12P H -0.395525 1.262837 0.543126 0.050 Uiso 1 1 calc R U . . .
H12Q H -0.364192 1.323605 0.542519 0.050 Uiso 1 1 calc R U . . .
H12R H -0.434742 1.312585 0.593053 0.050 Uiso 1 1 calc R U . . .
C13F C -0.2840(5) 1.2848(3) 0.6347(3) 0.0323(18) Uani 1 1 d . . . . .
H13P H -0.239595 1.254032 0.657861 0.048 Uiso 1 1 calc R U . . .
H13Q H -0.333359 1.312382 0.660030 0.048 Uiso 1 1 calc R U . . .
H13R H -0.260561 1.314262 0.607588 0.048 Uiso 1 1 calc R U . . .
C14F C -0.0274(4) 1.0688(4) 0.6147(3) 0.0313(18) Uani 1 1 d . . . . .
H14F H -0.064417 1.098136 0.585253 0.038 Uiso 1 1 calc R U . . .
C15F C -0.0083(5) 1.1133(4) 0.6490(4) 0.054(2) Uani 1 1 d . . . . .
H15P H -0.062259 1.144060 0.668192 0.081 Uiso 1 1 calc R U . . .
H15Q H 0.021311 1.139586 0.623098 0.081 Uiso 1 1 calc R U . . .
H15R H 0.028500 1.085238 0.677828 0.081 Uiso 1 1 calc R U . . .
C16F C 0.0542(4) 1.0198(4) 0.5841(3) 0.045(2) Uani 1 1 d . . . . .
H16P H 0.039144 0.993111 0.561207 0.068 Uiso 1 1 calc R U . . .
H16Q H 0.090310 0.989677 0.612529 0.068 Uiso 1 1 calc R U . . .
H16R H 0.085674 1.045028 0.558786 0.068 Uiso 1 1 calc R U . . .
S1G S 1.16009(11) 0.99316(9) 0.38987(7) 0.0247(4) Uani 1 1 d . . . . .
N1G N 1.0617(3) 1.1004(3) 0.4393(2) 0.0185(12) Uani 1 1 d . . . . .
N2G N 0.9132(3) 1.1257(3) 0.4784(2) 0.0207(13) Uani 1 1 d . . . . .
N3G N 0.9966(3) 1.0210(3) 0.4365(2) 0.0195(12) Uani 1 1 d . . . . .
N4G N 0.9810(3) 1.1989(3) 0.4784(2) 0.0238(13) Uani 1 1 d . . . . .
H4GA H 1.027669 1.208387 0.468914 0.029 Uiso 1 1 calc R U . . .
N5G N 0.8585(3) 1.0437(3) 0.4806(2) 0.0237(14) Uani 1 1 d . . . . .
H5GB H 0.865876 1.004745 0.469366 0.028 Uiso 1 1 calc R U . . .
C1G C 1.0602(4) 1.0426(3) 0.4259(3) 0.0188(15) Uani 1 1 d . . . . .
C2G C 0.9842(4) 1.1407(3) 0.4648(3) 0.0187(15) Uani 1 1 d . . . . .
C3G C 0.9238(4) 1.0651(3) 0.4656(3) 0.0204(16) Uani 1 1 d . . . . .
C4G C 1.1366(4) 0.9286(3) 0.3680(3) 0.0202(15) Uani 1 1 d . . . . .
C5G C 1.1242(4) 0.8776(3) 0.4070(3) 0.0226(16) Uani 1 1 d . . . . .
H5GA H 1.125208 0.878368 0.446706 0.027 Uiso 1 1 calc R U . . .
C6G C 1.1103(4) 0.8259(3) 0.3887(3) 0.0258(17) Uani 1 1 d . . . . .
H6GA H 1.101345 0.791444 0.415953 0.031 Uiso 1 1 calc R U . . .
C7G C 1.1093(4) 0.8237(3) 0.3307(3) 0.0227(16) Uani 1 1 d . . . . .
C8G C 1.1217(4) 0.8746(3) 0.2920(3) 0.0229(16) Uani 1 1 d . . . . .
H8GA H 1.120637 0.874040 0.252316 0.028 Uiso 1 1 calc R U . . .
C9G C 1.1359(4) 0.9268(3) 0.3106(3) 0.0220(16) Uani 1 1 d . . . . .
H9GA H 1.145112 0.961220 0.283441 0.026 Uiso 1 1 calc R U . . .
C10G C 1.0911(4) 0.7686(3) 0.3107(3) 0.0329(18) Uani 1 1 d . . . . .
H10S H 1.130760 0.752426 0.276124 0.049 Uiso 1 1 calc R U . . .
H10T H 1.031737 0.786340 0.302002 0.049 Uiso 1 1 calc R U . . .
H10U H 1.098799 0.731304 0.341068 0.049 Uiso 1 1 calc R U . . .
C11G C 0.9049(4) 1.2484(3) 0.5082(3) 0.0231(16) Uani 1 1 d . . . . .
H11G H 0.876480 1.223803 0.538784 0.028 Uiso 1 1 calc R U . . .
C12G C 0.9348(4) 1.2926(3) 0.5368(3) 0.0307(17) Uani 1 1 d . . . . .
H12S H 0.973296 1.264460 0.564666 0.046 Uiso 1 1 calc R U . . .
H12T H 0.884728 1.326643 0.556498 0.046 Uiso 1 1 calc R U . . .
H12U H 0.965479 1.315099 0.507382 0.046 Uiso 1 1 calc R U . . .
C13G C 0.8408(4) 1.2911(3) 0.4675(3) 0.0340(19) Uani 1 1 d . . . . .
H13S H 0.823376 1.261875 0.449182 0.051 Uiso 1 1 calc R U . . .
H13T H 0.867478 1.316446 0.438034 0.051 Uiso 1 1 calc R U . . .
H13U H 0.790185 1.322650 0.489080 0.051 Uiso 1 1 calc R U . . .
C14G C 0.7764(4) 1.0791(4) 0.5137(3) 0.0271(17) Uani 1 1 d . . . . .
H14G H 0.785926 1.108104 0.538583 0.032 Uiso 1 1 calc R U . . .
C15G C 0.7124(5) 1.1249(4) 0.4741(3) 0.047(2) Uani 1 1 d . . . . .
H15S H 0.735533 1.156744 0.450495 0.071 Uiso 1 1 calc R U . . .
H15T H 0.658179 1.149787 0.496980 0.071 Uiso 1 1 calc R U . . .
H15U H 0.702039 1.097630 0.449064 0.071 Uiso 1 1 calc R U . . .
C16G C 0.7447(5) 1.0296(4) 0.5525(3) 0.043(2) Uani 1 1 d . . . . .
H16S H 0.787635 1.002201 0.577878 0.064 Uiso 1 1 calc R U . . .
H16T H 0.735260 1.000199 0.529158 0.064 Uiso 1 1 calc R U . . .
H16U H 0.690523 1.054080 0.575634 0.064 Uiso 1 1 calc R U . . .
S1H S 0.66080(11) 0.50081(9) 0.39454(8) 0.0276(4) Uani 1 1 d . . . . .
N1H N 0.5535(3) 0.6106(2) 0.4364(2) 0.0164(12) Uani 1 1 d . . . . .
N2H N 0.4020(3) 0.6391(3) 0.4622(2) 0.0181(12) Uani 1 1 d . . . . .
N3H N 0.4922(3) 0.5310(3) 0.4283(2) 0.0202(13) Uani 1 1 d . . . . .
N4H N 0.4669(3) 0.7125(3) 0.4690(2) 0.0213(13) Uani 1 1 d . . . . .
H4HA H 0.513759 0.721765 0.463213 0.026 Uiso 1 1 calc R U . . .
N5H N 0.3497(3) 0.5560(3) 0.4630(2) 0.0306(15) Uani 1 1 d . . . . .
H5HB H 0.356786 0.517600 0.450646 0.037 Uiso 1 1 calc R U . . .
C1H C 0.5555(4) 0.5529(3) 0.4229(3) 0.0203(16) Uani 1 1 d . . . . .
C2H C 0.4736(4) 0.6533(3) 0.4552(3) 0.0189(15) Uani 1 1 d . . . . .
C3H C 0.4156(4) 0.5770(3) 0.4506(3) 0.0204(15) Uani 1 1 d . . . . .
C4H C 0.6427(4) 0.4360(3) 0.3684(3) 0.0215(16) Uani 1 1 d . . . . .
C5H C 0.6330(4) 0.3826(3) 0.4042(3) 0.0250(16) Uani 1 1 d . . . . .
H5HA H 0.634157 0.380373 0.444325 0.030 Uiso 1 1 calc R U . . .
C6H C 0.6214(4) 0.3320(3) 0.3817(3) 0.0262(17) Uani 1 1 d . . . . .
H6HA H 0.615013 0.295055 0.406694 0.031 Uiso 1 1 calc R U . . .
C7H C 0.6190(4) 0.3341(3) 0.3234(3) 0.0251(16) Uani 1 1 d . . . . .
C8H C 0.6300(4) 0.3870(3) 0.2884(3) 0.0265(17) Uani 1 1 d . . . . .
H8HA H 0.629306 0.388806 0.248284 0.032 Uiso 1 1 calc R U . . .
C9H C 0.6420(4) 0.4382(3) 0.3095(3) 0.0249(16) Uani 1 1 d . . . . .
H9HA H 0.649712 0.474544 0.284235 0.030 Uiso 1 1 calc R U . . .
C10H C 0.6033(4) 0.2797(3) 0.2990(3) 0.040(2) Uani 1 1 d . . . . .
H10V H 0.647797 0.262620 0.266667 0.059 Uiso 1 1 calc R U . . .
H10W H 0.546647 0.298720 0.285706 0.059 Uiso 1 1 calc R U . . .
H10X H 0.605305 0.242636 0.328917 0.059 Uiso 1 1 calc R U . . .
C11H C 0.3863(4) 0.7635(3) 0.4932(3) 0.0219(16) Uani 1 1 d . . . . .
H11H H 0.350645 0.739762 0.517707 0.026 Uiso 1 1 calc R U . . .
C12H C 0.4083(4) 0.8030(3) 0.5310(3) 0.0257(16) Uani 1 1 d . . . . .
H12V H 0.438586 0.772244 0.561762 0.039 Uiso 1 1 calc R U . . .
H12W H 0.355278 0.837119 0.547829 0.039 Uiso 1 1 calc R U . . .
H12X H 0.445251 0.825194 0.507884 0.039 Uiso 1 1 calc R U . . .
C13H C 0.3354(4) 0.8091(3) 0.4464(3) 0.0355(19) Uani 1 1 d . . . . .
H13V H 0.318688 0.782237 0.424683 0.053 Uiso 1 1 calc R U . . .
H13W H 0.370913 0.830506 0.420362 0.053 Uiso 1 1 calc R U . . .
H13X H 0.283709 0.843861 0.463790 0.053 Uiso 1 1 calc R U . . .
C14H C 0.2670(4) 0.5922(4) 0.4955(3) 0.039(2) Uani 1 1 d . . . . .
H14H H 0.271581 0.630834 0.511104 0.047 Uiso 1 1 calc R U . . .
C15H C 0.1985(5) 0.6199(5) 0.4572(4) 0.070(3) Uani 1 1 d . . . . .
H15V H 0.213120 0.650586 0.426076 0.105 Uiso 1 1 calc R U . . .
H15W H 0.143438 0.644623 0.479415 0.105 Uiso 1 1 calc R U . . .
H15X H 0.193802 0.582853 0.440871 0.105 Uiso 1 1 calc R U . . .
C16H C 0.2470(5) 0.5467(5) 0.5450(3) 0.067(3) Uani 1 1 d . . . . .
H16V H 0.296004 0.526012 0.566831 0.100 Uiso 1 1 calc R U . . .
H16W H 0.235649 0.511416 0.530615 0.100 Uiso 1 1 calc R U . . .
H16X H 0.196074 0.572942 0.570010 0.100 Uiso 1 1 calc R U . . .
S1I S 0.40146(11) 1.23618(9) 0.25735(8) 0.0272(4) Uani 1 1 d . . . . .
N1I N 0.3292(3) 1.3430(3) 0.1909(2) 0.0211(13) Uani 1 1 d . . . . .
N2I N 0.2043(3) 1.3642(3) 0.1456(2) 0.0197(13) Uani 1 1 d . . . . .
N3I N 0.2676(3) 1.2591(3) 0.2021(2) 0.0209(13) Uani 1 1 d . . . . .
N4I N 0.2676(3) 1.4422(3) 0.1374(2) 0.0212(13) Uani 1 1 d . . . . .
H4IA H 0.306520 1.454055 0.147558 0.025 Uiso 1 1 calc R U . . .
N5I N 0.1581(3) 1.2761(3) 0.1516(2) 0.0214(13) Uani 1 1 d . . . . .
H5IB H 0.164116 1.234315 0.164493 0.026 Uiso 1 1 calc R U . . .
C1I C 0.3223(4) 1.2842(3) 0.2117(3) 0.0213(16) Uani 1 1 d . . . . .
C2I C 0.2652(4) 1.3817(3) 0.1585(3) 0.0201(16) Uani 1 1 d . . . . .
C3I C 0.2106(4) 1.3015(3) 0.1665(3) 0.0219(16) Uani 1 1 d . . . . .
C4I C 0.3904(4) 1.1575(3) 0.2677(3) 0.0207(16) Uani 1 1 d . . . . .
C5I C 0.4064(4) 1.1195(3) 0.2222(3) 0.0275(17) Uani 1 1 d . . . . .
H5IA H 0.422673 1.136090 0.184418 0.033 Uiso 1 1 calc R U . . .
C6I C 0.3989(4) 1.0575(3) 0.2318(3) 0.0287(17) Uani 1 1 d . . . . .
H6IA H 0.408661 1.032367 0.200054 0.034 Uiso 1 1 calc R U . . .
C7I C 0.3773(4) 1.0310(3) 0.2867(3) 0.0244(16) Uani 1 1 d . . . . .
C8I C 0.3630(4) 1.0690(3) 0.3312(3) 0.0286(17) Uani 1 1 d . . . . .
H8IA H 0.348208 1.051657 0.369150 0.034 Uiso 1 1 calc R U . . .
C9I C 0.3692(4) 1.1314(3) 0.3230(3) 0.0262(17) Uani 1 1 d . . . . .
H9IA H 0.359047 1.156442 0.354793 0.031 Uiso 1 1 calc R U . . .
C10I C 0.3690(4) 0.9637(3) 0.2960(3) 0.0349(19) Uani 1 1 d . . . . .
H10Y H 0.377121 0.944559 0.335606 0.052 Uiso 1 1 calc R U . . .
H10Z H 0.412669 0.933351 0.269399 0.052 Uiso 1 1 calc R U . . .
H11I H 0.311609 0.969184 0.288919 0.052 Uiso 1 1 calc R U . . .
C11I C 0.2095(4) 1.4895(3) 0.0984(3) 0.0212(15) Uani 1 1 d . . . . .
H11J H 0.198974 1.463142 0.071545 0.025 Uiso 1 1 calc R U . . .
C12I C 0.2538(4) 1.5341(3) 0.0635(3) 0.0293(18) Uani 1 1 d . . . . .
H12Y H 0.307151 1.506120 0.041537 0.044 Uiso 1 1 calc R U . . .
H12Z H 0.267275 1.558570 0.089375 0.044 Uiso 1 1 calc R U . . .
H13Y H 0.215806 1.566325 0.037032 0.044 Uiso 1 1 calc R U . . .
C13I C 0.1227(4) 1.5313(3) 0.1305(3) 0.0300(17) Uani 1 1 d . . . . .
H13Z H 0.096458 1.501043 0.153599 0.045 Uiso 1 1 calc R U . . .
H14I H 0.084643 1.560504 0.102732 0.045 Uiso 1 1 calc R U . . .
H14J H 0.131505 1.559089 0.155752 0.045 Uiso 1 1 calc R U . . .
C14I C 0.0916(4) 1.3140(4) 0.1149(3) 0.0282(17) Uani 1 1 d . . . . .
H14K H 0.113235 1.344325 0.085916 0.034 Uiso 1 1 calc R U . . .
C15I C 0.0106(5) 1.3574(4) 0.1497(3) 0.052(2) Uani 1 1 d . . . . .
H15Y H 0.023787 1.387763 0.169646 0.078 Uiso 1 1 calc R U . . .
H15Z H -0.012244 1.328486 0.177978 0.078 Uiso 1 1 calc R U . . .
H16Y H -0.032291 1.383961 0.124043 0.078 Uiso 1 1 calc R U . . .
C16I C 0.0758(5) 1.2652(4) 0.0831(3) 0.042(2) Uani 1 1 d . . . . .
H16Z H 0.129534 1.238839 0.060571 0.062 Uiso 1 1 calc R U . . .
H17A H 0.032555 1.290552 0.057343 0.062 Uiso 1 1 calc R U . . .
H17B H 0.054950 1.234741 0.110874 0.062 Uiso 1 1 calc R U . . .
S1J S 0.05150(11) 0.33523(8) 0.37199(8) 0.0267(4) Uani 1 1 d . . . . .
N1J N 0.1417(3) 0.2259(3) 0.4285(2) 0.0207(13) Uani 1 1 d . . . . .
N2J N 0.2710(3) 0.2081(3) 0.4662(2) 0.0186(13) Uani 1 1 d . . . . .
N3J N 0.1925(3) 0.3153(3) 0.4173(2) 0.0198(13) Uani 1 1 d . . . . .
N4J N 0.2216(3) 0.1224(3) 0.4685(2) 0.0219(13) Uani 1 1 d . . . . .
H4JA H 0.184464 0.108891 0.457996 0.026 Uiso 1 1 calc R U . . .
N5J N 0.3068(3) 0.3016(3) 0.4618(2) 0.0212(13) Uani 1 1 d . . . . .
H5JB H 0.294635 0.344752 0.450972 0.025 Uiso 1 1 calc R U . . .
C1J C 0.1399(4) 0.2876(3) 0.4103(3) 0.0198(15) Uani 1 1 d . . . . .
C2J C 0.2123(4) 0.1870(3) 0.4544(3) 0.0208(15) Uani 1 1 d . . . . .
C3J C 0.2562(4) 0.2737(3) 0.4481(3) 0.0172(15) Uani 1 1 d . . . . .
C4J C 0.0633(4) 0.4141(3) 0.3570(3) 0.0216(16) Uani 1 1 d . . . . .
C5J C 0.0416(4) 0.4569(3) 0.3992(3) 0.0302(18) Uani 1 1 d . . . . .
H5JA H 0.019577 0.444293 0.436901 0.036 Uiso 1 1 calc R U . . .
C6J C 0.0515(4) 0.5178(3) 0.3872(3) 0.0316(18) Uani 1 1 d . . . . .
H6JA H 0.038589 0.545813 0.417296 0.038 Uiso 1 1 calc R U . . .
C7J C 0.0795(4) 0.5389(3) 0.3329(3) 0.0250(16) Uani 1 1 d . . . . .
C8J C 0.0996(5) 0.4964(4) 0.2906(3) 0.0341(19) Uani 1 1 d . . . . .
H8JA H 0.118995 0.510093 0.252534 0.041 Uiso 1 1 calc R U . . .
C9J C 0.0923(5) 0.4337(4) 0.3025(3) 0.0325(18) Uani 1 1 d . . . . .
H9JA H 0.107364 0.404807 0.272762 0.039 Uiso 1 1 calc R U . . .
C10J C 0.0886(5) 0.6065(3) 0.3197(3) 0.0380(19) Uani 1 1 d . . . . .
H11K H 0.094116 0.618139 0.277996 0.057 Uiso 1 1 calc R U . . .
H11L H 0.140016 0.604120 0.334285 0.057 Uiso 1 1 calc R U . . .
H11M H 0.037737 0.641051 0.338106 0.057 Uiso 1 1 calc R U . . .
C11J C 0.2893(4) 0.0728(3) 0.5000(3) 0.0191(15) Uani 1 1 d . . . . .
H11N H 0.345016 0.077944 0.484072 0.023 Uiso 1 1 calc R U . . .
C12J C 0.2970(4) 0.0024(3) 0.4913(3) 0.0274(16) Uani 1 1 d . . . . .
H14L H 0.311122 -0.003998 0.450298 0.041 Uiso 1 1 calc R U . . .
H14M H 0.242261 -0.002878 0.506057 0.041 Uiso 1 1 calc R U . . .
H14N H 0.342553 -0.031167 0.512115 0.041 Uiso 1 1 calc R U . . .
C13J C 0.2708(5) 0.0825(3) 0.5639(3) 0.0326(18) Uani 1 1 d . . . . .
H14O H 0.267503 0.127456 0.569149 0.049 Uiso 1 1 calc R U . . .
H14P H 0.317090 0.048229 0.583694 0.049 Uiso 1 1 calc R U . . .
H14Q H 0.216016 0.077907 0.579925 0.049 Uiso 1 1 calc R U . . .
C14J C 0.3805(4) 0.2664(3) 0.4934(3) 0.0275(17) Uani 1 1 d . . . . .
H14R H 0.366857 0.232565 0.522989 0.033 Uiso 1 1 calc R U . . .
C15J C 0.4586(4) 0.2293(4) 0.4527(3) 0.041(2) Uani 1 1 d . . . . .
H17C H 0.446794 0.196238 0.435261 0.062 Uiso 1 1 calc R U . . .
H17D H 0.507899 0.205966 0.474054 0.062 Uiso 1 1 calc R U . . .
H17E H 0.471558 0.261562 0.422585 0.062 Uiso 1 1 calc R U . . .
C16J C 0.3950(5) 0.3169(3) 0.5242(3) 0.037(2) Uani 1 1 d . . . . .
H17F H 0.340923 0.342996 0.546606 0.056 Uiso 1 1 calc R U . . .
H17G H 0.414769 0.347398 0.495820 0.056 Uiso 1 1 calc R U . . .
H17H H 0.438512 0.292696 0.549954 0.056 Uiso 1 1 calc R U . . .
S1K S 0.09048(11) 0.24283(9) 0.88493(8) 0.0267(4) Uani 1 1 d . . . . .
N1K N 0.0583(3) 0.3474(3) 0.9378(2) 0.0191(12) Uani 1 1 d . . . . .
N2K N 0.1626(3) 0.3708(3) 0.9775(2) 0.0208(13) Uani 1 1 d . . . . .
N3K N 0.2040(3) 0.2686(3) 0.9323(2) 0.0216(13) Uani 1 1 d . . . . .
N4K N 0.0214(3) 0.4450(3) 0.9792(2) 0.0252(14) Uani 1 1 d . . . . .
H4KA H -0.030138 0.454606 0.970007 0.030 Uiso 1 1 calc R U . . .
N5K N 0.2982(3) 0.2884(3) 0.9774(2) 0.0246(14) Uani 1 1 d . . . . .
H5KB H 0.335309 0.249747 0.965503 0.030 Uiso 1 1 calc R U . . .
C1K C 0.1233(4) 0.2911(3) 0.9227(3) 0.0213(16) Uani 1 1 d . . . . .
C2K C 0.0829(4) 0.3868(3) 0.9647(3) 0.0190(15) Uani 1 1 d . . . . .
C3K C 0.2194(4) 0.3107(3) 0.9625(3) 0.0212(16) Uani 1 1 d . . . . .
C4K C 0.1891(4) 0.1788(3) 0.8615(3) 0.0205(16) Uani 1 1 d . . . . .
C5K C 0.2341(4) 0.1261(3) 0.8990(3) 0.0210(15) Uani 1 1 d . . . . .
H5KA H 0.213484 0.125064 0.938925 0.025 Uiso 1 1 calc R U . . .
C6K C 0.3073(4) 0.0759(3) 0.8790(3) 0.0271(17) Uani 1 1 d . . . . .
H6KA H 0.338089 0.041045 0.905502 0.033 Uiso 1 1 calc R U . . .
C7K C 0.3379(4) 0.0744(3) 0.8215(3) 0.0276(17) Uani 1 1 d . . . . .
C8K C 0.2933(4) 0.1263(3) 0.7836(3) 0.0276(17) Uani 1 1 d . . . . .
H8KA H 0.313814 0.126284 0.743714 0.033 Uiso 1 1 calc R U . . .
C9K C 0.2188(4) 0.1784(3) 0.8033(3) 0.0264(17) Uani 1 1 d . . . . .
H9KA H 0.188454 0.213633 0.776876 0.032 Uiso 1 1 calc R U . . .
C10K C 0.4198(4) 0.0193(3) 0.7997(3) 0.042(2) Uani 1 1 d . . . . .
H11O H 0.434156 -0.019060 0.829120 0.064 Uiso 1 1 calc R U . . .
H11P H 0.466538 0.036234 0.790991 0.064 Uiso 1 1 calc R U . . .
H11Q H 0.411947 0.004753 0.764754 0.064 Uiso 1 1 calc R U . . .
C11K C 0.0333(4) 0.4940(3) 1.0092(3) 0.0210(15) Uani 1 1 d . . . . .
H11R H 0.071307 0.468886 1.039409 0.025 Uiso 1 1 calc R U . . .
C12K C -0.0535(4) 0.5366(3) 1.0386(3) 0.0312(18) Uani 1 1 d . . . . .
H14S H -0.077956 0.507558 1.065339 0.047 Uiso 1 1 calc R U . . .
H14T H -0.092090 0.560721 1.009624 0.047 Uiso 1 1 calc R U . . .
H14U H -0.046867 0.569279 1.059735 0.047 Uiso 1 1 calc R U . . .
C13K C 0.0757(4) 0.5369(3) 0.9686(3) 0.0335(19) Uani 1 1 d . . . . .
H14V H 0.132075 0.507742 0.950936 0.050 Uiso 1 1 calc R U . . .
H14W H 0.082879 0.568977 0.990186 0.050 Uiso 1 1 calc R U . . .
H14X H 0.039371 0.561648 0.938604 0.050 Uiso 1 1 calc R U . . .
C14K C 0.3275(4) 0.3227(4) 1.0117(3) 0.0270(17) Uani 1 1 d . . . . .
H14Y H 0.276501 0.352032 1.036262 0.032 Uiso 1 1 calc R U . . .
C15K C 0.3700(5) 0.3669(4) 0.9737(3) 0.045(2) Uani 1 1 d . . . . .
H17I H 0.329209 0.399881 0.949256 0.067 Uiso 1 1 calc R U . . .
H17J H 0.420599 0.338839 0.949606 0.067 Uiso 1 1 calc R U . . .
H17K H 0.387812 0.390643 0.997836 0.067 Uiso 1 1 calc R U . . .
C16K C 0.3884(4) 0.2707(4) 1.0507(3) 0.041(2) Uani 1 1 d . . . . .
H17L H 0.359987 0.241716 1.073398 0.062 Uiso 1 1 calc R U . . .
H17M H 0.404256 0.293782 1.076494 0.062 Uiso 1 1 calc R U . . .
H17N H 0.440344 0.243122 1.027250 0.062 Uiso 1 1 calc R U . . .
S1L S -0.13600(11) 0.58704(9) 0.87587(8) 0.0275(4) Uani 1 1 d . . . . .
N1L N -0.1439(3) 0.4759(3) 0.9310(2) 0.0194(12) Uani 1 1 d . . . . .
N2L N -0.2741(3) 0.4573(3) 0.9691(2) 0.0183(12) Uani 1 1 d . . . . .
N3L N -0.2788(3) 0.5652(3) 0.9214(2) 0.0186(13) Uani 1 1 d . . . . .
N4L N -0.1390(3) 0.3719(3) 0.9706(2) 0.0209(13) Uani 1 1 d . . . . .
H4LA H -0.083125 0.359173 0.960299 0.025 Uiso 1 1 calc R U . . .
N5L N -0.4014(3) 0.5504(3) 0.9657(2) 0.0208(13) Uani 1 1 d . . . . .
H5LB H -0.427515 0.593416 0.954871 0.025 Uiso 1 1 calc R U . . .
C1L C -0.1940(4) 0.5376(3) 0.9133(3) 0.0185(15) Uani 1 1 d . . . . .
C2L C -0.1881(4) 0.4370(3) 0.9568(3) 0.0190(15) Uani 1 1 d . . . . .
C3L C -0.3158(4) 0.5233(3) 0.9517(3) 0.0179(15) Uani 1 1 d . . . . .
C4L C -0.2195(4) 0.6651(3) 0.8605(3) 0.0204(15) Uani 1 1 d . . . . .
C5L C -0.2656(4) 0.7069(3) 0.9027(3) 0.0259(17) Uani 1 1 d . . . . .
H5LA H -0.252820 0.694046 0.941048 0.031 Uiso 1 1 calc R U . . .
C6L C -0.3308(4) 0.7677(3) 0.8895(3) 0.0276(17) Uani 1 1 d . . . . .
H6LA H -0.361983 0.796289 0.919119 0.033 Uiso 1 1 calc R U . . .
C7L C -0.3514(4) 0.7876(3) 0.8347(3) 0.0258(17) Uani 1 1 d . . . . .
C8L C -0.3048(4) 0.7450(3) 0.7926(3) 0.0311(18) Uani 1 1 d . . . . .
H8LA H -0.317816 0.757972 0.754229 0.037 Uiso 1 1 calc R U . . .
C9L C -0.2395(4) 0.6838(4) 0.8050(3) 0.0322(18) Uani 1 1 d . . . . .
H9LA H -0.208676 0.654986 0.775515 0.039 Uiso 1 1 calc R U . . .
C10L C -0.4219(4) 0.8550(3) 0.8208(3) 0.0339(18) Uani 1 1 d . . . . .
H11S H -0.415549 0.867620 0.779308 0.051 Uiso 1 1 calc R U . . .
H11T H -0.417653 0.889497 0.841021 0.051 Uiso 1 1 calc R U . . .
H11U H -0.478178 0.851510 0.833177 0.051 Uiso 1 1 calc R U . . .
C11L C -0.1715(4) 0.3211(3) 1.0014(3) 0.0228(16) Uani 1 1 d . . . . .
H11V H -0.224865 0.326659 0.985905 0.027 Uiso 1 1 calc R U . . .
C12L C -0.1060(4) 0.2522(3) 0.9910(3) 0.0295(17) Uani 1 1 d . . . . .
H14Z H -0.092711 0.247751 0.949575 0.044 Uiso 1 1 calc R U . . .
H17O H -0.128844 0.218118 1.010050 0.044 Uiso 1 1 calc R U . . .
H17P H -0.053462 0.245636 1.006440 0.044 Uiso 1 1 calc R U . . .
C13L C -0.1940(4) 0.3295(3) 1.0654(3) 0.0313(18) Uani 1 1 d . . . . .
H17Q H -0.236011 0.375155 1.071179 0.047 Uiso 1 1 calc R U . . .
H17R H -0.141897 0.322329 1.081605 0.047 Uiso 1 1 calc R U . . .
H17S H -0.218619 0.296477 1.084494 0.047 Uiso 1 1 calc R U . . .
C14L C -0.4545(4) 0.5144(3) 0.9972(3) 0.0245(16) Uani 1 1 d . . . . .
H17T H -0.421519 0.480647 1.026608 0.029 Uiso 1 1 calc R U . . .
C15L C -0.4753(5) 0.4772(4) 0.9565(3) 0.039(2) Uani 1 1 d . . . . .
H17U H -0.421788 0.444417 0.938737 0.058 Uiso 1 1 calc R U . . .
H17V H -0.505641 0.509603 0.926491 0.058 Uiso 1 1 calc R U . . .
H17W H -0.511793 0.453708 0.977861 0.058 Uiso 1 1 calc R U . . .
C16L C -0.5348(4) 0.5648(3) 1.0282(3) 0.0338(19) Uani 1 1 d . . . . .
H17X H -0.518052 0.589717 1.051748 0.051 Uiso 1 1 calc R U . . .
H17Y H -0.568228 0.540616 1.052868 0.051 Uiso 1 1 calc R U . . .
H17Z H -0.569855 0.596401 0.999858 0.051 Uiso 1 1 calc R U . . .
S1M S 0.85194(11) 0.09576(9) 0.87139(8) 0.0313(5) Uani 1 1 d . . . . .
N1M N 0.8516(3) -0.0152(3) 0.9285(2) 0.0201(13) Uani 1 1 d . . . . .
N2M N 0.7261(3) -0.0386(3) 0.9699(2) 0.0183(12) Uani 1 1 d . . . . .
N3M N 0.7126(3) 0.0700(3) 0.9207(2) 0.0205(13) Uani 1 1 d . . . . .
N4M N 0.8634(3) -0.1173(3) 0.9764(2) 0.0218(13) Uani 1 1 d . . . . .
H4MA H 0.918522 -0.130502 0.963124 0.026 Uiso 1 1 calc R U . . .
N5M N 0.5946(3) 0.0483(3) 0.9668(2) 0.0253(14) Uani 1 1 d . . . . .
H5MB H 0.564570 0.091070 0.957572 0.030 Uiso 1 1 calc R U . . .
C1M C 0.7974(4) 0.0452(3) 0.9110(3) 0.0210(15) Uani 1 1 d . . . . .
C2M C 0.8118(4) -0.0560(3) 0.9579(3) 0.0185(15) Uani 1 1 d . . . . .
C3M C 0.6797(4) 0.0255(3) 0.9521(3) 0.0201(15) Uani 1 1 d . . . . .
C4M C 0.7667(4) 0.1750(3) 0.8604(3) 0.0224(16) Uani 1 1 d . . . . .
C5M C 0.7248(5) 0.2142(4) 0.9048(3) 0.0330(18) Uani 1 1 d . . . . .
H5MA H 0.740848 0.198616 0.942201 0.040 Uiso 1 1 calc R U . . .
C6M C 0.6598(5) 0.2758(4) 0.8960(3) 0.0339(19) Uani 1 1 d . . . . .
H6MA H 0.631818 0.302474 0.927259 0.041 Uiso 1 1 calc R U . . .
C7M C 0.6350(4) 0.2993(3) 0.8421(3) 0.0224(16) Uani 1 1 d . . . . .
C8M C 0.6775(4) 0.2596(3) 0.7978(3) 0.0300(18) Uani 1 1 d . . . . .
H8MA H 0.661471 0.275142 0.760411 0.036 Uiso 1 1 calc R U . . .
C9M C 0.7433(5) 0.1972(4) 0.8064(3) 0.0335(19) Uani 1 1 d . . . . .
H9MA H 0.771629 0.170377 0.775307 0.040 Uiso 1 1 calc R U . . .
C10M C 0.5638(4) 0.3669(3) 0.8322(3) 0.0360(19) Uani 1 1 d . . . . .
H11W H 0.551850 0.373655 0.792456 0.054 Uiso 1 1 calc R U . . .
H11X H 0.581456 0.402633 0.839351 0.054 Uiso 1 1 calc R U . . .
H11Y H 0.511826 0.368334 0.858494 0.054 Uiso 1 1 calc R U . . .
C11M C 0.8341(4) -0.1641(3) 1.0176(3) 0.0206(15) Uani 1 1 d . . . . .
H11Z H 0.780656 -0.136930 1.041661 0.025 Uiso 1 1 calc R U . . .
C12M C 0.9027(4) -0.2018(3) 1.0568(3) 0.0298(17) Uani 1 1 d . . . . .
H18A H 0.912968 -0.169414 1.076187 0.045 Uiso 1 1 calc R U . . .
H18B H 0.956194 -0.228178 1.034007 0.045 Uiso 1 1 calc R U . . .
H18C H 0.883236 -0.232192 1.085631 0.045 Uiso 1 1 calc R U . . .
C13M C 0.8127(5) -0.2114(4) 0.9884(3) 0.0343(19) Uani 1 1 d . . . . .
H18D H 0.770553 -0.185202 0.962188 0.052 Uiso 1 1 calc R U . . .
H18E H 0.788648 -0.238839 1.017454 0.052 Uiso 1 1 calc R U . . .
H18F H 0.865109 -0.240836 0.966692 0.052 Uiso 1 1 calc R U . . .
C14M C 0.5487(4) 0.0062(4) 0.9973(3) 0.0321(18) Uani 1 1 d . . . . .
H18G H 0.580514 -0.021761 1.029590 0.039 Uiso 1 1 calc R U . . .
C15M C 0.5455(5) -0.0410(4) 0.9571(4) 0.052(2) Uani 1 1 d . . . . .
H18H H 0.603733 -0.065664 0.938891 0.078 Uiso 1 1 calc R U . . .
H18I H 0.509193 -0.014618 0.927496 0.078 Uiso 1 1 calc R U . . .
H18J H 0.521367 -0.073121 0.979212 0.078 Uiso 1 1 calc R U . . .
C16M C 0.4591(4) 0.0505(4) 1.0223(3) 0.044(2) Uani 1 1 d . . . . .
H18K H 0.463400 0.080287 1.047683 0.066 Uiso 1 1 calc R U . . .
H18L H 0.429312 0.022011 1.044335 0.066 Uiso 1 1 calc R U . . .
H18M H 0.426635 0.077703 0.991101 0.066 Uiso 1 1 calc R U . . .
S1N S 0.67466(11) 0.49511(9) 0.76879(7) 0.0271(4) Uani 1 1 d . . . . .
N1N N 0.6672(3) 0.6017(3) 0.7008(2) 0.0192(12) Uani 1 1 d . . . . .
N2N N 0.7891(3) 0.6229(3) 0.6468(2) 0.0207(13) Uani 1 1 d . . . . .
N3N N 0.8085(3) 0.5177(3) 0.7042(2) 0.0212(13) Uani 1 1 d . . . . .
N4N N 0.6514(3) 0.7029(3) 0.6483(2) 0.0212(13) Uani 1 1 d . . . . .
H4NA H 0.596818 0.715485 0.662972 0.025 Uiso 1 1 calc R U . . .
N5N N 0.9202(3) 0.5345(3) 0.6439(2) 0.0293(15) Uani 1 1 d . . . . .
H5NB H 0.951218 0.493107 0.656322 0.035 Uiso 1 1 calc R U . . .
C1N C 0.7245(4) 0.5420(3) 0.7187(3) 0.0211(15) Uani 1 1 d . . . . .
C2N C 0.7047(4) 0.6409(3) 0.6660(3) 0.0194(15) Uani 1 1 d . . . . .
C3N C 0.8371(4) 0.5598(3) 0.6650(3) 0.0208(16) Uani 1 1 d . . . . .
C4N C 0.7574(4) 0.4145(3) 0.7734(3) 0.0193(15) Uani 1 1 d . . . . .
C5N C 0.7953(4) 0.3788(3) 0.7256(3) 0.0296(18) Uani 1 1 d . . . . .
H5NA H 0.777948 0.398050 0.688985 0.035 Uiso 1 1 calc R U . . .
C6N C 0.8582(5) 0.3155(4) 0.7315(3) 0.0335(19) Uani 1 1 d . . . . .
H6NA H 0.884651 0.291916 0.698268 0.040 Uiso 1 1 calc R U . . .
C7N C 0.8841(4) 0.2849(3) 0.7841(3) 0.0245(16) Uani 1 1 d . . . . .
C8N C 0.8439(4) 0.3204(3) 0.8312(3) 0.0291(17) Uani 1 1 d . . . . .
H8NA H 0.859262 0.300090 0.868044 0.035 Uiso 1 1 calc R U . . .
C9N C 0.7820(4) 0.3843(3) 0.8266(3) 0.0278(17) Uani 1 1 d . . . . .
H9NA H 0.756140 0.407836 0.859873 0.033 Uiso 1 1 calc R U . . .
C10N C 0.9541(4) 0.2171(3) 0.7897(3) 0.0352(19) Uani 1 1 d . . . . .
H18N H 0.950199 0.197613 0.829727 0.053 Uiso 1 1 calc R U . . .
H18O H 1.010009 0.221412 0.778413 0.053 Uiso 1 1 calc R U . . .
H18P H 0.948074 0.187610 0.764788 0.053 Uiso 1 1 calc R U . . .
C11N C 0.6772(4) 0.7505(3) 0.6069(3) 0.0259(17) Uani 1 1 d . . . . .
H18Q H 0.726565 0.724186 0.579457 0.031 Uiso 1 1 calc R U . . .
C12N C 0.6031(4) 0.7925(3) 0.5732(3) 0.0312(18) Uani 1 1 d . . . . .
H18R H 0.588617 0.762779 0.553208 0.047 Uiso 1 1 calc R U . . .
H18S H 0.619865 0.824680 0.544976 0.047 Uiso 1 1 calc R U . . .
H18T H 0.552896 0.816998 0.599550 0.047 Uiso 1 1 calc R U . . .
C13N C 0.7064(5) 0.7946(3) 0.6351(3) 0.0332(18) Uani 1 1 d . . . . .
H18U H 0.753874 0.766064 0.656781 0.050 Uiso 1 1 calc R U . . .
H18V H 0.658383 0.822043 0.661340 0.050 Uiso 1 1 calc R U . . .
H18W H 0.725937 0.824244 0.605512 0.050 Uiso 1 1 calc R U . . .
C14N C 0.9625(4) 0.5716(3) 0.6013(3) 0.0302(18) Uani 1 1 d . . . . .
H18X H 0.920604 0.600620 0.574464 0.036 Uiso 1 1 calc R U . . .
C15N C 0.9889(5) 0.6165(4) 0.6296(3) 0.046(2) Uani 1 1 d . . . . .
H18Y H 0.938270 0.647615 0.651466 0.069 Uiso 1 1 calc R U . . .
H18Z H 1.015090 0.642207 0.600211 0.069 Uiso 1 1 calc R U . . .
H19A H 1.030738 0.588784 0.655720 0.069 Uiso 1 1 calc R U . . .
C16N C 1.0383(4) 0.5212(4) 0.5668(3) 0.042(2) Uani 1 1 d . . . . .
H19B H 1.017688 0.494208 0.548231 0.063 Uiso 1 1 calc R U . . .
H19C H 1.079427 0.491539 0.592631 0.063 Uiso 1 1 calc R U . . .
H19D H 1.066544 0.545602 0.537508 0.063 Uiso 1 1 calc R U . . .
S1O S 0.87876(11) -0.25540(8) 1.27098(7) 0.0254(4) Uani 1 1 d . . . . .
N1O N 0.8148(3) -0.1485(3) 1.2020(2) 0.0188(12) Uani 1 1 d . . . . .
N2O N 0.6996(3) -0.1282(3) 1.1481(2) 0.0182(12) Uani 1 1 d . . . . .
N3O N 0.7574(3) -0.2337(3) 1.2051(2) 0.0213(13) Uani 1 1 d . . . . .
N4O N 0.7564(3) -0.0482(2) 1.1489(2) 0.0207(13) Uani 1 1 d . . . . .
H4OA H 0.791339 -0.035591 1.163164 0.025 Uiso 1 1 calc R U . . .
N5O N 0.6584(3) -0.2168(3) 1.1450(2) 0.0258(14) Uani 1 1 d . . . . .
H5OB H 0.662086 -0.258179 1.157509 0.031 Uiso 1 1 calc R U . . .
C1O C 0.8080(4) -0.2083(3) 1.2201(2) 0.0182(15) Uani 1 1 d . . . . .
C2O C 0.7563(4) -0.1102(3) 1.1664(3) 0.0192(15) Uani 1 1 d . . . . .
C3O C 0.7059(4) -0.1917(3) 1.1663(3) 0.0219(16) Uani 1 1 d . . . . .
C4O C 0.8747(4) -0.3366(3) 1.2747(3) 0.0189(15) Uani 1 1 d . . . . .
C5O C 0.9031(4) -0.3727(3) 1.2265(3) 0.0306(18) Uani 1 1 d . . . . .
H5OA H 0.924940 -0.354233 1.191210 0.037 Uiso 1 1 calc R U . . .
C6O C 0.8989(4) -0.4357(3) 1.2308(3) 0.0322(18) Uani 1 1 d . . . . .
H6OA H 0.915916 -0.459722 1.197648 0.039 Uiso 1 1 calc R U . . .
C7O C 0.8706(4) -0.4647(3) 1.2824(3) 0.0244(16) Uani 1 1 d . . . . .
C8O C 0.8447(4) -0.4287(3) 1.3293(3) 0.0286(17) Uani 1 1 d . . . . .
H8OA H 0.824768 -0.447744 1.365017 0.034 Uiso 1 1 calc R U . . .
C9O C 0.8470(4) -0.3648(3) 1.3258(3) 0.0253(17) Uani 1 1 d . . . . .
H9OA H 0.829178 -0.340768 1.358922 0.030 Uiso 1 1 calc R U . . .
C10O C 0.8664(4) -0.5332(3) 1.2866(3) 0.0327(18) Uani 1 1 d . . . . .
H19E H 0.880929 -0.557109 1.324113 0.049 Uiso 1 1 calc R U . . .
H19F H 0.907340 -0.558841 1.256084 0.049 Uiso 1 1 calc R U . . .
H19G H 0.808080 -0.528358 1.282397 0.049 Uiso 1 1 calc R U . . .
C11O C 0.7024(4) -0.0004(3) 1.1079(3) 0.0206(15) Uani 1 1 d . . . . .
H19H H 0.692814 -0.026512 1.080408 0.025 Uiso 1 1 calc R U . . .
C12O C 0.7499(4) 0.0426(3) 1.0742(3) 0.0295(17) Uani 1 1 d . . . . .
H19I H 0.804262 0.013655 1.054050 0.044 Uiso 1 1 calc R U . . .
H19J H 0.761615 0.067554 1.100624 0.044 Uiso 1 1 calc R U . . .
H19K H 0.714474 0.074569 1.046216 0.044 Uiso 1 1 calc R U . . .
C13O C 0.6151(4) 0.0423(3) 1.1378(3) 0.0355(19) Uani 1 1 d . . . . .
H19L H 0.587728 0.012794 1.160817 0.053 Uiso 1 1 calc R U . . .
H19M H 0.578642 0.070887 1.108941 0.053 Uiso 1 1 calc R U . . .
H19N H 0.622806 0.070838 1.162906 0.053 Uiso 1 1 calc R U . . .
C14O C 0.6006(4) -0.1797(3) 1.1021(3) 0.0261(17) Uani 1 1 d . . . . .
H19O H 0.627438 -0.151102 1.075010 0.031 Uiso 1 1 calc R U . . .
C15O C 0.5154(4) -0.1343(4) 1.1299(3) 0.043(2) Uani 1 1 d . . . . .
H19P H 0.523897 -0.101739 1.150104 0.064 Uiso 1 1 calc R U . . .
H19Q H 0.488679 -0.161382 1.157390 0.064 Uiso 1 1 calc R U . . .
H19R H 0.477863 -0.110188 1.100401 0.064 Uiso 1 1 calc R U . . .
C16O C 0.5929(5) -0.2307(4) 1.0685(3) 0.038(2) Uani 1 1 d . . . . .
H19S H 0.649928 -0.257809 1.050164 0.057 Uiso 1 1 calc R U . . .
H19T H 0.555223 -0.206926 1.038980 0.057 Uiso 1 1 calc R U . . .
H19U H 0.568411 -0.260163 1.094659 0.057 Uiso 1 1 calc R U . . .
S1P S 0.55218(11) 0.84633(9) 0.37435(8) 0.0301(5) Uani 1 1 d . . . . .
N1P N 0.6354(3) 0.7342(3) 0.4300(2) 0.0206(13) Uani 1 1 d . . . . .
N2P N 0.7632(3) 0.7102(3) 0.4717(2) 0.0214(13) Uani 1 1 d . . . . .
N3P N 0.6928(3) 0.8198(3) 0.4237(2) 0.0209(13) Uani 1 1 d . . . . .
N4P N 0.7016(3) 0.6318(2) 0.4772(2) 0.0187(12) Uani 1 1 d . . . . .
H4PA H 0.665901 0.619024 0.464098 0.022 Uiso 1 1 calc R U . . .
N5P N 0.8090(3) 0.7974(3) 0.4696(2) 0.0250(14) Uani 1 1 d . . . . .
H5PB H 0.801025 0.840226 0.460459 0.030 Uiso 1 1 calc R U . . .
C1P C 0.6376(4) 0.7946(3) 0.4139(3) 0.0210(15) Uani 1 1 d . . . . .
C2P C 0.7012(4) 0.6928(3) 0.4591(3) 0.0189(15) Uani 1 1 d . . . . .
C3P C 0.7539(4) 0.7750(3) 0.4545(3) 0.0195(15) Uani 1 1 d . . . . .
C4P C 0.5662(4) 0.9249(3) 0.3627(3) 0.0250(17) Uani 1 1 d . . . . .
C5P C 0.5475(4) 0.9641(3) 0.4071(3) 0.0296(17) Uani 1 1 d . . . . .
H5PA H 0.527537 0.949255 0.444679 0.036 Uiso 1 1 calc R U . . .
C6P C 0.5579(4) 1.0252(3) 0.3970(3) 0.0308(18) Uani 1 1 d . . . . .
H6PA H 0.545565 1.051989 0.427966 0.037 Uiso 1 1 calc R U . . .
C7P C 0.5859(4) 1.0481(3) 0.3424(3) 0.0233(16) Uani 1 1 d . . . . .
C8P C 0.6032(4) 1.0085(4) 0.2986(3) 0.0300(18) Uani 1 1 d . . . . .
H8PA H 0.621664 1.023772 0.260823 0.036 Uiso 1 1 calc R U . . .
C9P C 0.5943(4) 0.9465(3) 0.3082(3) 0.0289(17) Uani 1 1 d . . . . .
H9PA H 0.607430 0.919351 0.277366 0.035 Uiso 1 1 calc R U . . .
C10P C 0.5951(4) 1.1153(3) 0.3314(3) 0.0352(19) Uani 1 1 d . . . . .
H19V H 0.616088 1.122836 0.290789 0.053 Uiso 1 1 calc R U . . .
H19W H 0.636160 1.115831 0.355205 0.053 Uiso 1 1 calc R U . . .
H19X H 0.539122 1.151027 0.341202 0.053 Uiso 1 1 calc R U . . .
C11P C 0.7573(4) 0.5840(3) 0.5177(3) 0.0207(15) Uani 1 1 d . . . . .
H19Y H 0.772195 0.610623 0.541933 0.025 Uiso 1 1 calc R U . . .
C12P C 0.7076(4) 0.5460(3) 0.5572(3) 0.0339(18) Uani 1 1 d . . . . .
H19Z H 0.656549 0.578027 0.577945 0.051 Uiso 1 1 calc R U . . .
H1:A H 0.744206 0.514391 0.584714 0.051 Uiso 1 1 calc R U . . .
H1:B H 0.689826 0.520934 0.534318 0.051 Uiso 1 1 calc R U . . .
C13P C 0.8401(4) 0.5366(3) 0.4885(3) 0.0327(18) Uani 1 1 d . . . . .
H1:C H 0.872342 0.562516 0.465182 0.049 Uiso 1 1 calc R U . . .
H1:D H 0.827426 0.510442 0.463648 0.049 Uiso 1 1 calc R U . . .
H1:E H 0.874505 0.505819 0.517486 0.049 Uiso 1 1 calc R U . . .
C14P C 0.8816(4) 0.7556(4) 0.5002(3) 0.0320(18) Uani 1 1 d . . . . .
H1:F H 0.861403 0.727560 0.532511 0.038 Uiso 1 1 calc R U . . .
C15P C 0.9532(5) 0.7081(4) 0.4601(4) 0.053(2) Uani 1 1 d . . . . .
H1:G H 0.929787 0.681694 0.443119 0.080 Uiso 1 1 calc R U . . .
H1:H H 0.999280 0.677659 0.482090 0.080 Uiso 1 1 calc R U . . .
H1:I H 0.976273 0.734764 0.429515 0.080 Uiso 1 1 calc R U . . .
C16P C 0.9127(5) 0.8004(4) 0.5252(3) 0.048(2) Uani 1 1 d . . . . .
H1:J H 0.865198 0.829967 0.550379 0.072 Uiso 1 1 calc R U . . .
H1:K H 0.933456 0.827797 0.494084 0.072 Uiso 1 1 calc R U . . .
H1:L H 0.959595 0.772441 0.547519 0.072 Uiso 1 1 calc R U . . .
S1SA S 0.80989(10) 0.96591(8) 0.37305(7) 0.0235(4) Uani 1 1 d . . . . .
O1SA O 0.8187(3) 0.9348(2) 0.43414(18) 0.0310(12) Uani 1 1 d . . . . .
C1SA C 0.9136(4) 0.9661(3) 0.3435(3) 0.0250(17) Uani 1 1 d . . . . .
H1SA H 0.925370 0.998674 0.361702 0.037 Uiso 1 1 calc R U . . .
H1SB H 0.915131 0.978876 0.302063 0.037 Uiso 1 1 calc R U . . .
H1SC H 0.957193 0.921028 0.350626 0.037 Uiso 1 1 calc R U . . .
C2SA C 0.8117(5) 0.9024(3) 0.3335(3) 0.0334(19) Uani 1 1 d . . . . .
H2SA H 0.760724 0.891229 0.347345 0.050 Uiso 1 1 calc R U . . .
H2SB H 0.863626 0.862086 0.338601 0.050 Uiso 1 1 calc R U . . .
H2SC H 0.811800 0.918789 0.292678 0.050 Uiso 1 1 calc R U . . .
S1SB S 0.47775(11) 0.21347(9) 0.86683(7) 0.0250(4) Uani 1 1 d . . . . .
O1SB O 0.4683(3) 0.1824(2) 0.92780(18) 0.0317(12) Uani 1 1 d . . . . .
C1SB C 0.5587(4) 0.1488(4) 0.8276(3) 0.042(2) Uani 1 1 d . . . . .
H1SD H 0.613507 0.135920 0.842483 0.063 Uiso 1 1 calc R U . . .
H1SE H 0.564772 0.165260 0.786911 0.063 Uiso 1 1 calc R U . . .
H1SF H 0.542462 0.109444 0.831888 0.063 Uiso 1 1 calc R U . . .
C2SB C 0.3883(4) 0.2146(4) 0.8373(3) 0.0299(18) Uani 1 1 d . . . . .
H2SD H 0.335163 0.247458 0.855353 0.045 Uiso 1 1 calc R U . . .
H2SE H 0.385330 0.169694 0.844379 0.045 Uiso 1 1 calc R U . . .
H2SF H 0.395125 0.227219 0.795767 0.045 Uiso 1 1 calc R U . . .
S1SC S 0.04899(11) 0.86786(9) 0.75114(7) 0.0239(4) Uani 1 1 d . . . . .
O1SC O 0.0543(3) 0.8952(2) 0.68861(18) 0.0306(12) Uani 1 1 d . . . . .
C1SC C 0.1374(4) 0.8742(3) 0.7758(3) 0.0280(17) Uani 1 1 d . . . . .
H1SG H 0.191131 0.841244 0.758478 0.042 Uiso 1 1 calc R U . . .
H1SH H 0.132604 0.865123 0.817747 0.042 Uiso 1 1 calc R U . . .
H1SI H 0.137374 0.919753 0.764895 0.042 Uiso 1 1 calc R U . . .
C2SC C -0.0340(4) 0.9325(4) 0.7895(3) 0.0361(19) Uani 1 1 d . . . . .
H2SG H -0.089264 0.941094 0.776799 0.054 Uiso 1 1 calc R U . . .
H2SH H -0.021815 0.973837 0.782029 0.054 Uiso 1 1 calc R U . . .
H2SI H -0.036740 0.918126 0.830738 0.054 Uiso 1 1 calc R U . . .
S1SD S 0.30978(11) 0.46614(9) 0.36117(7) 0.0274(4) Uani 1 1 d . . . . .
O1SD O 0.3119(3) 0.4403(2) 0.42406(18) 0.0306(12) Uani 1 1 d . . . . .
C1SD C 0.4167(4) 0.4618(4) 0.3345(3) 0.0330(18) Uani 1 1 d . . . . .
H1SJ H 0.426997 0.497362 0.349281 0.049 Uiso 1 1 calc R U . . .
H1SK H 0.423629 0.467885 0.292441 0.049 Uiso 1 1 calc R U . . .
H1SL H 0.458098 0.417657 0.347259 0.049 Uiso 1 1 calc R U . . .
C2SD C 0.3119(5) 0.4001(4) 0.3251(3) 0.039(2) Uani 1 1 d . . . . .
H2SJ H 0.260828 0.389308 0.339907 0.058 Uiso 1 1 calc R U . . .
H2SK H 0.363727 0.360180 0.331385 0.058 Uiso 1 1 calc R U . . .
H2SL H 0.312200 0.414214 0.283814 0.058 Uiso 1 1 calc R U . . .
S1SE S -0.52310(11) 0.71849(9) 0.86814(7) 0.0215(5) Uani 0.953(3) 1 d D U P A 1
O1SE O -0.5306(3) 0.6930(3) 0.9310(2) 0.0279(14) Uani 0.953(3) 1 d D U P A 1
C1SE C -0.6107(4) 0.7115(4) 0.8415(3) 0.0246(18) Uani 0.953(3) 1 d D U P A 1
H1SP H -0.665235 0.742166 0.860076 0.037 Uiso 0.953(3) 1 calc R U P A 1
H1SQ H -0.608187 0.665028 0.849866 0.037 Uiso 0.953(3) 1 calc R U P A 1
H1SR H -0.606560 0.723385 0.799824 0.037 Uiso 0.953(3) 1 calc R U P A 1
C2SE C -0.4392(4) 0.6543(4) 0.8314(3) 0.031(2) Uani 0.953(3) 1 d D U P A 1
H2SP H -0.384917 0.645725 0.845515 0.046 Uiso 0.953(3) 1 calc R U P A 1
H2SQ H -0.434437 0.668576 0.790157 0.046 Uiso 0.953(3) 1 calc R U P A 1
H2SR H -0.451466 0.613032 0.838165 0.046 Uiso 0.953(3) 1 calc R U P A 1
S1SK S -0.535(2) 0.6492(17) 0.8685(15) 0.022(3) Uani 0.047(3) 1 d D U P A 2
O1SK O -0.550(8) 0.685(6) 0.922(3) 0.026(7) Uani 0.047(3) 1 d D U P A 2
C1SK C -0.589(8) 0.714(6) 0.816(4) 0.026(7) Uani 0.047(3) 1 d D U P A 2
H1SS H -0.621948 0.697423 0.796767 0.039 Uiso 0.047(3) 1 d R U P A 2
H1ST H -0.546906 0.726191 0.788388 0.039 Uiso 0.047(3) 1 d R U P A 2
H1SU H -0.628687 0.753603 0.835881 0.039 Uiso 0.047(3) 1 d R U P A 2
C2SK C -0.429(4) 0.635(9) 0.837(6) 0.031(7) Uani 0.047(3) 1 d D U P A 2
H2SS H -0.391724 0.588607 0.849173 0.047 Uiso 0.047(3) 1 d R U P A 2
H2ST H -0.408836 0.666901 0.848034 0.047 Uiso 0.047(3) 1 d R U P A 2
H2SU H -0.426926 0.639531 0.794865 0.047 Uiso 0.047(3) 1 d R U P A 2
S1SF S 0.14666(11) 1.11214(9) 0.25150(7) 0.0249(4) Uani 1 1 d . . . . .
O1SF O 0.1434(3) 1.1424(2) 0.19005(18) 0.0308(12) Uani 1 1 d . . . . .
C1SF C 0.0388(4) 1.1210(3) 0.2785(3) 0.0261(17) Uani 1 1 d . . . . .
H1SM H 0.022219 1.091899 0.259369 0.039 Uiso 1 1 calc R U . . .
H1SN H 0.000361 1.168084 0.271078 0.039 Uiso 1 1 calc R U . . .
H1SO H 0.034274 1.108024 0.320000 0.039 Uiso 1 1 calc R U . . .
C2SF C 0.1530(5) 1.1738(4) 0.2907(3) 0.0337(19) Uani 1 1 d . . . . .
H2SM H 0.205694 1.182208 0.275684 0.051 Uiso 1 1 calc R U . . .
H2SN H 0.153843 1.157146 0.331419 0.051 Uiso 1 1 calc R U . . .
H2SO H 0.102936 1.215820 0.286395 0.051 Uiso 1 1 calc R U . . .
S1SG S 0.63635(12) 0.62521(10) 0.25167(8) 0.0231(5) Uani 0.883(3) 1 d D U P B 1
O1SG O 0.6302(5) 0.6565(8) 0.1907(3) 0.031(2) Uani 0.883(3) 1 d D U P B 1
C1SG C 0.6318(6) 0.6899(4) 0.2924(4) 0.029(3) Uani 0.883(3) 1 d D U P B 1
H1SV H 0.680990 0.703336 0.278010 0.044 Uiso 0.883(3) 1 calc R U P B 1
H1SW H 0.633797 0.672757 0.332950 0.044 Uiso 0.883(3) 1 calc R U P B 1
H1SX H 0.578266 0.729044 0.288368 0.044 Uiso 0.883(3) 1 calc R U P B 1
C2SG C 0.5320(11) 0.6251(9) 0.2789(7) 0.027(2) Uani 0.883(3) 1 d D U P B 1
H2SV H 0.521743 0.591891 0.260543 0.040 Uiso 0.883(3) 1 calc R U P B 1
H2SW H 0.488639 0.669982 0.270475 0.040 Uiso 0.883(3) 1 calc R U P B 1
H2SX H 0.528177 0.613331 0.320503 0.040 Uiso 0.883(3) 1 calc R U P B 1
S1SJ S 0.5630(9) 0.6897(7) 0.2464(6) 0.029(2) Uani 0.117(3) 1 d D U P B 2
O1SJ O 0.608(5) 0.665(6) 0.189(2) 0.029(6) Uani 0.117(3) 1 d D U P B 2
C1SJ C 0.651(4) 0.665(4) 0.288(3) 0.031(7) Uani 0.117(3) 1 d D U P B 2
H1SY H 0.682216 0.695699 0.275976 0.046 Uiso 0.117(3) 1 d R U P B 2
H1SZ H 0.690502 0.618886 0.281055 0.046 Uiso 0.117(3) 1 d R U P B 2
H1TA H 0.628904 0.667344 0.328697 0.046 Uiso 0.117(3) 1 d R U P B 2
C2SJ C 0.524(9) 0.626(7) 0.281(5) 0.026(6) Uani 0.117(3) 1 d D U P B 2
H2SY H 0.486989 0.620092 0.257394 0.039 Uiso 0.117(3) 1 d R U P B 2
H2SZ H 0.490193 0.640599 0.318541 0.039 Uiso 0.117(3) 1 d R U P B 2
H2TA H 0.572252 0.583876 0.287805 0.039 Uiso 0.117(3) 1 d R U P B 2
S1SH S 1.04972(17) 0.37190(14) 0.74980(12) 0.0239(8) Uani 0.631(4) 1 d D U P C 1
O1SH O 1.0533(15) 0.4046(11) 0.6896(5) 0.026(4) Uani 0.631(4) 1 d D U P C 1
C1SH C 1.1379(15) 0.375(2) 0.7778(14) 0.028(3) Uani 0.631(4) 1 d D U P C 1
H1TB H 1.191902 0.344184 0.758904 0.043 Uiso 0.631(4) 1 calc R U P C 1
H1TC H 1.133101 0.361957 0.819274 0.043 Uiso 0.631(4) 1 calc R U P C 1
H1TD H 1.137148 0.421190 0.770756 0.043 Uiso 0.631(4) 1 calc R U P C 1
C2SH C 0.9671(15) 0.433(2) 0.7925(13) 0.037(7) Uani 0.631(4) 1 d D U P C 1
H2TB H 0.911572 0.444314 0.779297 0.056 Uiso 0.631(4) 1 calc R U P C 1
H2TC H 0.979986 0.474146 0.788747 0.056 Uiso 0.631(4) 1 calc R U P C 1
H2TD H 0.964682 0.414890 0.832888 0.056 Uiso 0.631(4) 1 calc R U P C 1
S1SI S 1.0585(3) 0.4384(2) 0.7473(2) 0.0281(12) Uani 0.369(4) 1 d D U P C 2
O1SI O 1.067(3) 0.4190(19) 0.6878(8) 0.022(5) Uani 0.369(4) 1 d D U P C 2
C1SI C 1.142(3) 0.372(4) 0.781(2) 0.027(4) Uani 0.369(4) 1 d D U P C 2
H1TE H 1.197791 0.370984 0.761028 0.040 Uiso 0.369(4) 1 d R U P C 2
H1TF H 1.136855 0.328744 0.778399 0.040 Uiso 0.369(4) 1 d R U P C 2
H1TG H 1.136329 0.379245 0.821111 0.040 Uiso 0.369(4) 1 d R U P C 2
C2SI C 0.971(2) 0.420(4) 0.788(2) 0.031(7) Uani 0.369(4) 1 d D U P C 2
H2TE H 0.916876 0.449875 0.773880 0.046 Uiso 0.369(4) 1 d R U P C 2
H2TF H 0.967315 0.426085 0.828836 0.046 Uiso 0.369(4) 1 d R U P C 2
H2TG H 0.979298 0.372796 0.785175 0.046 Uiso 0.369(4) 1 d R U P C 2

loop_
_atom_site_aniso_label
_atom_site_aniso_U_11
_atom_site_aniso_U_22
_atom_site_aniso_U_33
_atom_site_aniso_U_23
_atom_site_aniso_U_13
_atom_site_aniso_U_12
S1A 0.0182(9) 0.0204(10) 0.0319(10) -0.0087(8) -0.0009(8) -0.0070(8)
N1A 0.018(3) 0.016(3) 0.021(3) -0.003(2) -0.003(2) -0.009(3)
N2A 0.016(3) 0.018(3) 0.025(3) 0.001(3) -0.002(2) -0.008(3)
N3A 0.017(3) 0.021(3) 0.027(3) -0.006(3) -0.002(3) -0.008(3)
N4A 0.019(3) 0.019(3) 0.022(3) -0.007(2) -0.001(2) -0.006(3)
N5A 0.022(3) 0.021(3) 0.028(3) -0.011(3) 0.003(3) -0.010(3)
C1A 0.022(4) 0.019(4) 0.010(3) 0.003(3) -0.006(3) -0.007(3)
C2A 0.021(4) 0.019(4) 0.011(3) 0.001(3) -0.002(3) -0.006(3)
C3A 0.019(4) 0.024(4) 0.013(3) -0.001(3) -0.004(3) -0.008(3)
C4A 0.012(3) 0.014(4) 0.030(4) -0.007(3) -0.001(3) -0.002(3)
C5A 0.022(4) 0.022(4) 0.024(4) -0.003(3) -0.003(3) -0.004(3)
C6A 0.029(4) 0.019(4) 0.032(4) 0.000(3) -0.002(3) -0.008(3)
C7A 0.019(4) 0.016(4) 0.039(4) -0.010(3) 0.001(3) -0.007(3)
C8A 0.021(4) 0.031(4) 0.018(4) -0.011(3) 0.001(3) -0.010(3)
C9A 0.023(4) 0.019(4) 0.024(4) -0.004(3) 0.004(3) -0.008(3)
C10A 0.030(4) 0.025(4) 0.048(5) -0.011(4) 0.004(4) -0.013(4)
C11A 0.019(4) 0.016(4) 0.026(4) -0.008(3) -0.005(3) -0.003(3)
C12A 0.031(4) 0.012(4) 0.029(4) -0.004(3) -0.006(3) -0.003(3)
C13A 0.031(4) 0.029(4) 0.023(4) -0.009(3) 0.003(3) -0.013(4)
C14A 0.027(4) 0.033(4) 0.024(4) -0.009(3) 0.008(3) -0.017(4)
C15A 0.036(5) 0.053(6) 0.034(5) 0.003(4) 0.005(4) -0.026(4)
C16A 0.019(4) 0.046(5) 0.038(5) -0.004(4) 0.006(4) -0.002(4)
S1B 0.0161(9) 0.0197(10) 0.0328(10) -0.0098(8) -0.0043(8) -0.0044(8)
N1B 0.012(3) 0.016(3) 0.026(3) -0.003(2) -0.004(2) -0.001(3)
N2B 0.015(3) 0.015(3) 0.024(3) -0.002(2) -0.005(2) -0.001(3)
N3B 0.012(3) 0.013(3) 0.027(3) -0.004(2) -0.001(2) -0.002(2)
N4B 0.014(3) 0.021(3) 0.034(3) -0.009(3) -0.002(3) -0.003(3)
N5B 0.017(3) 0.021(3) 0.035(3) -0.008(3) -0.009(3) -0.003(3)
C1B 0.019(4) 0.016(4) 0.014(3) 0.003(3) -0.001(3) -0.008(3)
C2B 0.022(4) 0.023(4) 0.016(4) -0.005(3) 0.001(3) -0.014(3)
C3B 0.021(4) 0.025(4) 0.020(4) -0.005(3) 0.000(3) -0.011(3)
C4B 0.018(4) 0.019(4) 0.031(4) -0.008(3) -0.003(3) -0.011(3)
C5B 0.025(4) 0.018(4) 0.029(4) -0.005(3) -0.005(3) -0.006(3)
C6B 0.027(4) 0.018(4) 0.043(5) -0.004(3) -0.011(4) -0.007(4)
C7B 0.019(4) 0.020(4) 0.050(5) -0.019(4) -0.007(4) -0.007(3)
C8B 0.028(4) 0.024(4) 0.028(4) -0.010(3) 0.001(3) -0.013(4)
C9B 0.026(4) 0.012(4) 0.037(4) -0.004(3) -0.010(3) -0.003(3)
C10B 0.032(5) 0.023(4) 0.065(6) -0.016(4) -0.013(4) 0.000(4)
C11B 0.019(4) 0.018(4) 0.036(4) -0.005(3) -0.006(3) -0.010(3)
C12B 0.037(4) 0.022(4) 0.029(4) 0.000(3) -0.010(3) -0.010(4)
C13B 0.033(4) 0.031(4) 0.029(4) -0.007(3) -0.009(3) -0.007(4)
C14B 0.020(4) 0.028(4) 0.028(4) -0.003(3) -0.005(3) -0.011(3)
C15B 0.041(5) 0.042(5) 0.037(5) -0.006(4) -0.005(4) -0.025(4)
C16B 0.025(4) 0.040(5) 0.026(4) -0.005(3) -0.011(3) -0.007(4)
S1C 0.0153(9) 0.0228(10) 0.0328(10) -0.0109(8) -0.0030(8) -0.0057(8)
N1C 0.013(3) 0.017(3) 0.018(3) -0.006(2) 0.001(2) -0.004(3)
N2C 0.015(3) 0.017(3) 0.023(3) -0.003(2) -0.005(2) -0.005(3)
N3C 0.012(3) 0.015(3) 0.024(3) -0.006(2) -0.004(2) -0.002(2)
N4C 0.015(3) 0.015(3) 0.028(3) -0.007(3) -0.001(2) -0.002(3)
N5C 0.015(3) 0.024(3) 0.036(3) -0.016(3) -0.005(3) -0.001(3)
C1C 0.020(4) 0.021(4) 0.012(3) -0.001(3) -0.002(3) -0.011(3)
C2C 0.015(4) 0.018(4) 0.014(3) 0.001(3) -0.005(3) -0.003(3)
C3C 0.015(4) 0.023(4) 0.017(4) 0.001(3) -0.001(3) -0.008(3)
C4C 0.028(4) 0.019(4) 0.023(4) -0.002(3) -0.010(3) -0.012(3)
C5C 0.028(4) 0.022(4) 0.023(4) -0.002(3) -0.002(3) -0.013(4)
C6C 0.019(4) 0.016(4) 0.029(4) 0.005(3) -0.008(3) -0.002(3)
C7C 0.024(4) 0.018(4) 0.026(4) -0.002(3) -0.003(3) -0.013(3)
C8C 0.024(4) 0.021(4) 0.021(4) -0.006(3) 0.000(3) -0.012(3)
C9C 0.020(4) 0.024(4) 0.023(4) -0.002(3) -0.007(3) -0.010(3)
C10C 0.024(4) 0.021(4) 0.038(4) -0.010(3) -0.004(3) -0.002(3)
C11C 0.021(4) 0.024(4) 0.030(4) -0.011(3) 0.001(3) -0.010(3)
C12C 0.030(4) 0.025(4) 0.023(4) -0.003(3) -0.003(3) -0.010(3)
C13C 0.035(4) 0.028(4) 0.034(4) -0.003(3) 0.000(4) -0.015(4)
C14C 0.015(4) 0.040(5) 0.041(5) -0.015(4) -0.008(3) -0.008(4)
C15C 0.110(8) 0.076(7) 0.053(6) 0.009(5) -0.029(6) -0.073(7)
C16C 0.067(6) 0.083(7) 0.042(5) 0.000(5) -0.019(5) -0.052(6)
S1D 0.0166(9) 0.0223(10) 0.0328(10) -0.0092(8) 0.0006(8) -0.0071(8)
N1D 0.018(3) 0.014(3) 0.023(3) -0.006(2) -0.001(2) -0.006(3)
N2D 0.018(3) 0.022(3) 0.025(3) -0.002(3) -0.003(2) -0.012(3)
N3D 0.015(3) 0.020(3) 0.021(3) -0.006(2) 0.002(2) -0.006(3)
N4D 0.019(3) 0.020(3) 0.032(3) -0.006(3) -0.003(3) -0.007(3)
N5D 0.016(3) 0.020(3) 0.034(3) -0.012(3) 0.001(3) -0.007(3)
C1D 0.021(4) 0.018(4) 0.011(3) 0.001(3) -0.005(3) -0.006(3)
C2D 0.019(4) 0.018(4) 0.016(3) 0.002(3) -0.006(3) -0.005(3)
C3D 0.021(4) 0.020(4) 0.017(4) -0.003(3) -0.005(3) -0.009(3)
C4D 0.010(3) 0.013(4) 0.031(4) -0.009(3) 0.001(3) -0.001(3)
C5D 0.027(4) 0.019(4) 0.028(4) -0.003(3) -0.004(3) -0.003(3)
C6D 0.032(4) 0.008(4) 0.036(4) -0.001(3) -0.006(4) 0.001(3)
C7D 0.014(4) 0.017(4) 0.044(5) -0.011(3) -0.002(3) 0.001(3)
C8D 0.016(4) 0.030(4) 0.031(4) -0.012(3) -0.001(3) -0.007(3)
C9D 0.022(4) 0.026(4) 0.028(4) -0.002(3) 0.000(3) -0.012(3)
C10D 0.031(4) 0.020(4) 0.051(5) -0.005(4) -0.012(4) -0.006(4)
C11D 0.020(4) 0.013(4) 0.038(4) -0.004(3) -0.007(3) -0.004(3)
C12D 0.030(4) 0.014(4) 0.038(4) -0.006(3) -0.006(3) -0.003(3)
C13D 0.033(4) 0.027(4) 0.033(4) -0.004(3) -0.001(3) -0.011(4)
C14D 0.030(4) 0.028(4) 0.023(4) -0.002(3) -0.001(3) -0.015(4)
C15D 0.025(4) 0.046(5) 0.031(4) -0.006(4) 0.001(3) -0.009(4)
C16D 0.027(4) 0.042(5) 0.026(4) -0.007(3) 0.002(3) -0.021(4)
S1E 0.0177(9) 0.0233(10) 0.0321(10) -0.0104(8) -0.0015(8) -0.0059(8)
N1E 0.012(3) 0.022(3) 0.021(3) -0.006(2) -0.002(2) -0.007(3)
N2E 0.015(3) 0.020(3) 0.023(3) -0.003(3) -0.003(2) -0.006(3)
N3E 0.011(3) 0.026(3) 0.027(3) -0.003(3) 0.000(2) -0.006(3)
N4E 0.014(3) 0.023(3) 0.027(3) -0.003(3) -0.004(2) -0.006(3)
N5E 0.014(3) 0.026(3) 0.036(3) -0.006(3) -0.008(3) -0.004(3)
C1E 0.019(4) 0.016(4) 0.013(3) 0.001(3) 0.001(3) -0.008(3)
C2E 0.022(4) 0.019(4) 0.013(3) -0.003(3) 0.000(3) -0.009(3)
C3E 0.020(4) 0.029(4) 0.011(3) -0.001(3) 0.000(3) -0.013(3)
C4E 0.018(4) 0.014(4) 0.025(4) -0.004(3) 0.001(3) -0.008(3)
C5E 0.030(4) 0.030(4) 0.026(4) -0.003(3) 0.001(3) -0.015(4)
C6E 0.033(4) 0.016(4) 0.029(4) 0.002(3) -0.006(3) -0.008(4)
C7E 0.023(4) 0.015(4) 0.027(4) -0.008(3) -0.002(3) -0.003(3)
C8E 0.028(4) 0.022(4) 0.026(4) -0.014(3) 0.000(3) -0.012(4)
C9E 0.030(4) 0.021(4) 0.024(4) 0.004(3) -0.009(3) -0.012(4)
C10E 0.032(4) 0.026(4) 0.036(4) -0.012(3) -0.006(3) -0.009(4)
C11E 0.019(4) 0.020(4) 0.028(4) -0.005(3) 0.003(3) -0.009(3)
C12E 0.032(4) 0.016(4) 0.033(4) -0.006(3) 0.002(3) -0.010(3)
C13E 0.030(4) 0.034(4) 0.030(4) -0.013(3) -0.005(3) -0.012(4)
C14E 0.019(4) 0.031(4) 0.032(4) -0.009(3) -0.008(3) -0.003(4)
C15E 0.054(6) 0.047(5) 0.040(5) -0.002(4) -0.012(4) -0.031(5)
C16E 0.041(5) 0.065(6) 0.038(5) 0.004(4) -0.018(4) -0.022(5)
S1F 0.0155(9) 0.0228(10) 0.0349(11) 0.0064(8) 0.0000(8) -0.0052(8)
N1F 0.015(3) 0.019(3) 0.022(3) 0.003(2) -0.003(2) -0.005(3)
N2F 0.017(3) 0.020(3) 0.021(3) 0.002(2) -0.002(2) -0.007(3)
N3F 0.018(3) 0.022(3) 0.020(3) 0.003(2) -0.004(2) -0.008(3)
N4F 0.017(3) 0.023(3) 0.025(3) 0.002(3) -0.003(3) -0.005(3)
N5F 0.015(3) 0.023(3) 0.024(3) 0.006(3) 0.001(3) -0.004(3)
C1F 0.017(4) 0.023(4) 0.022(4) 0.001(3) -0.001(3) -0.007(3)
C2F 0.015(4) 0.025(4) 0.021(4) -0.005(3) -0.005(3) -0.003(3)
C3F 0.015(4) 0.025(4) 0.015(3) -0.006(3) -0.002(3) -0.006(3)
C4F 0.013(3) 0.019(4) 0.024(4) -0.001(3) 0.001(3) -0.006(3)
C5F 0.029(4) 0.025(4) 0.027(4) 0.000(3) -0.007(3) -0.010(4)
C6F 0.025(4) 0.026(4) 0.040(5) -0.013(4) -0.004(4) -0.007(4)
C7F 0.015(4) 0.020(4) 0.045(5) 0.007(4) -0.007(3) -0.010(3)
C8F 0.023(4) 0.034(5) 0.027(4) 0.009(4) -0.008(3) -0.006(4)
C9F 0.024(4) 0.028(4) 0.025(4) -0.002(3) 0.000(3) -0.008(4)
C10F 0.023(4) 0.026(4) 0.065(6) 0.001(4) -0.015(4) -0.008(4)
C11F 0.022(4) 0.020(4) 0.022(4) 0.002(3) -0.002(3) -0.006(3)
C12F 0.033(4) 0.040(5) 0.023(4) 0.006(3) -0.006(3) -0.013(4)
C13F 0.042(5) 0.030(4) 0.025(4) 0.000(3) -0.003(4) -0.016(4)
C14F 0.022(4) 0.047(5) 0.025(4) 0.010(4) -0.005(3) -0.017(4)
C15F 0.054(6) 0.055(6) 0.066(6) 0.005(5) -0.020(5) -0.033(5)
C16F 0.019(4) 0.061(6) 0.042(5) 0.016(4) 0.002(4) -0.010(4)
S1G 0.0178(9) 0.0268(10) 0.0325(10) -0.0107(8) 0.0020(8) -0.0110(8)
N1G 0.013(3) 0.016(3) 0.026(3) -0.009(2) -0.001(2) -0.003(3)
N2G 0.019(3) 0.024(3) 0.022(3) -0.005(3) 0.000(2) -0.011(3)
N3G 0.018(3) 0.021(3) 0.021(3) -0.006(3) 0.002(2) -0.010(3)
N4G 0.019(3) 0.021(3) 0.035(3) -0.009(3) 0.001(3) -0.011(3)
N5G 0.021(3) 0.027(3) 0.029(3) -0.009(3) 0.004(3) -0.016(3)
C1G 0.018(4) 0.016(4) 0.019(4) -0.002(3) 0.000(3) -0.004(3)
C2G 0.028(4) 0.015(4) 0.018(4) 0.001(3) -0.007(3) -0.012(3)
C3G 0.020(4) 0.028(4) 0.016(4) 0.002(3) -0.008(3) -0.013(4)
C4G 0.014(4) 0.024(4) 0.024(4) -0.009(3) 0.000(3) -0.007(3)
C5G 0.017(4) 0.028(4) 0.018(4) -0.004(3) -0.005(3) -0.001(3)
C6G 0.021(4) 0.017(4) 0.037(4) 0.003(3) -0.005(3) -0.007(3)
C7G 0.015(4) 0.021(4) 0.031(4) -0.010(3) -0.005(3) -0.002(3)
C8G 0.021(4) 0.026(4) 0.022(4) -0.011(3) -0.002(3) -0.007(3)
C9G 0.022(4) 0.022(4) 0.022(4) -0.003(3) 0.002(3) -0.011(3)
C10G 0.032(4) 0.029(4) 0.043(5) -0.014(4) 0.001(4) -0.015(4)
C11G 0.019(4) 0.024(4) 0.027(4) -0.005(3) 0.002(3) -0.010(3)
C12G 0.023(4) 0.030(4) 0.041(4) -0.015(4) -0.003(3) -0.008(4)
C13G 0.028(4) 0.034(5) 0.040(5) -0.010(4) -0.012(4) -0.006(4)
C14G 0.022(4) 0.036(5) 0.027(4) -0.014(3) 0.008(3) -0.016(4)
C15G 0.033(5) 0.054(6) 0.050(5) -0.010(4) -0.006(4) -0.009(4)
C16G 0.046(5) 0.052(5) 0.042(5) -0.018(4) 0.013(4) -0.034(5)
S1H 0.0179(10) 0.0289(11) 0.0392(11) -0.0168(9) 0.0016(8) -0.0096(9)
N1H 0.018(3) 0.009(3) 0.021(3) -0.003(2) -0.001(2) -0.004(3)
N2H 0.016(3) 0.017(3) 0.021(3) -0.004(2) -0.001(2) -0.005(3)
N3H 0.020(3) 0.023(3) 0.022(3) -0.004(3) -0.001(3) -0.014(3)
N4H 0.016(3) 0.021(3) 0.029(3) -0.011(3) 0.003(2) -0.008(3)
N5H 0.025(3) 0.026(3) 0.047(4) -0.018(3) 0.007(3) -0.015(3)
C1H 0.022(4) 0.022(4) 0.015(4) 0.000(3) -0.004(3) -0.006(3)
C2H 0.020(4) 0.019(4) 0.017(4) -0.004(3) -0.002(3) -0.006(3)
C3H 0.021(4) 0.026(4) 0.019(4) 0.002(3) -0.009(3) -0.012(3)
C4H 0.009(3) 0.024(4) 0.028(4) -0.006(3) 0.005(3) -0.004(3)
C5H 0.024(4) 0.034(4) 0.017(4) 0.000(3) -0.005(3) -0.010(4)
C6H 0.023(4) 0.017(4) 0.037(4) 0.007(3) -0.007(3) -0.008(3)
C7H 0.014(4) 0.022(4) 0.037(4) -0.008(3) 0.000(3) -0.004(3)
C8H 0.022(4) 0.028(4) 0.023(4) -0.010(3) 0.005(3) -0.004(3)
C9H 0.021(4) 0.028(4) 0.022(4) 0.002(3) 0.001(3) -0.009(3)
C10H 0.030(4) 0.034(5) 0.059(5) -0.018(4) -0.001(4) -0.014(4)
C11H 0.021(4) 0.023(4) 0.026(4) -0.002(3) -0.004(3) -0.013(3)
C12H 0.024(4) 0.024(4) 0.028(4) -0.006(3) -0.001(3) -0.008(3)
C13H 0.031(4) 0.032(5) 0.042(5) -0.006(4) -0.014(4) -0.005(4)
C14H 0.023(4) 0.038(5) 0.063(6) -0.026(4) 0.016(4) -0.019(4)
C15H 0.034(5) 0.081(8) 0.056(6) 0.018(5) 0.006(5) 0.007(5)
C16H 0.036(5) 0.113(9) 0.044(6) -0.006(6) 0.011(4) -0.029(6)
S1I 0.0291(11) 0.0228(10) 0.0357(11) 0.0057(8) -0.0163(9) -0.0142(9)
N1I 0.023(3) 0.021(3) 0.026(3) 0.005(3) -0.010(3) -0.015(3)
N2I 0.021(3) 0.021(3) 0.021(3) 0.001(2) -0.006(2) -0.012(3)
N3I 0.020(3) 0.027(3) 0.021(3) 0.001(3) -0.009(3) -0.011(3)
N4I 0.022(3) 0.019(3) 0.028(3) 0.003(3) -0.010(3) -0.012(3)
N5I 0.021(3) 0.019(3) 0.028(3) 0.001(3) -0.008(3) -0.010(3)
C1I 0.012(4) 0.028(4) 0.021(4) 0.001(3) -0.005(3) -0.004(3)
C2I 0.024(4) 0.022(4) 0.014(4) -0.004(3) 0.003(3) -0.010(3)
C3I 0.019(4) 0.030(4) 0.020(4) -0.008(3) 0.004(3) -0.012(3)
C4I 0.014(4) 0.015(4) 0.032(4) 0.001(3) -0.008(3) -0.004(3)
C5I 0.026(4) 0.029(4) 0.025(4) 0.001(3) 0.000(3) -0.011(4)
C6I 0.024(4) 0.025(4) 0.037(5) -0.011(4) -0.007(3) -0.005(4)
C7I 0.014(4) 0.019(4) 0.036(4) 0.002(3) -0.005(3) -0.003(3)
C8I 0.028(4) 0.026(4) 0.027(4) 0.004(3) 0.003(3) -0.012(4)
C9I 0.025(4) 0.026(4) 0.027(4) -0.004(3) -0.002(3) -0.009(4)
C10I 0.029(4) 0.019(4) 0.057(5) 0.004(4) -0.011(4) -0.011(4)
C11I 0.022(4) 0.021(4) 0.024(4) 0.001(3) -0.010(3) -0.010(3)
C12I 0.036(4) 0.033(4) 0.023(4) 0.009(3) -0.010(3) -0.019(4)
C13I 0.030(4) 0.030(4) 0.027(4) -0.001(3) -0.006(3) -0.008(4)
C14I 0.030(4) 0.038(5) 0.026(4) 0.008(3) -0.012(3) -0.022(4)
C15I 0.030(5) 0.061(6) 0.061(6) -0.001(5) -0.013(4) -0.011(5)
C16I 0.053(5) 0.046(5) 0.042(5) 0.011(4) -0.026(4) -0.032(5)
S1J 0.0248(10) 0.0207(10) 0.0394(11) 0.0062(8) -0.0177(9) -0.0112(8)
N1J 0.022(3) 0.017(3) 0.025(3) 0.003(3) -0.007(3) -0.009(3)
N2J 0.017(3) 0.017(3) 0.024(3) 0.002(2) -0.007(2) -0.007(3)
N3J 0.019(3) 0.019(3) 0.026(3) 0.000(3) -0.011(3) -0.009(3)
N4J 0.021(3) 0.018(3) 0.032(3) 0.000(3) -0.011(3) -0.010(3)
N5J 0.023(3) 0.020(3) 0.025(3) 0.004(3) -0.012(3) -0.011(3)
C1J 0.020(4) 0.020(4) 0.018(4) -0.002(3) -0.003(3) -0.005(3)
C2J 0.018(4) 0.022(4) 0.020(4) -0.005(3) 0.001(3) -0.005(3)
C3J 0.017(4) 0.021(4) 0.015(3) -0.001(3) 0.002(3) -0.011(3)
C4J 0.012(3) 0.019(4) 0.033(4) 0.001(3) -0.006(3) -0.003(3)
C5J 0.024(4) 0.022(4) 0.037(4) -0.005(4) 0.008(3) -0.005(4)
C6J 0.029(4) 0.022(4) 0.044(5) -0.011(4) 0.005(4) -0.011(4)
C7J 0.020(4) 0.014(4) 0.042(5) 0.001(3) -0.007(3) -0.007(3)
C8J 0.048(5) 0.038(5) 0.023(4) 0.014(4) -0.009(4) -0.028(4)
C9J 0.048(5) 0.035(5) 0.020(4) 0.003(3) -0.011(4) -0.021(4)
C10J 0.032(4) 0.027(4) 0.053(5) 0.007(4) -0.011(4) -0.012(4)
C11J 0.016(4) 0.016(4) 0.025(4) 0.003(3) -0.004(3) -0.007(3)
C12J 0.030(4) 0.023(4) 0.028(4) -0.003(3) -0.004(3) -0.009(3)
C13J 0.049(5) 0.022(4) 0.032(4) -0.004(3) -0.008(4) -0.016(4)
C14J 0.029(4) 0.029(4) 0.027(4) 0.008(3) -0.014(3) -0.014(4)
C15J 0.019(4) 0.048(5) 0.050(5) 0.006(4) -0.007(4) -0.009(4)
C16J 0.040(5) 0.036(5) 0.044(5) 0.008(4) -0.026(4) -0.019(4)
S1K 0.0190(10) 0.0289(11) 0.0342(10) -0.0122(9) -0.0057(8) -0.0067(9)
N1K 0.017(3) 0.017(3) 0.023(3) -0.006(2) -0.005(2) -0.003(3)
N2K 0.016(3) 0.023(3) 0.024(3) -0.007(3) 0.001(2) -0.007(3)
N3K 0.016(3) 0.024(3) 0.024(3) -0.008(3) -0.005(3) -0.004(3)
N4K 0.012(3) 0.026(4) 0.038(4) -0.012(3) -0.003(3) -0.004(3)
N5K 0.014(3) 0.023(3) 0.034(3) -0.010(3) -0.008(3) 0.000(3)
C1K 0.022(4) 0.020(4) 0.022(4) -0.003(3) -0.001(3) -0.008(3)
C2K 0.014(4) 0.022(4) 0.019(4) -0.003(3) -0.002(3) -0.004(3)
C3K 0.015(4) 0.031(4) 0.019(4) 0.000(3) -0.002(3) -0.010(3)
C4K 0.015(4) 0.017(4) 0.030(4) -0.006(3) -0.001(3) -0.006(3)
C5K 0.022(4) 0.020(4) 0.022(4) 0.003(3) -0.001(3) -0.011(3)
C6K 0.029(4) 0.013(4) 0.036(5) 0.004(3) -0.007(4) -0.005(3)
C7K 0.022(4) 0.021(4) 0.045(5) -0.013(4) 0.003(4) -0.014(3)
C8K 0.033(4) 0.033(4) 0.024(4) -0.008(3) 0.001(3) -0.020(4)
C9K 0.030(4) 0.021(4) 0.025(4) -0.003(3) -0.008(3) -0.005(4)
C10K 0.030(5) 0.033(5) 0.066(6) -0.019(4) -0.004(4) -0.009(4)
C11K 0.015(4) 0.018(4) 0.032(4) -0.008(3) -0.008(3) -0.004(3)
C12K 0.025(4) 0.030(4) 0.039(4) -0.013(4) -0.001(3) -0.009(4)
C13K 0.031(4) 0.034(5) 0.040(5) -0.003(4) -0.001(4) -0.018(4)
C14K 0.013(4) 0.038(5) 0.028(4) -0.012(4) 0.000(3) -0.006(4)
C15K 0.046(5) 0.049(6) 0.049(5) -0.008(4) -0.008(4) -0.028(5)
C16K 0.028(4) 0.051(6) 0.040(5) -0.019(4) -0.013(4) -0.002(4)
S1L 0.0184(9) 0.0222(10) 0.0384(11) 0.0058(8) -0.0021(8) -0.0080(8)
N1L 0.017(3) 0.013(3) 0.023(3) 0.001(2) 0.000(2) -0.002(3)
N2L 0.015(3) 0.019(3) 0.022(3) -0.001(2) -0.003(2) -0.008(3)
N3L 0.018(3) 0.020(3) 0.017(3) 0.001(2) 0.000(2) -0.008(3)
N4L 0.012(3) 0.019(3) 0.027(3) 0.000(3) 0.000(2) -0.003(3)
N5L 0.016(3) 0.022(3) 0.021(3) 0.006(3) -0.001(2) -0.007(3)
C1L 0.020(4) 0.021(4) 0.017(3) -0.003(3) 0.001(3) -0.011(3)
C2L 0.027(4) 0.022(4) 0.013(3) -0.001(3) -0.003(3) -0.015(3)
C3L 0.022(4) 0.016(4) 0.014(3) -0.004(3) -0.001(3) -0.005(3)
C4L 0.018(4) 0.022(4) 0.025(4) 0.006(3) -0.004(3) -0.015(3)
C5L 0.032(4) 0.020(4) 0.027(4) -0.004(3) -0.006(3) -0.009(4)
C6L 0.027(4) 0.017(4) 0.037(4) -0.012(3) 0.001(4) -0.005(3)
C7L 0.024(4) 0.021(4) 0.038(4) 0.004(3) -0.012(3) -0.014(3)
C8L 0.036(5) 0.029(5) 0.022(4) 0.006(3) -0.005(3) -0.008(4)
C9L 0.029(4) 0.034(5) 0.032(4) -0.003(4) 0.006(3) -0.014(4)
C10L 0.030(4) 0.025(4) 0.047(5) 0.004(4) -0.014(4) -0.010(4)
C11L 0.020(4) 0.020(4) 0.027(4) 0.004(3) -0.007(3) -0.006(3)
C12L 0.034(4) 0.019(4) 0.029(4) -0.001(3) -0.001(3) -0.005(3)
C13L 0.030(4) 0.023(4) 0.030(4) 0.000(3) 0.001(3) -0.002(3)
C14L 0.019(4) 0.025(4) 0.023(4) 0.012(3) -0.006(3) -0.006(3)
C15L 0.038(5) 0.046(5) 0.041(5) 0.005(4) -0.013(4) -0.025(4)
C16L 0.022(4) 0.039(5) 0.032(4) 0.009(4) 0.005(3) -0.011(4)
S1M 0.0174(10) 0.0247(11) 0.0435(12) 0.0083(9) 0.0000(9) -0.0049(9)
N1M 0.014(3) 0.020(3) 0.024(3) 0.001(3) -0.003(2) -0.005(3)
N2M 0.012(3) 0.020(3) 0.022(3) -0.005(3) -0.004(2) -0.004(3)
N3M 0.015(3) 0.017(3) 0.024(3) 0.000(3) -0.001(3) -0.002(3)
N4M 0.012(3) 0.021(3) 0.028(3) -0.001(3) 0.000(2) -0.003(3)
N5M 0.011(3) 0.024(3) 0.035(3) 0.000(3) -0.002(3) -0.001(3)
C1M 0.021(4) 0.020(4) 0.019(4) -0.002(3) -0.002(3) -0.005(3)
C2M 0.017(4) 0.020(4) 0.020(4) 0.000(3) -0.006(3) -0.008(3)
C3M 0.021(4) 0.022(4) 0.017(4) -0.001(3) -0.008(3) -0.006(3)
C4M 0.011(3) 0.013(4) 0.037(4) 0.001(3) 0.002(3) -0.002(3)
C5M 0.039(5) 0.033(5) 0.028(4) 0.006(4) -0.016(4) -0.013(4)
C6M 0.034(5) 0.029(5) 0.034(4) -0.005(4) -0.009(4) -0.004(4)
C7M 0.012(4) 0.015(4) 0.039(4) 0.001(3) -0.006(3) -0.004(3)
C8M 0.027(4) 0.030(5) 0.028(4) 0.009(4) -0.009(3) -0.008(4)
C9M 0.034(5) 0.037(5) 0.024(4) -0.003(4) 0.007(3) -0.013(4)
C10M 0.031(4) 0.029(5) 0.046(5) 0.003(4) -0.014(4) -0.008(4)
C11M 0.016(4) 0.021(4) 0.022(4) 0.003(3) -0.002(3) -0.007(3)
C12M 0.026(4) 0.030(4) 0.034(4) 0.002(3) -0.012(3) -0.010(4)
C13M 0.045(5) 0.037(5) 0.030(4) -0.001(4) -0.004(4) -0.027(4)
C14M 0.018(4) 0.038(5) 0.038(4) 0.011(4) -0.009(3) -0.012(4)
C15M 0.029(5) 0.053(6) 0.082(7) -0.016(5) -0.010(5) -0.019(4)
C16M 0.020(4) 0.049(5) 0.055(5) 0.008(4) 0.001(4) -0.011(4)
S1N 0.0199(10) 0.0215(10) 0.0321(10) 0.0025(8) 0.0011(8) -0.0033(8)
N1N 0.018(3) 0.016(3) 0.023(3) 0.002(2) -0.001(2) -0.008(3)
N2N 0.014(3) 0.018(3) 0.028(3) 0.000(3) -0.003(2) -0.004(3)
N3N 0.015(3) 0.019(3) 0.028(3) -0.001(3) -0.001(3) -0.005(3)
N4N 0.016(3) 0.019(3) 0.024(3) -0.002(3) -0.001(2) -0.003(3)
N5N 0.021(3) 0.018(3) 0.042(4) 0.004(3) -0.001(3) -0.003(3)
C1N 0.022(4) 0.024(4) 0.019(4) -0.002(3) -0.006(3) -0.009(3)
C2N 0.016(4) 0.017(4) 0.023(4) -0.007(3) -0.004(3) -0.002(3)
C3N 0.011(4) 0.025(4) 0.025(4) -0.007(3) 0.000(3) -0.004(3)
C4N 0.019(4) 0.016(4) 0.023(4) -0.004(3) 0.001(3) -0.008(3)
C5N 0.032(4) 0.024(4) 0.029(4) 0.001(3) -0.009(4) -0.007(4)
C6N 0.036(5) 0.026(5) 0.038(5) -0.011(4) 0.002(4) -0.012(4)
C7N 0.021(4) 0.022(4) 0.036(4) -0.001(3) -0.005(3) -0.013(3)
C8N 0.032(4) 0.026(4) 0.029(4) 0.006(3) -0.015(3) -0.009(4)
C9N 0.029(4) 0.027(4) 0.025(4) -0.010(3) -0.002(3) -0.006(4)
C10N 0.029(4) 0.021(4) 0.055(5) -0.002(4) -0.011(4) -0.006(4)
C11N 0.024(4) 0.034(4) 0.020(4) 0.000(3) 0.002(3) -0.014(4)
C12N 0.027(4) 0.034(5) 0.022(4) -0.003(3) 0.000(3) -0.001(4)
C13N 0.042(5) 0.033(5) 0.032(4) -0.003(4) -0.007(4) -0.021(4)
C14N 0.017(4) 0.028(4) 0.042(5) 0.008(4) -0.004(3) -0.009(3)
C15N 0.036(5) 0.052(6) 0.056(6) -0.003(4) -0.003(4) -0.023(4)
C16N 0.027(4) 0.042(5) 0.049(5) -0.006(4) 0.005(4) -0.008(4)
S1O 0.0304(10) 0.0215(10) 0.0295(10) 0.0016(8) -0.0124(8) -0.0131(9)
N1O 0.016(3) 0.020(3) 0.023(3) -0.004(3) -0.004(2) -0.009(3)
N2O 0.020(3) 0.020(3) 0.018(3) 0.000(2) -0.005(2) -0.011(3)
N3O 0.024(3) 0.020(3) 0.026(3) 0.001(3) -0.010(3) -0.014(3)
N4O 0.024(3) 0.015(3) 0.027(3) -0.004(3) -0.010(3) -0.007(3)
N5O 0.028(3) 0.022(3) 0.032(3) 0.000(3) -0.008(3) -0.013(3)
C1O 0.014(3) 0.023(4) 0.016(3) -0.005(3) 0.001(3) -0.005(3)
C2O 0.020(4) 0.022(4) 0.016(4) -0.004(3) 0.001(3) -0.009(3)
C3O 0.016(4) 0.027(4) 0.026(4) -0.001(3) -0.003(3) -0.012(3)
C4O 0.016(4) 0.015(4) 0.028(4) 0.000(3) -0.006(3) -0.009(3)
C5O 0.035(5) 0.026(4) 0.027(4) -0.002(3) 0.008(3) -0.013(4)
C6O 0.038(5) 0.023(4) 0.035(4) -0.010(4) 0.002(4) -0.011(4)
C7O 0.017(4) 0.022(4) 0.039(4) -0.003(3) -0.012(3) -0.009(3)
C8O 0.036(4) 0.035(5) 0.022(4) 0.008(3) -0.004(3) -0.024(4)
C9O 0.033(4) 0.031(4) 0.017(4) -0.003(3) -0.003(3) -0.017(4)
C10O 0.030(4) 0.025(4) 0.048(5) 0.000(4) -0.014(4) -0.013(4)
C11O 0.021(4) 0.018(4) 0.021(4) -0.001(3) -0.005(3) -0.005(3)
C12O 0.043(5) 0.031(4) 0.024(4) -0.002(3) -0.004(3) -0.024(4)
C13O 0.027(4) 0.038(5) 0.034(4) 0.002(4) -0.007(3) -0.004(4)
C14O 0.021(4) 0.030(4) 0.035(4) 0.005(3) -0.015(3) -0.016(3)
C15O 0.028(5) 0.046(5) 0.056(5) -0.010(4) -0.009(4) -0.012(4)
C16O 0.038(5) 0.048(5) 0.041(5) -0.004(4) -0.016(4) -0.025(4)
S1P 0.0309(11) 0.0254(11) 0.0391(11) 0.0065(9) -0.0169(9) -0.0142(9)
N1P 0.026(3) 0.019(3) 0.021(3) -0.001(2) -0.002(3) -0.014(3)
N2P 0.021(3) 0.026(4) 0.022(3) -0.001(3) -0.003(3) -0.014(3)
N3P 0.016(3) 0.018(3) 0.030(3) -0.002(3) -0.004(3) -0.008(3)
N4P 0.017(3) 0.016(3) 0.025(3) 0.001(2) -0.007(2) -0.007(3)
N5P 0.023(3) 0.023(3) 0.035(4) 0.003(3) -0.008(3) -0.016(3)
C1P 0.025(4) 0.021(4) 0.016(3) 0.000(3) -0.002(3) -0.008(3)
C2P 0.013(4) 0.020(4) 0.017(4) -0.004(3) 0.004(3) -0.002(3)
C3P 0.022(4) 0.021(4) 0.016(4) -0.005(3) 0.006(3) -0.011(3)
C4P 0.021(4) 0.017(4) 0.038(4) 0.002(3) -0.012(3) -0.007(3)
C5P 0.030(4) 0.032(5) 0.025(4) 0.003(3) -0.003(3) -0.013(4)
C6P 0.032(4) 0.027(4) 0.032(4) -0.003(4) 0.000(4) -0.011(4)
C7P 0.020(4) 0.015(4) 0.034(4) 0.005(3) -0.011(3) -0.006(3)
C8P 0.035(4) 0.034(5) 0.024(4) 0.011(3) -0.006(3) -0.020(4)
C9P 0.036(4) 0.030(4) 0.025(4) -0.004(3) -0.008(3) -0.014(4)
C10P 0.026(4) 0.025(4) 0.052(5) -0.004(4) -0.002(4) -0.008(4)
C11P 0.026(4) 0.022(4) 0.021(4) 0.002(3) -0.008(3) -0.014(3)
C12P 0.029(4) 0.035(5) 0.036(4) -0.002(4) -0.004(4) -0.012(4)
C13P 0.030(4) 0.027(4) 0.031(4) 0.004(3) -0.005(3) -0.002(4)
C14P 0.026(4) 0.035(5) 0.040(5) 0.006(4) -0.007(4) -0.020(4)
C15P 0.028(5) 0.059(6) 0.074(6) -0.009(5) -0.003(5) -0.017(5)
C16P 0.045(5) 0.062(6) 0.057(6) 0.009(5) -0.029(4) -0.037(5)
S1SA 0.0208(10) 0.0217(10) 0.0273(10) -0.0046(8) -0.0016(8) -0.0070(8)
O1SA 0.048(3) 0.033(3) 0.021(3) -0.001(2) -0.003(2) -0.025(3)
C1SA 0.021(4) 0.034(4) 0.020(4) 0.001(3) -0.007(3) -0.010(3)
C2SA 0.044(5) 0.039(5) 0.030(4) -0.005(4) -0.009(4) -0.026(4)
S1SB 0.0233(10) 0.0248(10) 0.0276(10) -0.0036(8) -0.0039(8) -0.0089(9)
O1SB 0.027(3) 0.036(3) 0.023(3) -0.003(2) -0.001(2) -0.003(2)
C1SB 0.027(4) 0.057(6) 0.027(4) -0.006(4) 0.004(3) -0.003(4)
C2SB 0.031(4) 0.038(5) 0.024(4) 0.003(3) -0.004(3) -0.018(4)
S1SC 0.0221(10) 0.0250(10) 0.0252(10) 0.0017(8) -0.0053(8) -0.0100(8)
O1SC 0.029(3) 0.035(3) 0.024(3) 0.000(2) -0.001(2) -0.010(2)
C1SC 0.030(4) 0.032(4) 0.023(4) 0.001(3) 0.000(3) -0.016(4)
C2SC 0.027(4) 0.040(5) 0.032(4) -0.003(4) 0.002(3) -0.005(4)
S1SD 0.0263(10) 0.0260(11) 0.0302(10) 0.0011(8) -0.0058(8) -0.0106(9)
O1SD 0.042(3) 0.029(3) 0.026(3) 0.003(2) -0.008(2) -0.019(3)
C1SD 0.028(4) 0.039(5) 0.031(4) -0.007(4) -0.003(3) -0.010(4)
C2SD 0.054(5) 0.045(5) 0.031(4) -0.006(4) -0.007(4) -0.032(4)
S1SE 0.0212(10) 0.0212(11) 0.0228(10) -0.0005(8) -0.0025(8) -0.0096(9)
O1SE 0.029(4) 0.030(3) 0.024(3) -0.003(2) -0.006(2) -0.009(3)
C1SE 0.021(4) 0.036(5) 0.019(4) -0.005(4) 0.002(3) -0.014(4)
C2SE 0.025(4) 0.030(6) 0.028(4) 0.004(4) 0.001(3) -0.003(4)
S1SK 0.021(4) 0.023(4) 0.024(4) 0.000(4) -0.003(4) -0.010(4)
O1SK 0.028(10) 0.028(9) 0.023(9) -0.005(9) -0.007(9) -0.011(9)
C1SK 0.022(10) 0.036(10) 0.020(10) -0.004(10) 0.002(9) -0.013(9)
C2SK 0.026(10) 0.030(11) 0.027(10) 0.004(9) 0.001(9) -0.003(9)
S1SF 0.0231(10) 0.0250(10) 0.0270(10) -0.0028(8) -0.0026(8) -0.0096(9)
O1SF 0.043(3) 0.033(3) 0.020(3) -0.001(2) 0.000(2) -0.021(3)
C1SF 0.018(4) 0.034(4) 0.027(4) -0.003(3) -0.005(3) -0.010(3)
C2SF 0.040(5) 0.039(5) 0.033(4) -0.008(4) -0.006(4) -0.025(4)
S1SG 0.0217(11) 0.0241(12) 0.0244(11) -0.0023(9) -0.0024(9) -0.0099(9)
O1SG 0.043(6) 0.041(5) 0.022(3) -0.004(3) -0.004(3) -0.028(6)
C1SG 0.039(6) 0.038(7) 0.023(4) -0.011(5) -0.006(4) -0.023(5)
C2SG 0.019(6) 0.035(5) 0.029(5) -0.004(4) -0.005(4) -0.012(5)
S1SJ 0.024(4) 0.027(4) 0.034(4) -0.004(4) 0.000(4) -0.010(4)
O1SJ 0.041(11) 0.040(9) 0.021(8) -0.002(8) -0.006(8) -0.030(10)
C1SJ 0.039(10) 0.040(12) 0.022(9) -0.007(10) -0.004(9) -0.022(10)
C2SJ 0.018(10) 0.035(9) 0.030(9) -0.003(8) -0.004(9) -0.014(9)
S1SH 0.0224(15) 0.0257(16) 0.0261(15) -0.0031(12) -0.0047(12) -0.0106(13)
O1SH 0.025(8) 0.022(9) 0.029(4) -0.004(4) 0.000(4) -0.007(5)
C1SH 0.021(5) 0.034(6) 0.030(6) -0.002(5) -0.005(5) -0.010(5)
C2SH 0.027(6) 0.041(17) 0.037(7) -0.007(8) -0.002(5) -0.005(7)
S1SI 0.025(2) 0.026(2) 0.033(2) -0.003(2) -0.005(2) -0.008(2)
O1SI 0.022(10) 0.016(12) 0.029(6) -0.003(5) -0.004(5) -0.008(6)
C1SI 0.019(7) 0.033(8) 0.029(8) -0.001(7) -0.007(6) -0.010(7)
C2SI 0.028(7) 0.033(18) 0.036(8) -0.011(9) -0.005(6) -0.012(9)

loop_
_atom_type_symbol
_atom_type_description
_atom_type_scat_dispersion_real
_atom_type_scat_dispersion_imag
_atom_type_scat_source
C C 0.0033 0.0016 'International Tables Vol C Tables 4.2.6.8 and 6.1.1.4'
H H 0.0000 0.0000 'International Tables Vol C Tables 4.2.6.8 and 6.1.1.4'
N N 0.0061 0.0033 'International Tables Vol C Tables 4.2.6.8 and 6.1.1.4'
O O 0.0106 0.0060 'International Tables Vol C Tables 4.2.6.8 and 6.1.1.4'
S S 0.1246 0.1234 'International Tables Vol C Tables 4.2.6.8 and 6.1.1.4'

loop_
_geom_angle_atom_site_label_1
_geom_angle_atom_site_label_2
_geom_angle_atom_site_label_3
_geom_angle
_geom_angle_site_symmetry_1
_geom_angle_site_symmetry_3
_geom_angle_publ_flag
C4A S1A C1A 102.1(3) . . ?
C1A N1A C2A 113.1(5) . . ?
C2A N2A C3A 114.1(5) . . ?
C1A N3A C3A 113.4(6) . . ?
C2A N4A C11A 124.4(5) . . ?
C2A N4A H4AA 117.8 . . ?
C11A N4A H4AA 117.8 . . ?
C3A N5A C14A 124.6(5) . . ?
C3A N5A H5AB 117.7 . . ?
C14A N5A H5AB 117.7 . . ?
N3A C1A N1A 128.5(6) . . ?
N3A C1A S1A 120.9(5) . . ?
N1A C1A S1A 110.6(5) . . ?
N2A C2A N4A 118.6(6) . . ?
N2A C2A N1A 125.2(6) . . ?
N4A C2A N1A 116.2(6) . . ?
N5A C3A N3A 116.2(6) . . ?
N5A C3A N2A 118.5(6) . . ?
N3A C3A N2A 125.2(6) . . ?
C5A C4A C9A 119.1(6) . . ?
C5A C4A S1A 121.4(5) . . ?
C9A C4A S1A 119.4(5) . . ?
C4A C5A C6A 119.2(6) . . ?
C4A C5A H5AA 120.4 . . ?
C6A C5A H5AA 120.4 . . ?
C7A C6A C5A 121.7(6) . . ?
C7A C6A H6AA 119.1 . . ?
C5A C6A H6AA 119.1 . . ?
C6A C7A C8A 118.9(6) . . ?
C6A C7A C10A 120.9(6) . . ?
C8A C7A C10A 120.2(6) . . ?
C9A C8A C7A 120.2(6) . . ?
C9A C8A H8AA 119.9 . . ?
C7A C8A H8AA 119.9 . . ?
C8A C9A C4A 120.8(6) . . ?
C8A C9A H9AA 119.6 . . ?
C4A C9A H9AA 119.6 . . ?
C7A C10A H10A 109.5 . . ?
C7A C10A H10B 109.5 . . ?
H10A C10A H10B 109.5 . . ?
C7A C10A H10C 109.5 . . ?
H10A C10A H10C 109.5 . . ?
H10B C10A H10C 109.5 . . ?
N4A C11A C12A 109.1(5) . . ?
N4A C11A C13A 111.4(5) . . ?
C12A C11A C13A 111.6(5) . . ?
N4A C11A H11A 108.2 . . ?
C12A C11A H11A 108.2 . . ?
C13A C11A H11A 108.2 . . ?
C11A C12A H12A 109.5 . . ?
C11A C12A H12B 109.5 . . ?
H12A C12A H12B 109.5 . . ?
C11A C12A H12C 109.5 . . ?
H12A C12A H12C 109.5 . . ?
H12B C12A H12C 109.5 . . ?
C11A C13A H13A 109.5 . . ?
C11A C13A H13B 109.5 . . ?
H13A C13A H13B 109.5 . . ?
C11A C13A H13C 109.5 . . ?
H13A C13A H13C 109.5 . . ?
H13B C13A H13C 109.5 . . ?
N5A C14A C16A 111.2(5) . . ?
N5A C14A C15A 108.3(6) . . ?
C16A C14A C15A 111.5(6) . . ?
N5A C14A H14A 108.6 . . ?
C16A C14A H14A 108.6 . . ?
C15A C14A H14A 108.6 . . ?
C14A C15A H15A 109.5 . . ?
C14A C15A H15B 109.5 . . ?
H15A C15A H15B 109.5 . . ?
C14A C15A H15C 109.5 . . ?
H15A C15A H15C 109.5 . . ?
H15B C15A H15C 109.5 . . ?
C14A C16A H16A 109.5 . . ?
C14A C16A H16B 109.5 . . ?
H16A C16A H16B 109.5 . . ?
C14A C16A H16C 109.5 . . ?
H16A C16A H16C 109.5 . . ?
H16B C16A H16C 109.5 . . ?
C1B S1B C4B 102.1(3) . . ?
C1B N1B C2B 113.3(5) . . ?
C3B N2B C2B 114.1(5) . . ?
C1B N3B C3B 113.2(5) . . ?
C2B N4B C11B 125.3(5) . . ?
C2B N4B H4BA 117.4 . . ?
C11B N4B H4BA 117.4 . . ?
C3B N5B C14B 125.4(6) . . ?
C3B N5B H5BB 117.3 . . ?
C14B N5B H5BB 117.3 . . ?
N3B C1B N1B 128.2(6) . . ?
N3B C1B S1B 119.4(5) . . ?
N1B C1B S1B 112.4(5) . . ?
N4B C2B N2B 119.3(6) . . ?
N4B C2B N1B 115.2(6) . . ?
N2B C2B N1B 125.6(6) . . ?
N5B C3B N2B 119.7(6) . . ?
N5B C3B N3B 115.0(6) . . ?
N2B C3B N3B 125.3(6) . . ?
C9B C4B C5B 119.7(6) . . ?
C9B C4B S1B 119.4(5) . . ?
C5B C4B S1B 120.9(5) . . ?
C6B C5B C4B 119.4(6) . . ?
C6B C5B H5BA 120.3 . . ?
C4B C5B H5BA 120.3 . . ?
C5B C6B C7B 122.1(7) . . ?
C5B C6B H6BA 118.9 . . ?
C7B C6B H6BA 118.9 . . ?
C6B C7B C8B 117.5(6) . . ?
C6B C7B C10B 122.2(7) . . ?
C8B C7B C10B 120.3(7) . . ?
C9B C8B C7B 120.9(6) . . ?
C9B C8B H8BA 119.5 . . ?
C7B C8B H8BA 119.5 . . ?
C8B C9B C4B 120.3(6) . . ?
C8B C9B H9BA 119.9 . . ?
C4B C9B H9BA 119.9 . . ?
C7B C10B H10D 109.5 . . ?
C7B C10B H10E 109.5 . . ?
H10D C10B H10E 109.5 . . ?
C7B C10B H10F 109.5 . . ?
H10D C10B H10F 109.5 . . ?
H10E C10B H10F 109.5 . . ?
N4B C11B C12B 108.9(5) . . ?
N4B C11B C13B 110.7(5) . . ?
C12B C11B C13B 110.6(5) . . ?
N4B C11B H11B 108.9 . . ?
C12B C11B H11B 108.9 . . ?
C13B C11B H11B 108.9 . . ?
C11B C12B H12D 109.5 . . ?
C11B C12B H12E 109.5 . . ?
H12D C12B H12E 109.5 . . ?
C11B C12B H12F 109.5 . . ?
H12D C12B H12F 109.5 . . ?
H12E C12B H12F 109.5 . . ?
C11B C13B H13D 109.5 . . ?
C11B C13B H13E 109.5 . . ?
H13D C13B H13E 109.5 . . ?
C11B C13B H13F 109.5 . . ?
H13D C13B H13F 109.5 . . ?
H13E C13B H13F 109.5 . . ?
N5B C14B C15B 110.8(5) . . ?
N5B C14B C16B 108.1(5) . . ?
C15B C14B C16B 112.3(6) . . ?
N5B C14B H14B 108.5 . . ?
C15B C14B H14B 108.5 . . ?
C16B C14B H14B 108.5 . . ?
C14B C15B H15D 109.5 . . ?
C14B C15B H15E 109.5 . . ?
H15D C15B H15E 109.5 . . ?
C14B C15B H15F 109.5 . . ?
H15D C15B H15F 109.5 . . ?
H15E C15B H15F 109.5 . . ?
C14B C16B H16D 109.5 . . ?
C14B C16B H16E 109.5 . . ?
H16D C16B H16E 109.5 . . ?
C14B C16B H16F 109.5 . . ?
H16D C16B H16F 109.5 . . ?
H16E C16B H16F 109.5 . . ?
C1C S1C C4C 102.5(3) . . ?
C1C N1C C2C 113.1(5) . . ?
C3C N2C C2C 113.4(5) . . ?
C1C N3C C3C 112.8(5) . . ?
C2C N4C C11C 124.3(5) . . ?
C2C N4C H4CA 117.8 . . ?
C11C N4C H4CA 117.8 . . ?
C3C N5C C14C 125.0(6) . . ?
C3C N5C H5CB 117.5 . . ?
C14C N5C H5CB 117.5 . . ?
N3C C1C N1C 127.9(6) . . ?
N3C C1C S1C 120.0(5) . . ?
N1C C1C S1C 112.1(5) . . ?
N2C C2C N4C 118.4(6) . . ?
N2C C2C N1C 126.0(6) . . ?
N4C C2C N1C 115.6(6) . . ?
N2C C3C N5C 117.2(6) . . ?
N2C C3C N3C 126.3(6) . . ?
N5C C3C N3C 116.5(6) . . ?
C9C C4C C5C 119.1(6) . . ?
C9C C4C S1C 120.1(5) . . ?
C5C C4C S1C 120.7(5) . . ?
C6C C5C C4C 119.9(6) . . ?
C6C C5C H5CA 120.1 . . ?
C4C C5C H5CA 120.1 . . ?
C5C C6C C7C 122.0(6) . . ?
C5C C6C H6CA 119.0 . . ?
C7C C6C H6CA 119.0 . . ?
C8C C7C C6C 117.6(6) . . ?
C8C C7C C10C 120.6(6) . . ?
C6C C7C C10C 121.7(6) . . ?
C7C C8C C9C 121.3(6) . . ?
C7C C8C H8CA 119.4 . . ?
C9C C8C H8CA 119.4 . . ?
C4C C9C C8C 120.2(6) . . ?
C4C C9C H9CA 119.9 . . ?
C8C C9C H9CA 119.9 . . ?
C7C C10C H10G 109.5 . . ?
C7C C10C H10H 109.5 . . ?
H10G C10C H10H 109.5 . . ?
C7C C10C H10I 109.5 . . ?
H10G C10C H10I 109.5 . . ?
H10H C10C H10I 109.5 . . ?
N4C C11C C13C 111.3(5) . . ?
N4C C11C C12C 109.0(5) . . ?
C13C C11C C12C 111.7(5) . . ?
N4C C11C H11C 108.2 . . ?
C13C C11C H11C 108.2 . . ?
C12C C11C H11C 108.2 . . ?
C11C C12C H12G 109.5 . . ?
C11C C12C H12H 109.5 . . ?
H12G C12C H12H 109.5 . . ?
C11C C12C H12I 109.5 . . ?
H12G C12C H12I 109.5 . . ?
H12H C12C H12I 109.5 . . ?
C11C C13C H13G 109.5 . . ?
C11C C13C H13H 109.5 . . ?
H13G C13C H13H 109.5 . . ?
C11C C13C H13I 109.5 . . ?
H13G C13C H13I 109.5 . . ?
H13H C13C H13I 109.5 . . ?
N5C C14C C15C 110.4(6) . . ?
N5C C14C C16C 109.1(6) . . ?
C15C C14C C16C 112.1(6) . . ?
N5C C14C H14C 108.4 . . ?
C15C C14C H14C 108.4 . . ?
C16C C14C H14C 108.4 . . ?
C14C C15C H15G 109.5 . . ?
C14C C15C H15H 109.5 . . ?
H15G C15C H15H 109.5 . . ?
C14C C15C H15I 109.5 . . ?
H15G C15C H15I 109.5 . . ?
H15H C15C H15I 109.5 . . ?
C14C C16C H16G 109.5 . . ?
C14C C16C H16H 109.5 . . ?
H16G C16C H16H 109.5 . . ?
C14C C16C H16I 109.5 . . ?
H16G C16C H16I 109.5 . . ?
H16H C16C H16I 109.5 . . ?
C4D S1D C1D 101.3(3) . . ?
C1D N1D C2D 113.0(5) . . ?
C3D N2D C2D 113.7(5) . . ?
C1D N3D C3D 112.1(5) . . ?
C2D N4D C11D 125.1(5) . . ?
C2D N4D H4DA 117.5 . . ?
C11D N4D H4DA 117.5 . . ?
C3D N5D C14D 125.4(5) . . ?
C3D N5D H5DB 117.3 . . ?
C14D N5D H5DB 117.3 . . ?
N3D C1D N1D 128.8(6) . . ?
N3D C1D S1D 119.8(5) . . ?
N1D C1D S1D 111.4(5) . . ?
N4D C2D N2D 119.7(6) . . ?
N4D C2D N1D 115.3(6) . . ?
N2D C2D N1D 125.0(6) . . ?
N2D C3D N5D 118.9(6) . . ?
N2D C3D N3D 126.9(6) . . ?
N5D C3D N3D 114.2(6) . . ?
C9D C4D C5D 119.9(6) . . ?
C9D C4D S1D 119.3(5) . . ?
C5D C4D S1D 120.8(5) . . ?
C6D C5D C4D 119.9(6) . . ?
C6D C5D H5DA 120.1 . . ?
C4D C5D H5DA 120.1 . . ?
C5D C6D C7D 121.5(6) . . ?
C5D C6D H6DA 119.3 . . ?
C7D C6D H6DA 119.3 . . ?
C6D C7D C8D 117.5(6) . . ?
C6D C7D C10D 121.2(6) . . ?
C8D C7D C10D 121.3(6) . . ?
C9D C8D C7D 121.0(6) . . ?
C9D C8D H8DA 119.5 . . ?
C7D C8D H8DA 119.5 . . ?
C4D C9D C8D 120.0(6) . . ?
C4D C9D H9DA 120.0 . . ?
C8D C9D H9DA 120.0 . . ?
C7D C10D H10J 109.5 . . ?
C7D C10D H10K 109.5 . . ?
H10J C10D H10K 109.5 . . ?
C7D C10D H10L 109.5 . . ?
H10J C10D H10L 109.5 . . ?
H10K C10D H10L 109.5 . . ?
N4D C11D C12D 109.4(5) . . ?
N4D C11D C13D 111.2(5) . . ?
C12D C11D C13D 110.3(5) . . ?
N4D C11D H11D 108.6 . . ?
C12D C11D H11D 108.6 . . ?
C13D C11D H11D 108.6 . . ?
C11D C12D H12J 109.5 . . ?
C11D C12D H12K 109.5 . . ?
H12J C12D H12K 109.5 . . ?
C11D C12D H12L 109.5 . . ?
H12J C12D H12L 109.5 . . ?
H12K C12D H12L 109.5 . . ?
C11D C13D H13J 109.5 . . ?
C11D C13D H13K 109.5 . . ?
H13J C13D H13K 109.5 . . ?
C11D C13D H13L 109.5 . . ?
H13J C13D H13L 109.5 . . ?
H13K C13D H13L 109.5 . . ?
N5D C14D C16D 108.0(5) . . ?
N5D C14D C15D 110.7(5) . . ?
C16D C14D C15D 111.7(6) . . ?
N5D C14D H14D 108.8 . . ?
C16D C14D H14D 108.8 . . ?
C15D C14D H14D 108.8 . . ?
C14D C15D H15J 109.5 . . ?
C14D C15D H15K 109.5 . . ?
H15J C15D H15K 109.5 . . ?
C14D C15D H15L 109.5 . . ?
H15J C15D H15L 109.5 . . ?
H15K C15D H15L 109.5 . . ?
C14D C16D H16J 109.5 . . ?
C14D C16D H16K 109.5 . . ?
H16J C16D H16K 109.5 . . ?
C14D C16D H16L 109.5 . . ?
H16J C16D H16L 109.5 . . ?
H16K C16D H16L 109.5 . . ?
C4E S1E C1E 102.8(3) . . ?
C1E N1E C2E 113.5(5) . . ?
C3E N2E C2E 114.0(5) . . ?
C1E N3E C3E 112.5(6) . . ?
C2E N4E C11E 124.1(5) . . ?
C2E N4E H4EA 117.9 . . ?
C11E N4E H4EA 117.9 . . ?
C3E N5E C14E 124.5(6) . . ?
C3E N5E H5EB 117.8 . . ?
C14E N5E H5EB 117.8 . . ?
N3E C1E N1E 128.6(6) . . ?
N3E C1E S1E 120.4(5) . . ?
N1E C1E S1E 110.9(5) . . ?
N4E C2E N2E 118.9(6) . . ?
N4E C2E N1E 116.3(6) . . ?
N2E C2E N1E 124.8(6) . . ?
N2E C3E N5E 118.5(6) . . ?
N2E C3E N3E 126.1(6) . . ?
N5E C3E N3E 115.4(6) . . ?
C9E C4E C5E 119.5(6) . . ?
C9E C4E S1E 119.4(5) . . ?
C5E C4E S1E 121.1(5) . . ?
C6E C5E C4E 119.2(6) . . ?
C6E C5E H5EA 120.4 . . ?
C4E C5E H5EA 120.4 . . ?
C7E C6E C5E 121.8(6) . . ?
C7E C6E H6EA 119.1 . . ?
C5E C6E H6EA 119.1 . . ?
C6E C7E C8E 118.7(6) . . ?
C6E C7E C10E 120.7(6) . . ?
C8E C7E C10E 120.6(6) . . ?
C9E C8E C7E 120.5(6) . . ?
C9E C8E H8EA 119.8 . . ?
C7E C8E H8EA 119.8 . . ?
C8E C9E C4E 120.2(6) . . ?
C8E C9E H9EA 119.9 . . ?
C4E C9E H9EA 119.9 . . ?
C7E C10E H10M 109.5 . . ?
C7E C10E H10N 109.5 . . ?
H10M C10E H10N 109.5 . . ?
C7E C10E H10O 109.5 . . ?
H10M C10E H10O 109.5 . . ?
H10N C10E H10O 109.5 . . ?
N4E C11E C12E 109.2(5) . . ?
N4E C11E C13E 111.3(5) . . ?
C12E C11E C13E 111.4(5) . . ?
N4E C11E H11E 108.3 . . ?
C12E C11E H11E 108.3 . . ?
C13E C11E H11E 108.3 . . ?
C11E C12E H12M 109.5 . . ?
C11E C12E H12N 109.5 . . ?
H12M C12E H12N 109.5 . . ?
C11E C12E H12O 109.5 . . ?
H12M C12E H12O 109.5 . . ?
H12N C12E H12O 109.5 . . ?
C11E C13E H13M 109.5 . . ?
C11E C13E H13N 109.5 . . ?
H13M C13E H13N 109.5 . . ?
C11E C13E H13O 109.5 . . ?
H13M C13E H13O 109.5 . . ?
H13N C13E H13O 109.5 . . ?
N5E C14E C15E 110.8(5) . . ?
N5E C14E C16E 108.3(6) . . ?
C15E C14E C16E 111.9(6) . . ?
N5E C14E H14E 108.6 . . ?
C15E C14E H14E 108.6 . . ?
C16E C14E H14E 108.6 . . ?
C14E C15E H15M 109.5 . . ?
C14E C15E H15N 109.5 . . ?
H15M C15E H15N 109.5 . . ?
C14E C15E H15O 109.5 . . ?
H15M C15E H15O 109.5 . . ?
H15N C15E H15O 109.5 . . ?
C14E C16E H16M 109.5 . . ?
C14E C16E H16N 109.5 . . ?
H16M C16E H16N 109.5 . . ?
C14E C16E H16O 109.5 . . ?
H16M C16E H16O 109.5 . . ?
H16N C16E H16O 109.5 . . ?
C1F S1F C4F 102.2(3) . . ?
C1F N1F C2F 113.3(5) . . ?
C3F N2F C2F 114.1(5) . . ?
C1F N3F C3F 112.9(5) . . ?
C2F N4F C11F 124.9(6) . . ?
C2F N4F H4FA 117.6 . . ?
C11F N4F H4FA 117.6 . . ?
C3F N5F C14F 123.6(6) . . ?
C3F N5F H5FB 118.2 . . ?
C14F N5F H5FB 118.2 . . ?
N3F C1F N1F 127.8(6) . . ?
N3F C1F S1F 119.5(5) . . ?
N1F C1F S1F 112.7(5) . . ?
N4F C2F N2F 118.4(6) . . ?
N4F C2F N1F 116.1(6) . . ?
N2F C2F N1F 125.5(6) . . ?
N2F C3F N5F 118.6(6) . . ?
N2F C3F N3F 126.1(6) . . ?
N5F C3F N3F 115.2(6) . . ?
C9F C4F C5F 118.6(6) . . ?
C9F C4F S1F 120.6(5) . . ?
C5F C4F S1F 120.8(5) . . ?
C6F C5F C4F 120.2(6) . . ?
C6F C5F H5FA 119.9 . . ?
C4F C5F H5FA 119.9 . . ?
C5F C6F C7F 121.4(7) . . ?
C5F C6F H6FA 119.3 . . ?
C7F C6F H6FA 119.3 . . ?
C8F C7F C6F 117.6(6) . . ?
C8F C7F C10F 121.9(7) . . ?
C6F C7F C10F 120.5(7) . . ?
C9F C8F C7F 122.0(6) . . ?
C9F C8F H8FA 119.0 . . ?
C7F C8F H8FA 119.0 . . ?
C8F C9F C4F 120.2(6) . . ?
C8F C9F H9FA 119.9 . . ?
C4F C9F H9FA 119.9 . . ?
C7F C10F H10P 109.5 . . ?
C7F C10F H10Q 109.5 . . ?
H10P C10F H10Q 109.5 . . ?
C7F C10F H10R 109.5 . . ?
H10P C10F H10R 109.5 . . ?
H10Q C10F H10R 109.5 . . ?
N4F C11F C12F 109.4(5) . . ?
N4F C11F C13F 111.4(5) . . ?
C12F C11F C13F 111.3(6) . . ?
N4F C11F H11F 108.2 . . ?
C12F C11F H11F 108.2 . . ?
C13F C11F H11F 108.2 . . ?
C11F C12F H12P 109.5 . . ?
C11F C12F H12Q 109.5 . . ?
H12P C12F H12Q 109.5 . . ?
C11F C12F H12R 109.5 . . ?
H12P C12F H12R 109.5 . . ?
H12Q C12F H12R 109.5 . . ?
C11F C13F H13P 109.5 . . ?
C11F C13F H13Q 109.5 . . ?
H13P C13F H13Q 109.5 . . ?
C11F C13F H13R 109.5 . . ?
H13P C13F H13R 109.5 . . ?
H13Q C13F H13R 109.5 . . ?
N5F C14F C15F 110.9(6) . . ?
N5F C14F C16F 108.5(6) . . ?
C15F C14F C16F 111.8(6) . . ?
N5F C14F H14F 108.5 . . ?
C15F C14F H14F 108.5 . . ?
C16F C14F H14F 108.5 . . ?
C14F C15F H15P 109.5 . . ?
C14F C15F H15Q 109.5 . . ?
H15P C15F H15Q 109.5 . . ?
C14F C15F H15R 109.5 . . ?
H15P C15F H15R 109.5 . . ?
H15Q C15F H15R 109.5 . . ?
C14F C16F H16P 109.5 . . ?
C14F C16F H16Q 109.5 . . ?
H16P C16F H16Q 109.5 . . ?
C14F C16F H16R 109.5 . . ?
H16P C16F H16R 109.5 . . ?
H16Q C16F H16R 109.5 . . ?
C1G S1G C4G 102.4(3) . . ?
C1G N1G C2G 112.5(5) . . ?
C3G N2G C2G 114.3(5) . . ?
C1G N3G C3G 112.4(5) . . ?
C2G N4G C11G 124.2(5) . . ?
C2G N4G H4GA 117.9 . . ?
C11G N4G H4GA 117.9 . . ?
C3G N5G C14G 126.0(6) . . ?
C3G N5G H5GB 117.0 . . ?
C14G N5G H5GB 117.0 . . ?
N3G C1G N1G 128.6(6) . . ?
N3G C1G S1G 119.9(5) . . ?
N1G C1G S1G 111.5(5) . . ?
N4G C2G N2G 118.7(6) . . ?
N4G C2G N1G 115.5(6) . . ?
N2G C2G N1G 125.8(6) . . ?
N2G C3G N5G 118.9(6) . . ?
N2G C3G N3G 126.1(6) . . ?
N5G C3G N3G 115.0(6) . . ?
C9G C4G C5G 119.4(6) . . ?
C9G C4G S1G 119.1(5) . . ?
C5G C4G S1G 121.4(5) . . ?
C6G C5G C4G 120.6(6) . . ?
C6G C5G H5GA 119.7 . . ?
C4G C5G H5GA 119.7 . . ?
C5G C6G C7G 120.5(6) . . ?
C5G C6G H6GA 119.8 . . ?
C7G C6G H6GA 119.8 . . ?
C8G C7G C6G 118.7(6) . . ?
C8G C7G C10G 120.5(6) . . ?
C6G C7G C10G 120.7(6) . . ?
C7G C8G C9G 120.7(6) . . ?
C7G C8G H8GA 119.6 . . ?
C9G C8G H8GA 119.6 . . ?
C4G C9G C8G 120.1(6) . . ?
C4G C9G H9GA 119.9 . . ?
C8G C9G H9GA 119.9 . . ?
C7G C10G H10S 109.5 . . ?
C7G C10G H10T 109.5 . . ?
H10S C10G H10T 109.5 . . ?
C7G C10G H10U 109.5 . . ?
H10S C10G H10U 109.5 . . ?
H10T C10G H10U 109.5 . . ?
N4G C11G C13G 111.7(5) . . ?
N4G C11G C12G 108.0(5) . . ?
C13G C11G C12G 110.7(6) . . ?
N4G C11G H11G 108.8 . . ?
C13G C11G H11G 108.8 . . ?
C12G C11G H11G 108.8 . . ?
C11G C12G H12S 109.5 . . ?
C11G C12G H12T 109.5 . . ?
H12S C12G H12T 109.5 . . ?
C11G C12G H12U 109.5 . . ?
H12S C12G H12U 109.5 . . ?
H12T C12G H12U 109.5 . . ?
C11G C13G H13S 109.5 . . ?
C11G C13G H13T 109.5 . . ?
H13S C13G H13T 109.5 . . ?
C11G C13G H13U 109.5 . . ?
H13S C13G H13U 109.5 . . ?
H13T C13G H13U 109.5 . . ?
N5G C14G C16G 110.3(6) . . ?
N5G C14G C15G 110.3(6) . . ?
C16G C14G C15G 112.8(6) . . ?
N5G C14G H14G 107.8 . . ?
C16G C14G H14G 107.8 . . ?
C15G C14G H14G 107.8 . . ?
C14G C15G H15S 109.5 . . ?
C14G C15G H15T 109.5 . . ?
H15S C15G H15T 109.5 . . ?
C14G C15G H15U 109.5 . . ?
H15S C15G H15U 109.5 . . ?
H15T C15G H15U 109.5 . . ?
C14G C16G H16S 109.5 . . ?
C14G C16G H16T 109.5 . . ?
H16S C16G H16T 109.5 . . ?
C14G C16G H16U 109.5 . . ?
H16S C16G H16U 109.5 . . ?
H16T C16G H16U 109.5 . . ?
C4H S1H C1H 102.6(3) . . ?
C1H N1H C2H 113.6(5) . . ?
C3H N2H C2H 114.5(5) . . ?
C1H N3H C3H 112.0(5) . . ?
C2H N4H C11H 124.2(5) . . ?
C2H N4H H4HA 117.9 . . ?
C11H N4H H4HA 117.9 . . ?
C3H N5H C14H 124.5(6) . . ?
C3H N5H H5HB 117.7 . . ?
C14H N5H H5HB 117.7 . . ?
N3H C1H N1H 129.0(6) . . ?
N3H C1H S1H 119.2(5) . . ?
N1H C1H S1H 111.7(5) . . ?
N4H C2H N2H 118.7(6) . . ?
N4H C2H N1H 116.6(6) . . ?
N2H C2H N1H 124.7(6) . . ?
N2H C3H N5H 118.3(6) . . ?
N2H C3H N3H 126.0(6) . . ?
N5H C3H N3H 115.7(6) . . ?
C5H C4H C9H 119.6(6) . . ?
C5H C4H S1H 121.7(5) . . ?
C9H C4H S1H 118.6(5) . . ?
C4H C5H C6H 119.7(6) . . ?
C4H C5H H5HA 120.1 . . ?
C6H C5H H5HA 120.1 . . ?
C5H C6H C7H 121.4(6) . . ?
C5H C6H H6HA 119.3 . . ?
C7H C6H H6HA 119.3 . . ?
C8H C7H C6H 118.0(6) . . ?
C8H C7H C10H 120.7(6) . . ?
C6H C7H C10H 121.3(6) . . ?
C7H C8H C9H 122.0(6) . . ?
C7H C8H H8HA 119.0 . . ?
C9H C8H H8HA 119.0 . . ?
C8H C9H C4H 119.2(6) . . ?
C8H C9H H9HA 120.4 . . ?
C4H C9H H9HA 120.4 . . ?
C7H C10H H10V 109.5 . . ?
C7H C10H H10W 109.5 . . ?
H10V C10H H10W 109.5 . . ?
C7H C10H H10X 109.5 . . ?
H10V C10H H10X 109.5 . . ?
H10W C10H H10X 109.5 . . ?
N4H C11H C12H 108.2(5) . . ?
N4H C11H C13H 111.5(5) . . ?
C12H C11H C13H 111.9(6) . . ?
N4H C11H H11H 108.4 . . ?
C12H C11H H11H 108.4 . . ?
C13H C11H H11H 108.4 . . ?
C11H C12H H12V 109.5 . . ?
C11H C12H H12W 109.5 . . ?
H12V C12H H12W 109.5 . . ?
C11H C12H H12X 109.5 . . ?
H12V C12H H12X 109.5 . . ?
H12W C12H H12X 109.5 . . ?
C11H C13H H13V 109.5 . . ?
C11H C13H H13W 109.5 . . ?
H13V C13H H13W 109.5 . . ?
C11H C13H H13X 109.5 . . ?
H13V C13H H13X 109.5 . . ?
H13W C13H H13X 109.5 . . ?
N5H C14H C15H 110.2(6) . . ?
N5H C14H C16H 109.7(6) . . ?
C15H C14H C16H 112.0(6) . . ?
N5H C14H H14H 108.3 . . ?
C15H C14H H14H 108.3 . . ?
C16H C14H H14H 108.3 . . ?
C14H C15H H15V 109.5 . . ?
C14H C15H H15W 109.5 . . ?
H15V C15H H15W 109.5 . . ?
C14H C15H H15X 109.5 . . ?
H15V C15H H15X 109.5 . . ?
H15W C15H H15X 109.5 . . ?
C14H C16H H16V 109.5 . . ?
C14H C16H H16W 109.5 . . ?
H16V C16H H16W 109.5 . . ?
C14H C16H H16X 109.5 . . ?
H16V C16H H16X 109.5 . . ?
H16W C16H H16X 109.5 . . ?
C4I S1I C1I 102.1(3) . . ?
C1I N1I C2I 111.8(5) . . ?
C2I N2I C3I 113.9(5) . . ?
C1I N3I C3I 112.8(5) . . ?
C2I N4I C11I 123.7(5) . . ?
C2I N4I H4IA 118.2 . . ?
C11I N4I H4IA 118.2 . . ?
C3I N5I C14I 123.3(6) . . ?
C3I N5I H5IB 118.4 . . ?
C14I N5I H5IB 118.4 . . ?
N3I C1I N1I 129.0(6) . . ?
N3I C1I S1I 119.2(5) . . ?
N1I C1I S1I 111.8(5) . . ?
N2I C2I N4I 118.9(6) . . ?
N2I C2I N1I 126.5(6) . . ?
N4I C2I N1I 114.5(6) . . ?
N5I C3I N2I 119.1(6) . . ?
N5I C3I N3I 115.1(6) . . ?
N2I C3I N3I 125.8(6) . . ?
C5I C4I C9I 119.1(6) . . ?
C5I C4I S1I 121.3(5) . . ?
C9I C4I S1I 119.5(5) . . ?
C6I C5I C4I 120.1(6) . . ?
C6I C5I H5IA 120.0 . . ?
C4I C5I H5IA 120.0 . . ?
C5I C6I C7I 121.4(6) . . ?
C5I C6I H6IA 119.3 . . ?
C7I C6I H6IA 119.3 . . ?
C8I C7I C6I 117.6(6) . . ?
C8I C7I C10I 121.9(6) . . ?
C6I C7I C10I 120.5(6) . . ?
C7I C8I C9I 122.2(6) . . ?
C7I C8I H8IA 118.9 . . ?
C9I C8I H8IA 118.9 . . ?
C8I C9I C4I 119.5(6) . . ?
C8I C9I H9IA 120.3 . . ?
C4I C9I H9IA 120.3 . . ?
C7I C10I H10Y 109.5 . . ?
C7I C10I H10Z 109.5 . . ?
H10Y C10I H10Z 109.5 . . ?
C7I C10I H11I 109.5 . . ?
H10Y C10I H11I 109.5 . . ?
H10Z C10I H11I 109.5 . . ?
N4I C11I C12I 108.0(5) . . ?
N4I C11I C13I 112.1(5) . . ?
C12I C11I C13I 111.4(5) . . ?
N4I C11I H11J 108.4 . . ?
C12I C11I H11J 108.4 . . ?
C13I C11I H11J 108.4 . . ?
C11I C12I H12Y 109.5 . . ?
C11I C12I H12Z 109.5 . . ?
H12Y C12I H12Z 109.5 . . ?
C11I C12I H13Y 109.5 . . ?
H12Y C12I H13Y 109.5 . . ?
H12Z C12I H13Y 109.5 . . ?
C11I C13I H13Z 109.5 . . ?
C11I C13I H14I 109.5 . . ?
H13Z C13I H14I 109.5 . . ?
C11I C13I H14J 109.5 . . ?
H13Z C13I H14J 109.5 . . ?
H14I C13I H14J 109.5 . . ?
N5I C14I C15I 110.8(6) . . ?
N5I C14I C16I 109.1(6) . . ?
C15I C14I C16I 112.2(6) . . ?
N5I C14I H14K 108.2 . . ?
C15I C14I H14K 108.2 . . ?
C16I C14I H14K 108.2 . . ?
C14I C15I H15Y 109.5 . . ?
C14I C15I H15Z 109.5 . . ?
H15Y C15I H15Z 109.5 . . ?
C14I C15I H16Y 109.5 . . ?
H15Y C15I H16Y 109.5 . . ?
H15Z C15I H16Y 109.5 . . ?
C14I C16I H16Z 109.5 . . ?
C14I C16I H17A 109.5 . . ?
H16Z C16I H17A 109.5 . . ?
C14I C16I H17B 109.5 . . ?
H16Z C16I H17B 109.5 . . ?
H17A C16I H17B 109.5 . . ?
C4J S1J C1J 101.3(3) . . ?
C1J N1J C2J 112.8(5) . . ?
C2J N2J C3J 113.7(5) . . ?
C1J N3J C3J 112.9(5) . . ?
C2J N4J C11J 124.5(5) . . ?
C2J N4J H4JA 117.7 . . ?
C11J N4J H4JA 117.7 . . ?
C3J N5J C14J 125.4(6) . . ?
C3J N5J H5JB 117.3 . . ?
C14J N5J H5JB 117.3 . . ?
N3J C1J N1J 129.0(6) . . ?
N3J C1J S1J 119.1(5) . . ?
N1J C1J S1J 111.8(5) . . ?
N2J C2J N4J 119.3(6) . . ?
N2J C2J N1J 125.5(6) . . ?
N4J C2J N1J 115.2(6) . . ?
N5J C3J N2J 118.7(6) . . ?
N5J C3J N3J 115.6(6) . . ?
N2J C3J N3J 125.7(6) . . ?
C9J C4J C5J 119.2(6) . . ?
C9J C4J S1J 119.9(5) . . ?
C5J C4J S1J 120.9(5) . . ?
C4J C5J C6J 120.5(7) . . ?
C4J C5J H5JA 119.8 . . ?
C6J C5J H5JA 119.8 . . ?
C7J C6J C5J 121.5(7) . . ?
C7J C6J H6JA 119.3 . . ?
C5J C6J H6JA 119.3 . . ?
C6J C7J C8J 117.7(6) . . ?
C6J C7J C10J 121.3(7) . . ?
C8J C7J C10J 120.9(6) . . ?
C7J C8J C9J 121.5(6) . . ?
C7J C8J H8JA 119.3 . . ?
C9J C8J H8JA 119.3 . . ?
C4J C9J C8J 119.6(7) . . ?
C4J C9J H9JA 120.2 . . ?
C8J C9J H9JA 120.2 . . ?
C7J C10J H11K 109.5 . . ?
C7J C10J H11L 109.5 . . ?
H11K C10J H11L 109.5 . . ?
C7J C10J H11M 109.5 . . ?
H11K C10J H11M 109.5 . . ?
H11L C10J H11M 109.5 . . ?
N4J C11J C12J 108.9(5) . . ?
N4J C11J C13J 111.7(5) . . ?
C12J C11J C13J 110.0(5) . . ?
N4J C11J H11N 108.7 . . ?
C12J C11J H11N 108.7 . . ?
C13J C11J H11N 108.7 . . ?
C11J C12J H14L 109.5 . . ?
C11J C12J H14M 109.5 . . ?
H14L C12J H14M 109.5 . . ?
C11J C12J H14N 109.5 . . ?
H14L C12J H14N 109.5 . . ?
H14M C12J H14N 109.5 . . ?
C11J C13J H14O 109.5 . . ?
C11J C13J H14P 109.5 . . ?
H14O C13J H14P 109.5 . . ?
C11J C13J H14Q 109.5 . . ?
H14O C13J H14Q 109.5 . . ?
H14P C13J H14Q 109.5 . . ?
N5J C14J C15J 109.7(5) . . ?
N5J C14J C16J 109.2(5) . . ?
C15J C14J C16J 112.7(6) . . ?
N5J C14J H14R 108.4 . . ?
C15J C14J H14R 108.4 . . ?
C16J C14J H14R 108.4 . . ?
C14J C15J H17C 109.5 . . ?
C14J C15J H17D 109.5 . . ?
H17C C15J H17D 109.5 . . ?
C14J C15J H17E 109.5 . . ?
H17C C15J H17E 109.5 . . ?
H17D C15J H17E 109.5 . . ?
C14J C16J H17F 109.5 . . ?
C14J C16J H17G 109.5 . . ?
H17F C16J H17G 109.5 . . ?
C14J C16J H17H 109.5 . . ?
H17F C16J H17H 109.5 . . ?
H17G C16J H17H 109.5 . . ?
C4K S1K C1K 102.7(3) . . ?
C1K N1K C2K 112.6(5) . . ?
C3K N2K C2K 114.8(5) . . ?
C1K N3K C3K 112.6(6) . . ?
C2K N4K C11K 124.6(5) . . ?
C2K N4K H4KA 117.7 . . ?
C11K N4K H4KA 117.7 . . ?
C3K N5K C14K 125.2(6) . . ?
C3K N5K H5KB 117.4 . . ?
C14K N5K H5KB 117.4 . . ?
N3K C1K N1K 129.1(6) . . ?
N3K C1K S1K 119.2(5) . . ?
N1K C1K S1K 111.7(5) . . ?
N4K C2K N2K 119.3(6) . . ?
N4K C2K N1K 115.6(6) . . ?
N2K C2K N1K 125.1(6) . . ?
N5K C3K N2K 119.0(6) . . ?
N5K C3K N3K 115.6(6) . . ?
N2K C3K N3K 125.5(6) . . ?
C9K C4K C5K 118.9(6) . . ?
C9K C4K S1K 118.9(5) . . ?
C5K C4K S1K 122.1(5) . . ?
C6K C5K C4K 120.5(6) . . ?
C6K C5K H5KA 119.8 . . ?
C4K C5K H5KA 119.8 . . ?
C5K C6K C7K 121.6(6) . . ?
C5K C6K H6KA 119.2 . . ?
C7K C6K H6KA 119.2 . . ?
C6K C7K C8K 118.5(6) . . ?
C6K C7K C10K 121.4(7) . . ?
C8K C7K C10K 120.1(7) . . ?
C7K C8K C9K 120.8(6) . . ?
C7K C8K H8KA 119.6 . . ?
C9K C8K H8KA 119.6 . . ?
C4K C9K C8K 119.8(6) . . ?
C4K C9K H9KA 120.1 . . ?
C8K C9K H9KA 120.1 . . ?
C7K C10K H11O 109.5 . . ?
C7K C10K H11P 109.5 . . ?
H11O C10K H11P 109.5 . . ?
C7K C10K H11Q 109.5 . . ?
H11O C10K H11Q 109.5 . . ?
H11P C10K H11Q 109.5 . . ?
N4K C11K C12K 108.1(5) . . ?
N4K C11K C13K 111.7(5) . . ?
C12K C11K C13K 111.7(5) . . ?
N4K C11K H11R 108.4 . . ?
C12K C11K H11R 108.4 . . ?
C13K C11K H11R 108.4 . . ?
C11K C12K H14S 109.5 . . ?
C11K C12K H14T 109.5 . . ?
H14S C12K H14T 109.5 . . ?
C11K C12K H14U 109.5 . . ?
H14S C12K H14U 109.5 . . ?
H14T C12K H14U 109.5 . . ?
C11K C13K H14V 109.5 . . ?
C11K C13K H14W 109.5 . . ?
H14V C13K H14W 109.5 . . ?
C11K C13K H14X 109.5 . . ?
H14V C13K H14X 109.5 . . ?
H14W C13K H14X 109.5 . . ?
N5K C14K C15K 110.9(5) . . ?
N5K C14K C16K 109.2(6) . . ?
C15K C14K C16K 111.4(6) . . ?
N5K C14K H14Y 108.4 . . ?
C15K C14K H14Y 108.4 . . ?
C16K C14K H14Y 108.4 . . ?
C14K C15K H17I 109.5 . . ?
C14K C15K H17J 109.5 . . ?
H17I C15K H17J 109.5 . . ?
C14K C15K H17K 109.5 . . ?
H17I C15K H17K 109.5 . . ?
H17J C15K H17K 109.5 . . ?
C14K C16K H17L 109.5 . . ?
C14K C16K H17M 109.5 . . ?
H17L C16K H17M 109.5 . . ?
C14K C16K H17N 109.5 . . ?
H17L C16K H17N 109.5 . . ?
H17M C16K H17N 109.5 . . ?
C4L S1L C1L 102.1(3) . . ?
C1L N1L C2L 113.3(5) . . ?
C2L N2L C3L 113.0(5) . . ?
C1L N3L C3L 113.3(5) . . ?
C2L N4L C11L 125.1(5) . . ?
C2L N4L H4LA 117.5 . . ?
C11L N4L H4LA 117.5 . . ?
C3L N5L C14L 125.4(5) . . ?
C3L N5L H5LB 117.3 . . ?
C14L N5L H5LB 117.3 . . ?
N3L C1L N1L 128.0(6) . . ?
N3L C1L S1L 118.7(5) . . ?
N1L C1L S1L 113.2(5) . . ?
N2L C2L N4L 119.0(6) . . ?
N2L C2L N1L 126.1(6) . . ?
N4L C2L N1L 114.9(6) . . ?
N5L C3L N3L 116.0(6) . . ?
N5L C3L N2L 118.1(6) . . ?
N3L C3L N2L 125.8(6) . . ?
C5L C4L C9L 119.4(6) . . ?
C5L C4L S1L 121.4(5) . . ?
C9L C4L S1L 119.2(5) . . ?
C4L C5L C6L 120.3(6) . . ?
C4L C5L H5LA 119.9 . . ?
C6L C5L H5LA 119.9 . . ?
C7L C6L C5L 121.4(6) . . ?
C7L C6L H6LA 119.3 . . ?
C5L C6L H6LA 119.3 . . ?
C6L C7L C8L 117.9(6) . . ?
C6L C7L C10L 120.7(6) . . ?
C8L C7L C10L 121.4(6) . . ?
C7L C8L C9L 121.4(6) . . ?
C7L C8L H8LA 119.3 . . ?
C9L C8L H8LA 119.3 . . ?
C4L C9L C8L 119.6(7) . . ?
C4L C9L H9LA 120.2 . . ?
C8L C9L H9LA 120.2 . . ?
C7L C10L H11S 109.5 . . ?
C7L C10L H11T 109.5 . . ?
H11S C10L H11T 109.5 . . ?
C7L C10L H11U 109.5 . . ?
H11S C10L H11U 109.5 . . ?
H11T C10L H11U 109.5 . . ?
N4L C11L C12L 109.4(5) . . ?
N4L C11L C13L 111.3(5) . . ?
C12L C11L C13L 110.8(5) . . ?
N4L C11L H11V 108.4 . . ?
C12L C11L H11V 108.4 . . ?
C13L C11L H11V 108.4 . . ?
C11L C12L H14Z 109.5 . . ?
C11L C12L H17O 109.5 . . ?
H14Z C12L H17O 109.5 . . ?
C11L C12L H17P 109.5 . . ?
H14Z C12L H17P 109.5 . . ?
H17O C12L H17P 109.5 . . ?
C11L C13L H17Q 109.5 . . ?
C11L C13L H17R 109.5 . . ?
H17Q C13L H17R 109.5 . . ?
C11L C13L H17S 109.5 . . ?
H17Q C13L H17S 109.5 . . ?
H17R C13L H17S 109.5 . . ?
N5L C14L C15L 109.8(5) . . ?
N5L C14L C16L 108.6(5) . . ?
C15L C14L C16L 112.6(6) . . ?
N5L C14L H17T 108.6 . . ?
C15L C14L H17T 108.6 . . ?
C16L C14L H17T 108.6 . . ?
C14L C15L H17U 109.5 . . ?
C14L C15L H17V 109.5 . . ?
H17U C15L H17V 109.5 . . ?
C14L C15L H17W 109.5 . . ?
H17U C15L H17W 109.5 . . ?
H17V C15L H17W 109.5 . . ?
C14L C16L H17X 109.5 . . ?
C14L C16L H17Y 109.5 . . ?
H17X C16L H17Y 109.5 . . ?
C14L C16L H17Z 109.5 . . ?
H17X C16L H17Z 109.5 . . ?
H17Y C16L H17Z 109.5 . . ?
C1M S1M C4M 102.6(3) . . ?
C1M N1M C2M 113.4(5) . . ?
C2M N2M C3M 114.6(5) . . ?
C1M N3M C3M 113.1(5) . . ?
C2M N4M C11M 124.0(5) . . ?
C2M N4M H4MA 118.0 . . ?
C11M N4M H4MA 118.0 . . ?
C3M N5M C14M 123.6(6) . . ?
C3M N5M H5MB 118.2 . . ?
C14M N5M H5MB 118.2 . . ?
N3M C1M N1M 128.4(6) . . ?
N3M C1M S1M 119.8(5) . . ?
N1M C1M S1M 111.9(5) . . ?
N4M C2M N2M 119.2(6) . . ?
N4M C2M N1M 115.7(6) . . ?
N2M C2M N1M 125.1(6) . . ?
N5M C3M N2M 118.1(6) . . ?
N5M C3M N3M 116.7(6) . . ?
N2M C3M N3M 125.2(6) . . ?
C5M C4M C9M 119.6(6) . . ?
C5M C4M S1M 121.1(5) . . ?
C9M C4M S1M 119.3(5) . . ?
C4M C5M C6M 121.0(7) . . ?
C4M C5M H5MA 119.5 . . ?
C6M C5M H5MA 119.5 . . ?
C5M C6M C7M 120.5(7) . . ?
C5M C6M H6MA 119.7 . . ?
C7M C6M H6MA 119.7 . . ?
C8M C7M C6M 118.1(6) . . ?
C8M C7M C10M 121.2(6) . . ?
C6M C7M C10M 120.7(6) . . ?
C7M C8M C9M 121.7(6) . . ?
C7M C8M H8MA 119.2 . . ?
C9M C8M H8MA 119.2 . . ?
C4M C9M C8M 119.1(6) . . ?
C4M C9M H9MA 120.4 . . ?
C8M C9M H9MA 120.4 . . ?
C7M C10M H11W 109.5 . . ?
C7M C10M H11X 109.5 . . ?
H11W C10M H11X 109.5 . . ?
C7M C10M H11Y 109.5 . . ?
H11W C10M H11Y 109.5 . . ?
H11X C10M H11Y 109.5 . . ?
N4M C11M C13M 112.4(5) . . ?
N4M C11M C12M 108.3(5) . . ?
C13M C11M C12M 112.0(6) . . ?
N4M C11M H11Z 108.0 . . ?
C13M C11M H11Z 108.0 . . ?
C12M C11M H11Z 108.0 . . ?
C11M C12M H18A 109.5 . . ?
C11M C12M H18B 109.5 . . ?
H18A C12M H18B 109.5 . . ?
C11M C12M H18C 109.5 . . ?
H18A C12M H18C 109.5 . . ?
H18B C12M H18C 109.5 . . ?
C11M C13M H18D 109.5 . . ?
C11M C13M H18E 109.5 . . ?
H18D C13M H18E 109.5 . . ?
C11M C13M H18F 109.5 . . ?
H18D C13M H18F 109.5 . . ?
H18E C13M H18F 109.5 . . ?
N5M C14M C16M 109.7(6) . . ?
N5M C14M C15M 110.2(6) . . ?
C16M C14M C15M 111.5(6) . . ?
N5M C14M H18G 108.4 . . ?
C16M C14M H18G 108.4 . . ?
C15M C14M H18G 108.4 . . ?
C14M C15M H18H 109.5 . . ?
C14M C15M H18I 109.5 . . ?
H18H C15M H18I 109.5 . . ?
C14M C15M H18J 109.5 . . ?
H18H C15M H18J 109.5 . . ?
H18I C15M H18J 109.5 . . ?
C14M C16M H18K 109.5 . . ?
C14M C16M H18L 109.5 . . ?
H18K C16M H18L 109.5 . . ?
C14M C16M H18M 109.5 . . ?
H18K C16M H18M 109.5 . . ?
H18L C16M H18M 109.5 . . ?
C1N S1N C4N 102.4(3) . . ?
C1N N1N C2N 112.6(5) . . ?
C3N N2N C2N 114.0(5) . . ?
C1N N3N C3N 113.2(5) . . ?
C2N N4N C11N 124.8(5) . . ?
C2N N4N H4NA 117.6 . . ?
C11N N4N H4NA 117.6 . . ?
C3N N5N C14N 123.8(6) . . ?
C3N N5N H5NB 118.1 . . ?
C14N N5N H5NB 118.1 . . ?
N3N C1N N1N 128.1(6) . . ?
N3N C1N S1N 120.3(5) . . ?
N1N C1N S1N 111.6(5) . . ?
N2N C2N N4N 117.9(6) . . ?
N2N C2N N1N 126.1(6) . . ?
N4N C2N N1N 116.0(6) . . ?
N5N C3N N2N 118.8(6) . . ?
N5N C3N N3N 115.7(6) . . ?
N2N C3N N3N 125.5(6) . . ?
C9N C4N C5N 118.8(6) . . ?
C9N C4N S1N 119.4(5) . . ?
C5N C4N S1N 121.7(5) . . ?
C6N C5N C4N 119.7(7) . . ?
C6N C5N H5NA 120.2 . . ?
C4N C5N H5NA 120.2 . . ?
C5N C6N C7N 122.2(7) . . ?
C5N C6N H6NA 118.9 . . ?
C7N C6N H6NA 118.9 . . ?
C8N C7N C6N 117.2(6) . . ?
C8N C7N C10N 121.0(6) . . ?
C6N C7N C10N 121.8(7) . . ?
C9N C8N C7N 122.0(6) . . ?
C9N C8N H8NA 119.0 . . ?
C7N C8N H8NA 119.0 . . ?
C8N C9N C4N 120.1(6) . . ?
C8N C9N H9NA 120.0 . . ?
C4N C9N H9NA 120.0 . . ?
C7N C10N H18N 109.5 . . ?
C7N C10N H18O 109.5 . . ?
H18N C10N H18O 109.5 . . ?
C7N C10N H18P 109.5 . . ?
H18N C10N H18P 109.5 . . ?
H18O C10N H18P 109.5 . . ?
N4N C11N C12N 108.8(5) . . ?
N4N C11N C13N 112.3(5) . . ?
C12N C11N C13N 111.5(6) . . ?
N4N C11N H18Q 108.0 . . ?
C12N C11N H18Q 108.0 . . ?
C13N C11N H18Q 108.0 . . ?
C11N C12N H18R 109.5 . . ?
C11N C12N H18S 109.5 . . ?
H18R C12N H18S 109.5 . . ?
C11N C12N H18T 109.5 . . ?
H18R C12N H18T 109.5 . . ?
H18S C12N H18T 109.5 . . ?
C11N C13N H18U 109.5 . . ?
C11N C13N H18V 109.5 . . ?
H18U C13N H18V 109.5 . . ?
C11N C13N H18W 109.5 . . ?
H18U C13N H18W 109.5 . . ?
H18V C13N H18W 109.5 . . ?
N5N C14N C15N 110.8(6) . . ?
N5N C14N C16N 108.7(6) . . ?
C15N C14N C16N 112.4(6) . . ?
N5N C14N H18X 108.3 . . ?
C15N C14N H18X 108.3 . . ?
C16N C14N H18X 108.3 . . ?
C14N C15N H18Y 109.5 . . ?
C14N C15N H18Z 109.5 . . ?
H18Y C15N H18Z 109.5 . . ?
C14N C15N H19A 109.5 . . ?
H18Y C15N H19A 109.5 . . ?
H18Z C15N H19A 109.5 . . ?
C14N C16N H19B 109.5 . . ?
C14N C16N H19C 109.5 . . ?
H19B C16N H19C 109.5 . . ?
C14N C16N H19D 109.5 . . ?
H19B C16N H19D 109.5 . . ?
H19C C16N H19D 109.5 . . ?
C1O S1O C4O 102.4(3) . . ?
C1O N1O C2O 112.2(5) . . ?
C2O N2O C3O 114.2(5) . . ?
C1O N3O C3O 113.0(5) . . ?
C2O N4O C11O 124.4(5) . . ?
C2O N4O H4OA 117.8 . . ?
C11O N4O H4OA 117.8 . . ?
C3O N5O C14O 124.0(6) . . ?
C3O N5O H5OB 118.0 . . ?
C14O N5O H5OB 118.0 . . ?
N3O C1O N1O 128.6(6) . . ?
N3O C1O S1O 119.3(5) . . ?
N1O C1O S1O 112.1(5) . . ?
N2O C2O N4O 118.3(6) . . ?
N2O C2O N1O 126.2(6) . . ?
N4O C2O N1O 115.5(6) . . ?
N5O C3O N2O 118.5(6) . . ?
N5O C3O N3O 116.2(6) . . ?
N2O C3O N3O 125.3(6) . . ?
C9O C4O C5O 119.9(6) . . ?
C9O C4O S1O 119.6(5) . . ?
C5O C4O S1O 120.4(5) . . ?
C6O C5O C4O 119.0(6) . . ?
C6O C5O H5OA 120.5 . . ?
C4O C5O H5OA 120.5 . . ?
C5O C6O C7O 121.5(6) . . ?
C5O C6O H6OA 119.2 . . ?
C7O C6O H6OA 119.2 . . ?
C8O C7O C6O 118.2(6) . . ?
C8O C7O C10O 120.6(6) . . ?
C6O C7O C10O 121.1(6) . . ?
C7O C8O C9O 121.2(6) . . ?
C7O C8O H8OA 119.4 . . ?
C9O C8O H8OA 119.4 . . ?
C4O C9O C8O 120.1(6) . . ?
C4O C9O H9OA 120.0 . . ?
C8O C9O H9OA 120.0 . . ?
C7O C10O H19E 109.5 . . ?
C7O C10O H19F 109.5 . . ?
H19E C10O H19F 109.5 . . ?
C7O C10O H19G 109.5 . . ?
H19E C10O H19G 109.5 . . ?
H19F C10O H19G 109.5 . . ?
N4O C11O C12O 108.8(5) . . ?
N4O C11O C13O 111.5(5) . . ?
C12O C11O C13O 111.8(6) . . ?
N4O C11O H19H 108.2 . . ?
C12O C11O H19H 108.2 . . ?
C13O C11O H19H 108.2 . . ?
C11O C12O H19I 109.5 . . ?
C11O C12O H19J 109.5 . . ?
H19I C12O H19J 109.5 . . ?
C11O C12O H19K 109.5 . . ?
H19I C12O H19K 109.5 . . ?
H19J C12O H19K 109.5 . . ?
C11O C13O H19L 109.5 . . ?
C11O C13O H19M 109.5 . . ?
H19L C13O H19M 109.5 . . ?
C11O C13O H19N 109.5 . . ?
H19L C13O H19N 109.5 . . ?
H19M C13O H19N 109.5 . . ?
N5O C14O C15O 111.0(6) . . ?
N5O C14O C16O 107.9(6) . . ?
C15O C14O C16O 112.9(6) . . ?
N5O C14O H19O 108.3 . . ?
C15O C14O H19O 108.3 . . ?
C16O C14O H19O 108.3 . . ?
C14O C15O H19P 109.5 . . ?
C14O C15O H19Q 109.5 . . ?
H19P C15O H19Q 109.5 . . ?
C14O C15O H19R 109.5 . . ?
H19P C15O H19R 109.5 . . ?
H19Q C15O H19R 109.5 . . ?
C14O C16O H19S 109.5 . . ?
C14O C16O H19T 109.5 . . ?
H19S C16O H19T 109.5 . . ?
C14O C16O H19U 109.5 . . ?
H19S C16O H19U 109.5 . . ?
H19T C16O H19U 109.5 . . ?
C1P S1P C4P 102.5(3) . . ?
C1P N1P C2P 113.4(5) . . ?
C2P N2P C3P 114.4(5) . . ?
C1P N3P C3P 112.4(5) . . ?
C2P N4P C11P 124.7(5) . . ?
C2P N4P H4PA 117.6 . . ?
C11P N4P H4PA 117.6 . . ?
C3P N5P C14P 124.3(6) . . ?
C3P N5P H5PB 117.9 . . ?
C14P N5P H5PB 117.9 . . ?
N1P C1P N3P 129.1(6) . . ?
N1P C1P S1P 112.0(5) . . ?
N3P C1P S1P 118.9(5) . . ?
N4P C2P N2P 118.9(6) . . ?
N4P C2P N1P 116.2(6) . . ?
N2P C2P N1P 124.8(6) . . ?
N5P C3P N3P 116.6(6) . . ?
N5P C3P N2P 117.7(6) . . ?
N3P C3P N2P 125.7(6) . . ?
C5P C4P C9P 120.3(6) . . ?
C5P C4P S1P 120.7(5) . . ?
C9P C4P S1P 119.1(5) . . ?
C4P C5P C6P 119.7(6) . . ?
C4P C5P H5PA 120.1 . . ?
C6P C5P H5PA 120.1 . . ?
C5P C6P C7P 121.0(7) . . ?
C5P C6P H6PA 119.5 . . ?
C7P C6P H6PA 119.5 . . ?
C8P C7P C6P 118.2(6) . . ?
C8P C7P C10P 121.0(6) . . ?
C6P C7P C10P 120.8(6) . . ?
C7P C8P C9P 121.5(6) . . ?
C7P C8P H8PA 119.3 . . ?
C9P C8P H8PA 119.3 . . ?
C4P C9P C8P 119.3(6) . . ?
C4P C9P H9PA 120.4 . . ?
C8P C9P H9PA 120.4 . . ?
C7P C10P H19V 109.5 . . ?
C7P C10P H19W 109.5 . . ?
H19V C10P H19W 109.5 . . ?
C7P C10P H19X 109.5 . . ?
H19V C10P H19X 109.5 . . ?
H19W C10P H19X 109.5 . . ?
N4P C11P C13P 113.1(5) . . ?
N4P C11P C12P 109.1(5) . . ?
C13P C11P C12P 111.5(6) . . ?
N4P C11P H19Y 107.7 . . ?
C13P C11P H19Y 107.7 . . ?
C12P C11P H19Y 107.7 . . ?
C11P C12P H19Z 109.5 . . ?
C11P C12P H1:A 109.5 . . ?
H19Z C12P H1:A 109.5 . . ?
C11P C12P H1:B 109.5 . . ?
H19Z C12P H1:B 109.5 . . ?
H1:A C12P H1:B 109.5 . . ?
C11P C13P H1:C 109.5 . . ?
C11P C13P H1:D 109.5 . . ?
H1:C C13P H1:D 109.5 . . ?
C11P C13P H1:E 109.5 . . ?
H1:C C13P H1:E 109.5 . . ?
H1:D C13P H1:E 109.5 . . ?
N5P C14P C16P 109.2(6) . . ?
N5P C14P C15P 110.4(6) . . ?
C16P C14P C15P 111.9(6) . . ?
N5P C14P H1:F 108.4 . . ?
C16P C14P H1:F 108.4 . . ?
C15P C14P H1:F 108.4 . . ?
C14P C15P H1:G 109.5 . . ?
C14P C15P H1:H 109.5 . . ?
H1:G C15P H1:H 109.5 . . ?
C14P C15P H1:I 109.5 . . ?
H1:G C15P H1:I 109.5 . . ?
H1:H C15P H1:I 109.5 . . ?
C14P C16P H1:J 109.5 . . ?
C14P C16P H1:K 109.5 . . ?
H1:J C16P H1:K 109.5 . . ?
C14P C16P H1:L 109.5 . . ?
H1:J C16P H1:L 109.5 . . ?
H1:K C16P H1:L 109.5 . . ?
O1SA S1SA C2SA 106.3(3) . . ?
O1SA S1SA C1SA 105.2(3) . . ?
C2SA S1SA C1SA 97.3(3) . . ?
S1SA C1SA H1SA 109.5 . . ?
S1SA C1SA H1SB 109.5 . . ?
H1SA C1SA H1SB 109.5 . . ?
S1SA C1SA H1SC 109.5 . . ?
H1SA C1SA H1SC 109.5 . . ?
H1SB C1SA H1SC 109.5 . . ?
S1SA C2SA H2SA 109.5 . . ?
S1SA C2SA H2SB 109.5 . . ?
H2SA C2SA H2SB 109.5 . . ?
S1SA C2SA H2SC 109.5 . . ?
H2SA C2SA H2SC 109.5 . . ?
H2SB C2SA H2SC 109.5 . . ?
O1SB S1SB C1SB 105.9(3) . . ?
O1SB S1SB C2SB 104.8(3) . . ?
C1SB S1SB C2SB 97.3(3) . . ?
S1SB C1SB H1SD 109.5 . . ?
S1SB C1SB H1SE 109.5 . . ?
H1SD C1SB H1SE 109.5 . . ?
S1SB C1SB H1SF 109.5 . . ?
H1SD C1SB H1SF 109.5 . . ?
H1SE C1SB H1SF 109.5 . . ?
S1SB C2SB H2SD 109.5 . . ?
S1SB C2SB H2SE 109.5 . . ?
H2SD C2SB H2SE 109.5 . . ?
S1SB C2SB H2SF 109.5 . . ?
H2SD C2SB H2SF 109.5 . . ?
H2SE C2SB H2SF 109.5 . . ?
O1SC S1SC C1SC 104.5(3) . . ?
O1SC S1SC C2SC 106.8(3) . . ?
C1SC S1SC C2SC 97.5(3) . . ?
S1SC C1SC H1SG 109.5 . . ?
S1SC C1SC H1SH 109.5 . . ?
H1SG C1SC H1SH 109.5 . . ?
S1SC C1SC H1SI 109.5 . . ?
H1SG C1SC H1SI 109.5 . . ?
H1SH C1SC H1SI 109.5 . . ?
S1SC C2SC H2SG 109.5 . . ?
S1SC C2SC H2SH 109.5 . . ?
H2SG C2SC H2SH 109.5 . . ?
S1SC C2SC H2SI 109.5 . . ?
H2SG C2SC H2SI 109.5 . . ?
H2SH C2SC H2SI 109.5 . . ?
O1SD S1SD C2SD 106.6(3) . . ?
O1SD S1SD C1SD 105.1(3) . . ?
C2SD S1SD C1SD 97.6(3) . . ?
S1SD C1SD H1SJ 109.5 . . ?
S1SD C1SD H1SK 109.5 . . ?
H1SJ C1SD H1SK 109.5 . . ?
S1SD C1SD H1SL 109.5 . . ?
H1SJ C1SD H1SL 109.5 . . ?
H1SK C1SD H1SL 109.5 . . ?
S1SD C2SD H2SJ 109.5 . . ?
S1SD C2SD H2SK 109.5 . . ?
H2SJ C2SD H2SK 109.5 . . ?
S1SD C2SD H2SL 109.5 . . ?
H2SJ C2SD H2SL 109.5 . . ?
H2SK C2SD H2SL 109.5 . . ?
O1SE S1SE C2SE 107.5(3) . . ?
O1SE S1SE C1SE 105.3(3) . . ?
C2SE S1SE C1SE 97.6(4) . . ?
S1SE C1SE H1SP 109.5 . . ?
S1SE C1SE H1SQ 109.5 . . ?
H1SP C1SE H1SQ 109.5 . . ?
S1SE C1SE H1SR 109.5 . . ?
H1SP C1SE H1SR 109.5 . . ?
H1SQ C1SE H1SR 109.5 . . ?
S1SE C2SE H2SP 109.5 . . ?
S1SE C2SE H2SQ 109.5 . . ?
H2SP C2SE H2SQ 109.5 . . ?
S1SE C2SE H2SR 109.5 . . ?
H2SP C2SE H2SR 109.5 . . ?
H2SQ C2SE H2SR 109.5 . . ?
O1SK S1SK C2SK 107(4) . . ?
O1SK S1SK C1SK 105(4) . . ?
C2SK S1SK C1SK 98(3) . . ?
S1SK C1SK H1SS 109.4 . . ?
S1SK C1SK H1ST 109.6 . . ?
H1SS C1SK H1ST 109.5 . . ?
S1SK C1SK H1SU 109.4 . . ?
H1SS C1SK H1SU 109.5 . . ?
H1ST C1SK H1SU 109.5 . . ?
S1SK C2SK H2SS 109.2 . . ?
S1SK C2SK H2ST 110.3 . . ?
H2SS C2SK H2ST 109.5 . . ?
S1SK C2SK H2SU 108.8 . . ?
H2SS C2SK H2SU 109.5 . . ?
H2ST C2SK H2SU 109.5 . . ?
O1SF S1SF C1SF 104.8(3) . . ?
O1SF S1SF C2SF 105.9(3) . . ?
C1SF S1SF C2SF 97.9(3) . . ?
S1SF C1SF H1SM 109.5 . . ?
S1SF C1SF H1SN 109.5 . . ?
H1SM C1SF H1SN 109.5 . . ?
S1SF C1SF H1SO 109.5 . . ?
H1SM C1SF H1SO 109.5 . . ?
H1SN C1SF H1SO 109.5 . . ?
S1SF C2SF H2SM 109.5 . . ?
S1SF C2SF H2SN 109.5 . . ?
H2SM C2SF H2SN 109.5 . . ?
S1SF C2SF H2SO 109.5 . . ?
H2SM C2SF H2SO 109.5 . . ?
H2SN C2SF H2SO 109.5 . . ?
O1SG S1SG C2SG 105.2(5) . . ?
O1SG S1SG C1SG 105.8(6) . . ?
C2SG S1SG C1SG 97.2(7) . . ?
S1SG C1SG H1SV 109.5 . . ?
S1SG C1SG H1SW 109.5 . . ?
H1SV C1SG H1SW 109.5 . . ?
S1SG C1SG H1SX 109.5 . . ?
H1SV C1SG H1SX 109.5 . . ?
H1SW C1SG H1SX 109.5 . . ?
S1SG C2SG H2SV 109.5 . . ?
S1SG C2SG H2SW 109.5 . . ?
H2SV C2SG H2SW 109.5 . . ?
S1SG C2SG H2SX 109.5 . . ?
H2SV C2SG H2SX 109.5 . . ?
H2SW C2SG H2SX 109.5 . . ?
O1SJ S1SJ C2SJ 104(4) . . ?
O1SJ S1SJ C1SJ 103(3) . . ?
C2SJ S1SJ C1SJ 95(3) . . ?
S1SJ C1SJ H1SY 109.5 . . ?
S1SJ C1SJ H1SZ 109.5 . . ?
H1SY C1SJ H1SZ 109.5 . . ?
S1SJ C1SJ H1TA 109.5 . . ?
H1SY C1SJ H1TA 109.5 . . ?
H1SZ C1SJ H1TA 109.5 . . ?
S1SJ C2SJ H2SY 109.5 . . ?
S1SJ C2SJ H2SZ 109.4 . . ?
H2SY C2SJ H2SZ 109.5 . . ?
S1SJ C2SJ H2TA 109.5 . . ?
H2SY C2SJ H2TA 109.5 . . ?
H2SZ C2SJ H2TA 109.5 . . ?
O1SH S1SH C1SH 105.6(13) . . ?
O1SH S1SH C2SH 106.6(13) . . ?
C1SH S1SH C2SH 96.2(15) . . ?
S1SH C1SH H1TB 109.5 . . ?
S1SH C1SH H1TC 109.5 . . ?
H1TB C1SH H1TC 109.5 . . ?
S1SH C1SH H1TD 109.5 . . ?
H1TB C1SH H1TD 109.5 . . ?
H1TC C1SH H1TD 109.5 . . ?
S1SH C2SH H2TB 109.5 . . ?
S1SH C2SH H2TC 109.5 . . ?
H2TB C2SH H2TC 109.5 . . ?
S1SH C2SH H2TD 109.5 . . ?
H2TB C2SH H2TD 109.5 . . ?
H2TC C2SH H2TD 109.5 . . ?
O1SI S1SI C1SI 105(2) . . ?
O1SI S1SI C2SI 107(2) . . ?
C1SI S1SI C2SI 97(2) . . ?
S1SI C1SI H1TE 109.5 . . ?
S1SI C1SI H1TF 109.5 . . ?
H1TE C1SI H1TF 109.5 . . ?
S1SI C1SI H1TG 109.5 . . ?
H1TE C1SI H1TG 109.5 . . ?
H1TF C1SI H1TG 109.5 . . ?
S1SI C2SI H2TE 109.5 . . ?
S1SI C2SI H2TF 109.5 . . ?
H2TE C2SI H2TF 109.5 . . ?
S1SI C2SI H2TG 109.5 . . ?
H2TE C2SI H2TG 109.5 . . ?
H2TF C2SI H2TG 109.5 . . ?

loop_
_geom_bond_atom_site_label_1
_geom_bond_atom_site_label_2
_geom_bond_distance
_geom_bond_site_symmetry_2
_geom_bond_publ_flag
S1A C4A 1.768(6) . ?
S1A C1A 1.779(6) . ?
N1A C1A 1.331(7) . ?
N1A C2A 1.355(7) . ?
N2A C2A 1.341(7) . ?
N2A C3A 1.357(8) . ?
N3A C1A 1.310(7) . ?
N3A C3A 1.349(8) . ?
N4A C2A 1.343(7) . ?
N4A C11A 1.469(7) . ?
N4A H4AA 0.8800 . ?
N5A C3A 1.336(7) . ?
N5A C14A 1.463(8) . ?
N5A H5AB 0.8800 . ?
C4A C5A 1.384(8) . ?
C4A C9A 1.393(8) . ?
C5A C6A 1.391(9) . ?
C5A H5AA 0.9500 . ?
C6A C7A 1.369(9) . ?
C6A H6AA 0.9500 . ?
C7A C8A 1.390(9) . ?
C7A C10A 1.513(8) . ?
C8A C9A 1.377(8) . ?
C8A H8AA 0.9500 . ?
C9A H9AA 0.9500 . ?
C10A H10A 0.9800 . ?
C10A H10B 0.9800 . ?
C10A H10C 0.9800 . ?
C11A C12A 1.507(8) . ?
C11A C13A 1.532(8) . ?
C11A H11A 1.0000 . ?
C12A H12A 0.9800 . ?
C12A H12B 0.9800 . ?
C12A H12C 0.9800 . ?
C13A H13A 0.9800 . ?
C13A H13B 0.9800 . ?
C13A H13C 0.9800 . ?
C14A C16A 1.504(9) . ?
C14A C15A 1.527(9) . ?
C14A H14A 1.0000 . ?
C15A H15A 0.9800 . ?
C15A H15B 0.9800 . ?
C15A H15C 0.9800 . ?
C16A H16A 0.9800 . ?
C16A H16B 0.9800 . ?
C16A H16C 0.9800 . ?
S1B C1B 1.770(6) . ?
S1B C4B 1.772(6) . ?
N1B C1B 1.323(7) . ?
N1B C2B 1.358(7) . ?
N2B C3B 1.341(8) . ?
N2B C2B 1.344(7) . ?
N3B C1B 1.317(7) . ?
N3B C3B 1.370(7) . ?
N4B C2B 1.342(8) . ?
N4B C11B 1.472(7) . ?
N4B H4BA 0.8800 . ?
N5B C3B 1.341(7) . ?
N5B C14B 1.461(8) . ?
N5B H5BB 0.8800 . ?
C4B C9B 1.386(9) . ?
C4B C5B 1.391(8) . ?
C5B C6B 1.378(9) . ?
C5B H5BA 0.9500 . ?
C6B C7B 1.381(9) . ?
C6B H6BA 0.9500 . ?
C7B C8B 1.408(9) . ?
C7B C10B 1.504(9) . ?
C8B C9B 1.373(9) . ?
C8B H8BA 0.9500 . ?
C9B H9BA 0.9500 . ?
C10B H10D 0.9800 . ?
C10B H10E 0.9800 . ?
C10B H10F 0.9800 . ?
C11B C12B 1.517(8) . ?
C11B C13B 1.526(8) . ?
C11B H11B 1.0000 . ?
C12B H12D 0.9800 . ?
C12B H12E 0.9800 . ?
C12B H12F 0.9800 . ?
C13B H13D 0.9800 . ?
C13B H13E 0.9800 . ?
C13B H13F 0.9800 . ?
C14B C15B 1.523(9) . ?
C14B C16B 1.524(8) . ?
C14B H14B 1.0000 . ?
C15B H15D 0.9800 . ?
C15B H15E 0.9800 . ?
C15B H15F 0.9800 . ?
C16B H16D 0.9800 . ?
C16B H16E 0.9800 . ?
C16B H16F 0.9800 . ?
S1C C1C 1.764(6) . ?
S1C C4C 1.764(7) . ?
N1C C1C 1.331(7) . ?
N1C C2C 1.348(7) . ?
N2C C3C 1.339(7) . ?
N2C C2C 1.342(7) . ?
N3C C1C 1.320(7) . ?
N3C C3C 1.351(8) . ?
N4C C2C 1.344(7) . ?
N4C C11C 1.464(7) . ?
N4C H4CA 0.8800 . ?
N5C C3C 1.342(7) . ?
N5C C14C 1.462(8) . ?
N5C H5CB 0.8800 . ?
C4C C9C 1.384(8) . ?
C4C C5C 1.393(8) . ?
C5C C6C 1.371(8) . ?
C5C H5CA 0.9500 . ?
C6C C7C 1.391(8) . ?
C6C H6CA 0.9500 . ?
C7C C8C 1.384(8) . ?
C7C C10C 1.511(8) . ?
C8C C9C 1.388(8) . ?
C8C H8CA 0.9500 . ?
C9C H9CA 0.9500 . ?
C10C H10G 0.9800 . ?
C10C H10H 0.9800 . ?
C10C H10I 0.9800 . ?
C11C C13C 1.507(8) . ?
C11C C12C 1.521(8) . ?
C11C H11C 1.0000 . ?
C12C H12G 0.9800 . ?
C12C H12H 0.9800 . ?
C12C H12I 0.9800 . ?
C13C H13G 0.9800 . ?
C13C H13H 0.9800 . ?
C13C H13I 0.9800 . ?
C14C C15C 1.488(10) . ?
C14C C16C 1.504(10) . ?
C14C H14C 1.0000 . ?
C15C H15G 0.9800 . ?
C15C H15H 0.9800 . ?
C15C H15I 0.9800 . ?
C16C H16G 0.9800 . ?
C16C H16H 0.9800 . ?
C16C H16I 0.9800 . ?
S1D C4D 1.777(6) . ?
S1D C1D 1.778(6) . ?
N1D C1D 1.335(7) . ?
N1D C2D 1.356(7) . ?
N2D C3D 1.340(7) . ?
N2D C2D 1.346(7) . ?
N3D C1D 1.314(7) . ?
N3D C3D 1.352(7) . ?
N4D C2D 1.342(7) . ?
N4D C11D 1.450(8) . ?
N4D H4DA 0.8800 . ?
N5D C3D 1.350(7) . ?
N5D C14D 1.467(8) . ?
N5D H5DB 0.8800 . ?
C4D C9D 1.375(8) . ?
C4D C5D 1.375(8) . ?
C5D C6D 1.375(8) . ?
C5D H5DA 0.9500 . ?
C6D C7D 1.391(9) . ?
C6D H6DA 0.9500 . ?
C7D C8D 1.392(9) . ?
C7D C10D 1.510(8) . ?
C8D C9D 1.381(8) . ?
C8D H8DA 0.9500 . ?
C9D H9DA 0.9500 . ?
C10D H10J 0.9800 . ?
C10D H10K 0.9800 . ?
C10D H10L 0.9800 . ?
C11D C12D 1.517(8) . ?
C11D C13D 1.533(9) . ?
C11D H11D 1.0000 . ?
C12D H12J 0.9800 . ?
C12D H12K 0.9800 . ?
C12D H12L 0.9800 . ?
C13D H13J 0.9800 . ?
C13D H13K 0.9800 . ?
C13D H13L 0.9800 . ?
C14D C16D 1.521(8) . ?
C14D C15D 1.527(9) . ?
C14D H14D 1.0000 . ?
C15D H15J 0.9800 . ?
C15D H15K 0.9800 . ?
C15D H15L 0.9800 . ?
C16D H16J 0.9800 . ?
C16D H16K 0.9800 . ?
C16D H16L 0.9800 . ?
S1E C4E 1.770(6) . ?
S1E C1E 1.771(6) . ?
N1E C1E 1.327(7) . ?
N1E C2E 1.354(7) . ?
N2E C3E 1.343(8) . ?
N2E C2E 1.350(7) . ?
N3E C1E 1.314(7) . ?
N3E C3E 1.358(7) . ?
N4E C2E 1.336(7) . ?
N4E C11E 1.469(7) . ?
N4E H4EA 0.8800 . ?
N5E C3E 1.344(7) . ?
N5E C14E 1.471(8) . ?
N5E H5EB 0.8800 . ?
C4E C9E 1.387(8) . ?
C4E C5E 1.395(9) . ?
C5E C6E 1.386(9) . ?
C5E H5EA 0.9500 . ?
C6E C7E 1.369(9) . ?
C6E H6EA 0.9500 . ?
C7E C8E 1.397(9) . ?
C7E C10E 1.508(8) . ?
C8E C9E 1.380(8) . ?
C8E H8EA 0.9500 . ?
C9E H9EA 0.9500 . ?
C10E H10M 0.9800 . ?
C10E H10N 0.9800 . ?
C10E H10O 0.9800 . ?
C11E C12E 1.500(8) . ?
C11E C13E 1.520(8) . ?
C11E H11E 1.0000 . ?
C12E H12M 0.9800 . ?
C12E H12N 0.9800 . ?
C12E H12O 0.9800 . ?
C13E H13M 0.9800 . ?
C13E H13N 0.9800 . ?
C13E H13O 0.9800 . ?
C14E C15E 1.506(9) . ?
C14E C16E 1.522(9) . ?
C14E H14E 1.0000 . ?
C15E H15M 0.9800 . ?
C15E H15N 0.9800 . ?
C15E H15O 0.9800 . ?
C16E H16M 0.9800 . ?
C16E H16N 0.9800 . ?
C16E H16O 0.9800 . ?
S1F C1F 1.757(6) . ?
S1F C4F 1.765(6) . ?
N1F C1F 1.341(8) . ?
N1F C2F 1.360(8) . ?
N2F C3F 1.340(8) . ?
N2F C2F 1.342(7) . ?
N3F C1F 1.322(7) . ?
N3F C3F 1.364(8) . ?
N4F C2F 1.337(8) . ?
N4F C11F 1.454(7) . ?
N4F H4FA 0.8800 . ?
N5F C3F 1.346(7) . ?
N5F C14F 1.451(8) . ?
N5F H5FB 0.8800 . ?
C4F C9F 1.379(8) . ?
C4F C5F 1.401(9) . ?
C5F C6F 1.370(9) . ?
C5F H5FA 0.9500 . ?
C6F C7F 1.388(9) . ?
C6F H6FA 0.9500 . ?
C7F C8F 1.379(9) . ?
C7F C10F 1.495(9) . ?
C8F C9F 1.373(9) . ?
C8F H8FA 0.9500 . ?
C9F H9FA 0.9500 . ?
C10F H10P 0.9800 . ?
C10F H10Q 0.9800 . ?
C10F H10R 0.9800 . ?
C11F C12F 1.508(8) . ?
C11F C13F 1.514(8) . ?
C11F H11F 1.0000 . ?
C12F H12P 0.9800 . ?
C12F H12Q 0.9800 . ?
C12F H12R 0.9800 . ?
C13F H13P 0.9800 . ?
C13F H13Q 0.9800 . ?
C13F H13R 0.9800 . ?
C14F C15F 1.512(10) . ?
C14F C16F 1.519(9) . ?
C14F H14F 1.0000 . ?
C15F H15P 0.9800 . ?
C15F H15Q 0.9800 . ?
C15F H15R 0.9800 . ?
C16F H16P 0.9800 . ?
C16F H16Q 0.9800 . ?
C16F H16R 0.9800 . ?
S1G C1G 1.762(6) . ?
S1G C4G 1.769(6) . ?
N1G C1G 1.348(7) . ?
N1G C2G 1.359(8) . ?
N2G C3G 1.329(8) . ?
N2G C2G 1.346(7) . ?
N3G C1G 1.314(7) . ?
N3G C3G 1.376(8) . ?
N4G C2G 1.328(7) . ?
N4G C11G 1.465(8) . ?
N4G H4GA 0.8800 . ?
N5G C3G 1.339(7) . ?
N5G C14G 1.454(8) . ?
N5G H5GB 0.8800 . ?
C4G C9G 1.374(8) . ?
C4G C5G 1.384(8) . ?
C5G C6G 1.377(8) . ?
C5G H5GA 0.9500 . ?
C6G C7G 1.390(9) . ?
C6G H6GA 0.9500 . ?
C7G C8G 1.380(9) . ?
C7G C10G 1.506(8) . ?
C8G C9G 1.391(8) . ?
C8G H8GA 0.9500 . ?
C9G H9GA 0.9500 . ?
C10G H10S 0.9800 . ?
C10G H10T 0.9800 . ?
C10G H10U 0.9800 . ?
C11G C13G 1.515(8) . ?
C11G C12G 1.533(8) . ?
C11G H11G 1.0000 . ?
C12G H12S 0.9800 . ?
C12G H12T 0.9800 . ?
C12G H12U 0.9800 . ?
C13G H13S 0.9800 . ?
C13G H13T 0.9800 . ?
C13G H13U 0.9800 . ?
C14G C16G 1.502(9) . ?
C14G C15G 1.516(9) . ?
C14G H14G 1.0000 . ?
C15G H15S 0.9800 . ?
C15G H15T 0.9800 . ?
C15G H15U 0.9800 . ?
C16G H16S 0.9800 . ?
C16G H16T 0.9800 . ?
C16G H16U 0.9800 . ?
S1H C4H 1.770(7) . ?
S1H C1H 1.778(7) . ?
N1H C1H 1.322(7) . ?
N1H C2H 1.354(8) . ?
N2H C3H 1.337(8) . ?
N2H C2H 1.348(8) . ?
N3H C1H 1.319(7) . ?
N3H C3H 1.368(8) . ?
N4H C2H 1.330(7) . ?
N4H C11H 1.469(8) . ?
N4H H4HA 0.8800 . ?
N5H C3H 1.341(7) . ?
N5H C14H 1.459(8) . ?
N5H H5HB 0.8800 . ?
C4H C5H 1.371(8) . ?
C4H C9H 1.395(8) . ?
C5H C6H 1.385(9) . ?
C5H H5HA 0.9500 . ?
C6H C7H 1.388(9) . ?
C6H H6HA 0.9500 . ?
C7H C8H 1.362(9) . ?
C7H C10H 1.520(9) . ?
C8H C9H 1.384(9) . ?
C8H H8HA 0.9500 . ?
C9H H9HA 0.9500 . ?
C10H H10V 0.9800 . ?
C10H H10W 0.9800 . ?
C10H H10X 0.9800 . ?
C11H C12H 1.514(8) . ?
C11H C13H 1.517(8) . ?
C11H H11H 1.0000 . ?
C12H H12V 0.9800 . ?
C12H H12W 0.9800 . ?
C12H H12X 0.9800 . ?
C13H H13V 0.9800 . ?
C13H H13W 0.9800 . ?
C13H H13X 0.9800 . ?
C14H C15H 1.490(10) . ?
C14H C16H 1.493(10) . ?
C14H H14H 1.0000 . ?
C15H H15V 0.9800 . ?
C15H H15W 0.9800 . ?
C15H H15X 0.9800 . ?
C16H H16V 0.9800 . ?
C16H H16W 0.9800 . ?
C16H H16X 0.9800 . ?
S1I C4I 1.763(6) . ?
S1I C1I 1.777(6) . ?
N1I C1I 1.334(8) . ?
N1I C2I 1.367(8) . ?
N2I C2I 1.333(7) . ?
N2I C3I 1.342(8) . ?
N3I C1I 1.315(7) . ?
N3I C3I 1.364(8) . ?
N4I C2I 1.343(7) . ?
N4I C11I 1.460(7) . ?
N4I H4IA 0.8800 . ?
N5I C3I 1.340(7) . ?
N5I C14I 1.457(8) . ?
N5I H5IB 0.8800 . ?
C4I C5I 1.383(9) . ?
C4I C9I 1.390(8) . ?
C5I C6I 1.378(9) . ?
C5I H5IA 0.9500 . ?
C6I C7I 1.388(9) . ?
C6I H6IA 0.9500 . ?
C7I C8I 1.370(9) . ?
C7I C10I 1.499(8) . ?
C8I C9I 1.379(9) . ?
C8I H8IA 0.9500 . ?
C9I H9IA 0.9500 . ?
C10I H10Y 0.9800 . ?
C10I H10Z 0.9800 . ?
C10I H11I 0.9800 . ?
C11I C12I 1.513(8) . ?
C11I C13I 1.532(8) . ?
C11I H11J 1.0000 . ?
C12I H12Y 0.9800 . ?
C12I H12Z 0.9800 . ?
C12I H13Y 0.9800 . ?
C13I H13Z 0.9800 . ?
C13I H14I 0.9800 . ?
C13I H14J 0.9800 . ?
C14I C15I 1.511(9) . ?
C14I C16I 1.520(9) . ?
C14I H14K 1.0000 . ?
C15I H15Y 0.9800 . ?
C15I H15Z 0.9800 . ?
C15I H16Y 0.9800 . ?
C16I H16Z 0.9800 . ?
C16I H17A 0.9800 . ?
C16I H17B 0.9800 . ?
S1J C4J 1.773(6) . ?
S1J C1J 1.776(6) . ?
N1J C1J 1.328(7) . ?
N1J C2J 1.361(8) . ?
N2J C2J 1.338(7) . ?
N2J C3J 1.354(7) . ?
N3J C1J 1.303(7) . ?
N3J C3J 1.358(7) . ?
N4J C2J 1.339(8) . ?
N4J C11J 1.462(7) . ?
N4J H4JA 0.8800 . ?
N5J C3J 1.339(7) . ?
N5J C14J 1.462(8) . ?
N5J H5JB 0.8800 . ?
C4J C9J 1.366(9) . ?
C4J C5J 1.373(9) . ?
C5J C6J 1.375(9) . ?
C5J H5JA 0.9500 . ?
C6J C7J 1.366(9) . ?
C6J H6JA 0.9500 . ?
C7J C8J 1.375(9) . ?
C7J C10J 1.511(9) . ?
C8J C9J 1.392(9) . ?
C8J H8JA 0.9500 . ?
C9J H9JA 0.9500 . ?
C10J H11K 0.9800 . ?
C10J H11L 0.9800 . ?
C10J H11M 0.9800 . ?
C11J C12J 1.520(8) . ?
C11J C13J 1.524(8) . ?
C11J H11N 1.0000 . ?
C12J H14L 0.9800 . ?
C12J H14M 0.9800 . ?
C12J H14N 0.9800 . ?
C13J H14O 0.9800 . ?
C13J H14P 0.9800 . ?
C13J H14Q 0.9800 . ?
C14J C15J 1.513(9) . ?
C14J C16J 1.521(9) . ?
C14J H14R 1.0000 . ?
C15J H17C 0.9800 . ?
C15J H17D 0.9800 . ?
C15J H17E 0.9800 . ?
C16J H17F 0.9800 . ?
C16J H17G 0.9800 . ?
C16J H17H 0.9800 . ?
S1K C4K 1.769(6) . ?
S1K C1K 1.773(7) . ?
N1K C1K 1.333(8) . ?
N1K C2K 1.365(7) . ?
N2K C3K 1.339(8) . ?
N2K C2K 1.343(7) . ?
N3K C1K 1.318(7) . ?
N3K C3K 1.367(8) . ?
N4K C2K 1.333(8) . ?
N4K C11K 1.461(7) . ?
N4K H4KA 0.8800 . ?
N5K C3K 1.332(7) . ?
N5K C14K 1.446(8) . ?
N5K H5KB 0.8800 . ?
C4K C9K 1.385(8) . ?
C4K C5K 1.391(8) . ?
C5K C6K 1.359(8) . ?
C5K H5KA 0.9500 . ?
C6K C7K 1.373(9) . ?
C6K H6KA 0.9500 . ?
C7K C8K 1.384(9) . ?
C7K C10K 1.506(9) . ?
C8K C9K 1.388(9) . ?
C8K H8KA 0.9500 . ?
C9K H9KA 0.9500 . ?
C10K H11O 0.9800 . ?
C10K H11P 0.9800 . ?
C10K H11Q 0.9800 . ?
C11K C12K 1.512(8) . ?
C11K C13K 1.521(8) . ?
C11K H11R 1.0000 . ?
C12K H14S 0.9800 . ?
C12K H14T 0.9800 . ?
C12K H14U 0.9800 . ?
C13K H14V 0.9800 . ?
C13K H14W 0.9800 . ?
C13K H14X 0.9800 . ?
C14K C15K 1.516(9) . ?
C14K C16K 1.521(9) . ?
C14K H14Y 1.0000 . ?
C15K H17I 0.9800 . ?
C15K H17J 0.9800 . ?
C15K H17K 0.9800 . ?
C16K H17L 0.9800 . ?
C16K H17M 0.9800 . ?
C16K H17N 0.9800 . ?
S1L C4L 1.768(6) . ?
S1L C1L 1.770(6) . ?
N1L C1L 1.323(7) . ?
N1L C2L 1.351(7) . ?
N2L C2L 1.346(7) . ?
N2L C3L 1.358(7) . ?
N3L C1L 1.319(7) . ?
N3L C3L 1.350(7) . ?
N4L C2L 1.350(8) . ?
N4L C11L 1.463(7) . ?
N4L H4LA 0.8800 . ?
N5L C3L 1.340(7) . ?
N5L C14L 1.455(7) . ?
N5L H5LB 0.8800 . ?
C4L C5L 1.370(8) . ?
C4L C9L 1.383(9) . ?
C5L C6L 1.385(9) . ?
C5L H5LA 0.9500 . ?
C6L C7L 1.371(9) . ?
C6L H6LA 0.9500 . ?
C7L C8L 1.380(9) . ?
C7L C10L 1.518(9) . ?
C8L C9L 1.387(9) . ?
C8L H8LA 0.9500 . ?
C9L H9LA 0.9500 . ?
C10L H11S 0.9800 . ?
C10L H11T 0.9800 . ?
C10L H11U 0.9800 . ?
C11L C12L 1.498(8) . ?
C11L C13L 1.520(8) . ?
C11L H11V 1.0000 . ?
C12L H14Z 0.9800 . ?
C12L H17O 0.9800 . ?
C12L H17P 0.9800 . ?
C13L H17Q 0.9800 . ?
C13L H17R 0.9800 . ?
C13L H17S 0.9800 . ?
C14L C15L 1.518(9) . ?
C14L C16L 1.522(8) . ?
C14L H17T 1.0000 . ?
C15L H17U 0.9800 . ?
C15L H17V 0.9800 . ?
C15L H17W 0.9800 . ?
C16L H17X 0.9800 . ?
C16L H17Y 0.9800 . ?
C16L H17Z 0.9800 . ?
S1M C1M 1.764(6) . ?
S1M C4M 1.779(6) . ?
N1M C1M 1.326(7) . ?
N1M C2M 1.355(7) . ?
N2M C2M 1.344(7) . ?
N2M C3M 1.345(7) . ?
N3M C1M 1.321(7) . ?
N3M C3M 1.358(7) . ?
N4M C2M 1.332(7) . ?
N4M C11M 1.466(7) . ?
N4M H4MA 0.8800 . ?
N5M C3M 1.335(7) . ?
N5M C14M 1.455(8) . ?
N5M H5MB 0.8800 . ?
C4M C5M 1.369(9) . ?
C4M C9M 1.371(9) . ?
C5M C6M 1.374(9) . ?
C5M H5MA 0.9500 . ?
C6M C7M 1.379(9) . ?
C6M H6MA 0.9500 . ?
C7M C8M 1.374(9) . ?
C7M C10M 1.509(9) . ?
C8M C9M 1.390(9) . ?
C8M H8MA 0.9500 . ?
C9M H9MA 0.9500 . ?
C10M H11W 0.9800 . ?
C10M H11X 0.9800 . ?
C10M H11Y 0.9800 . ?
C11M C13M 1.504(8) . ?
C11M C12M 1.523(8) . ?
C11M H11Z 1.0000 . ?
C12M H18A 0.9800 . ?
C12M H18B 0.9800 . ?
C12M H18C 0.9800 . ?
C13M H18D 0.9800 . ?
C13M H18E 0.9800 . ?
C13M H18F 0.9800 . ?
C14M C16M 1.520(9) . ?
C14M C15M 1.525(9) . ?
C14M H18G 1.0000 . ?
C15M H18H 0.9800 . ?
C15M H18I 0.9800 . ?
C15M H18J 0.9800 . ?
C16M H18K 0.9800 . ?
C16M H18L 0.9800 . ?
C16M H18M 0.9800 . ?
S1N C1N 1.763(6) . ?
S1N C4N 1.764(6) . ?
N1N C1N 1.340(8) . ?
N1N C2N 1.353(7) . ?
N2N C3N 1.339(8) . ?
N2N C2N 1.345(7) . ?
N3N C1N 1.317(7) . ?
N3N C3N 1.363(8) . ?
N4N C2N 1.345(7) . ?
N4N C11N 1.453(8) . ?
N4N H4NA 0.8800 . ?
N5N C3N 1.333(7) . ?
N5N C14N 1.458(8) . ?
N5N H5NB 0.8800 . ?
C4N C9N 1.386(8) . ?
C4N C5N 1.387(9) . ?
C5N C6N 1.376(9) . ?
C5N H5NA 0.9500 . ?
C6N C7N 1.381(9) . ?
C6N H6NA 0.9500 . ?
C7N C8N 1.375(9) . ?
C7N C10N 1.491(9) . ?
C8N C9N 1.375(9) . ?
C8N H8NA 0.9500 . ?
C9N H9NA 0.9500 . ?
C10N H18N 0.9800 . ?
C10N H18O 0.9800 . ?
C10N H18P 0.9800 . ?
C11N C12N 1.518(8) . ?
C11N C13N 1.519(8) . ?
C11N H18Q 1.0000 . ?
C12N H18R 0.9800 . ?
C12N H18S 0.9800 . ?
C12N H18T 0.9800 . ?
C13N H18U 0.9800 . ?
C13N H18V 0.9800 . ?
C13N H18W 0.9800 . ?
C14N C15N 1.503(9) . ?
C14N C16N 1.523(9) . ?
C14N H18X 1.0000 . ?
C15N H18Y 0.9800 . ?
C15N H18Z 0.9800 . ?
C15N H19A 0.9800 . ?
C16N H19B 0.9800 . ?
C16N H19C 0.9800 . ?
C16N H19D 0.9800 . ?
S1O C1O 1.772(6) . ?
S1O C4O 1.775(6) . ?
N1O C1O 1.340(7) . ?
N1O C2O 1.356(7) . ?
N2O C2O 1.332(7) . ?
N2O C3O 1.344(8) . ?
N3O C1O 1.312(7) . ?
N3O C3O 1.362(8) . ?
N4O C2O 1.342(7) . ?
N4O C11O 1.462(7) . ?
N4O H4OA 0.8800 . ?
N5O C3O 1.337(8) . ?
N5O C14O 1.464(8) . ?
N5O H5OB 0.8800 . ?
C4O C9O 1.363(8) . ?
C4O C5O 1.392(8) . ?
C5O C6O 1.382(9) . ?
C5O H5OA 0.9500 . ?
C6O C7O 1.383(9) . ?
C6O H6OA 0.9500 . ?
C7O C8O 1.368(9) . ?
C7O C10O 1.499(8) . ?
C8O C9O 1.388(8) . ?
C8O H8OA 0.9500 . ?
C9O H9OA 0.9500 . ?
C10O H19E 0.9800 . ?
C10O H19F 0.9800 . ?
C10O H19G 0.9800 . ?
C11O C12O 1.513(8) . ?
C11O C13O 1.522(8) . ?
C11O H19H 1.0000 . ?
C12O H19I 0.9800 . ?
C12O H19J 0.9800 . ?
C12O H19K 0.9800 . ?
C13O H19L 0.9800 . ?
C13O H19M 0.9800 . ?
C13O H19N 0.9800 . ?
C14O C15O 1.499(9) . ?
C14O C16O 1.517(9) . ?
C14O H19O 1.0000 . ?
C15O H19P 0.9800 . ?
C15O H19Q 0.9800 . ?
C15O H19R 0.9800 . ?
C16O H19S 0.9800 . ?
C16O H19T 0.9800 . ?
C16O H19U 0.9800 . ?
S1P C1P 1.774(6) . ?
S1P C4P 1.782(6) . ?
N1P C1P 1.319(7) . ?
N1P C2P 1.356(8) . ?
N2P C2P 1.347(7) . ?
N2P C3P 1.354(8) . ?
N3P C1P 1.325(7) . ?
N3P C3P 1.352(8) . ?
N4P C2P 1.322(7) . ?
N4P C11P 1.466(7) . ?
N4P H4PA 0.8800 . ?
N5P C3P 1.335(7) . ?
N5P C14P 1.457(8) . ?
N5P H5PB 0.8800 . ?
C4P C5P 1.372(9) . ?
C4P C9P 1.376(9) . ?
C5P C6P 1.384(9) . ?
C5P H5PA 0.9500 . ?
C6P C7P 1.385(9) . ?
C6P H6PA 0.9500 . ?
C7P C8P 1.369(9) . ?
C7P C10P 1.502(8) . ?
C8P C9P 1.389(9) . ?
C8P H8PA 0.9500 . ?
C9P H9PA 0.9500 . ?
C10P H19V 0.9800 . ?
C10P H19W 0.9800 . ?
C10P H19X 0.9800 . ?
C11P C13P 1.503(9) . ?
C11P C12P 1.515(8) . ?
C11P H19Y 1.0000 . ?
C12P H19Z 0.9800 . ?
C12P H1:A 0.9800 . ?
C12P H1:B 0.9800 . ?
C13P H1:C 0.9800 . ?
C13P H1:D 0.9800 . ?
C13P H1:E 0.9800 . ?
C14P C16P 1.507(9) . ?
C14P C15P 1.534(10) . ?
C14P H1:F 1.0000 . ?
C15P H1:G 0.9800 . ?
C15P H1:H 0.9800 . ?
C15P H1:I 0.9800 . ?
C16P H1:J 0.9800 . ?
C16P H1:K 0.9800 . ?
C16P H1:L 0.9800 . ?
S1SA O1SA 1.510(4) . ?
S1SA C2SA 1.770(6) . ?
S1SA C1SA 1.782(6) . ?
C1SA H1SA 0.9800 . ?
C1SA H1SB 0.9800 . ?
C1SA H1SC 0.9800 . ?
C2SA H2SA 0.9800 . ?
C2SA H2SB 0.9800 . ?
C2SA H2SC 0.9800 . ?
S1SB O1SB 1.508(4) . ?
S1SB C1SB 1.778(7) . ?
S1SB C2SB 1.783(6) . ?
C1SB H1SD 0.9800 . ?
C1SB H1SE 0.9800 . ?
C1SB H1SF 0.9800 . ?
C2SB H2SD 0.9800 . ?
C2SB H2SE 0.9800 . ?
C2SB H2SF 0.9800 . ?
S1SC O1SC 1.512(4) . ?
S1SC C1SC 1.774(6) . ?
S1SC C2SC 1.780(7) . ?
C1SC H1SG 0.9800 . ?
C1SC H1SH 0.9800 . ?
C1SC H1SI 0.9800 . ?
C2SC H2SG 0.9800 . ?
C2SC H2SH 0.9800 . ?
C2SC H2SI 0.9800 . ?
S1SD O1SD 1.514(4) . ?
S1SD C2SD 1.764(7) . ?
S1SD C1SD 1.789(7) . ?
C1SD H1SJ 0.9800 . ?
C1SD H1SK 0.9800 . ?
C1SD H1SL 0.9800 . ?
C2SD H2SJ 0.9800 . ?
C2SD H2SK 0.9800 . ?
C2SD H2SL 0.9800 . ?
S1SE O1SE 1.511(6) . ?
S1SE C2SE 1.762(7) . ?
S1SE C1SE 1.791(7) . ?
C1SE H1SP 0.9800 . ?
C1SE H1SQ 0.9800 . ?
C1SE H1SR 0.9800 . ?
C2SE H2SP 0.9800 . ?
C2SE H2SQ 0.9800 . ?
C2SE H2SR 0.9800 . ?
S1SK O1SK 1.52(3) . ?
S1SK C2SK 1.76(3) . ?
S1SK C1SK 1.79(3) . ?
C1SK H1SS 0.9800 . ?
C1SK H1ST 0.9800 . ?
C1SK H1SU 0.9800 . ?
C2SK H2SS 0.9800 . ?
C2SK H2ST 0.9800 . ?
C2SK H2SU 0.9800 . ?
S1SF O1SF 1.507(4) . ?
S1SF C1SF 1.780(6) . ?
S1SF C2SF 1.788(6) . ?
C1SF H1SM 0.9800 . ?
C1SF H1SN 0.9800 . ?
C1SF H1SO 0.9800 . ?
C2SF H2SM 0.9800 . ?
C2SF H2SN 0.9800 . ?
C2SF H2SO 0.9800 . ?
S1SG O1SG 1.505(10) . ?
S1SG C2SG 1.781(13) . ?
S1SG C1SG 1.793(7) . ?
C1SG H1SV 0.9800 . ?
C1SG H1SW 0.9800 . ?
C1SG H1SX 0.9800 . ?
C2SG H2SV 0.9800 . ?
C2SG H2SW 0.9800 . ?
C2SG H2SX 0.9800 . ?
S1SJ O1SJ 1.51(3) . ?
S1SJ C2SJ 1.79(3) . ?
S1SJ C1SJ 1.80(3) . ?
C1SJ H1SY 0.9800 . ?
C1SJ H1SZ 0.9800 . ?
C1SJ H1TA 0.9800 . ?
C2SJ H2SY 0.9800 . ?
C2SJ H2SZ 0.9800 . ?
C2SJ H2TA 0.9800 . ?
S1SH O1SH 1.496(13) . ?
S1SH C1SH 1.78(3) . ?
S1SH C2SH 1.79(3) . ?
C1SH H1TB 0.9800 . ?
C1SH H1TC 0.9800 . ?
C1SH H1TD 0.9800 . ?
C2SH H2TB 0.9800 . ?
C2SH H2TC 0.9800 . ?
C2SH H2TD 0.9800 . ?
S1SI O1SI 1.504(19) . ?
S1SI C1SI 1.78(3) . ?
S1SI C2SI 1.79(3) . ?
C1SI H1TE 0.9800 . ?
C1SI H1TF 0.9800 . ?
C1SI H1TG 0.9800 . ?
C2SI H2TE 0.9800 . ?
C2SI H2TF 0.9800 . ?
C2SI H2TG 0.9800 . ?

loop_
_geom_hbond_atom_site_label_D
_geom_hbond_atom_site_label_H
_geom_hbond_atom_site_label_A
_geom_hbond_distance_DH
_geom_hbond_distance_HA
_geom_hbond_distance_DA
_geom_hbond_angle_DHA
_geom_hbond_site_symmetry_A
_geom_hbond_publ_flag
N4A H4AA N1O 0.88 2.33 3.187(7) 165.9 1_464 yes
N5A H5AB S1SF 0.88 3.02 3.616(5) 126.5 . yes
N5A H5AB O1SF 0.88 2.34 3.123(7) 147.5 . yes
C12A H12A S1O 0.98 3.01 3.753(7) 134.0 1_464 yes
C13A H13A N2A 0.98 2.54 3.127(8) 118.4 . yes
C13A H13A N2C 0.98 2.70 3.225(8) 113.9 1_554 yes
N4B H4BA N1F 0.88 2.33 3.199(7) 168.7 . yes
N5B H5BB S1SH^a 0.88 2.95 3.585(6) 130.7 1_365 yes
N5B H5BB O1SH^a 0.88 2.35 3.12(2) 146.8 1_365 yes
N5B H5BB O1SI^b 0.88 2.31 3.15(4) 157.8 1_365 yes
C16B H16E O1SH^a 0.98 2.52 3.353(17) 142.2 1_365 yes
N4C H4CA N1M 0.88 2.17 3.037(7) 167.4 1_465 yes
N5C H5CB S1SE^a 0.88 2.86 3.594(5) 141.6 1_655 yes
N5C H5CB O1SE^a 0.88 2.31 3.134(8) 154.8 1_655 yes
N5C H5CB O1SK^b 0.88 2.24 3.11(10) 167.1 1_655 yes
N4D H4DA N1I 0.88 2.32 3.185(7) 167.9 1_545 yes
N5D H5DB S1SG^a 0.88 2.97 3.629(5) 132.6 . yes
N5D H5DB O1SG^a 0.88 2.36 3.142(14) 148.9 . yes
N5D H5DB O1SJ^b 0.88 2.26 3.09(11) 157.5 . yes
C16D H16L O1SG^a 0.98 2.58 3.386(10) 139.9 . yes
N4E H4EA N1N 0.88 2.34 3.202(7) 165.3 . yes
N5E H5EB O1SC 0.88 2.37 3.150(7) 147.6 . yes
C12E H12M S1N 0.98 3.02 3.722(7) 129.9 . yes
C13E H13M N2E 0.98 2.57 3.146(8) 117.7 . yes
N4F H4FA N1B 0.88 2.15 3.019(7) 172.2 . yes
N5F H5FB O1SC 0.88 2.14 2.997(7) 166.3 . yes
C14F H14F N2G 1.00 2.58 3.466(8) 147.7 1_455 yes
N4G H4GA N1J 0.88 2.15 3.020(7) 168.2 1_665 yes
N5G H5GB S1SA 0.88 2.98 3.642(5) 133.5 . yes
N5G H5GB O1SA 0.88 2.29 3.096(7) 152.4 . yes
C14G H14G N2F 1.00 2.66 3.506(8) 142.1 1_655 yes
N4H H4HA N1P 0.88 2.19 3.049(7) 166.5 . yes
N5H H5HB S1SD 0.88 2.91 3.633(6) 140.7 . yes
N5H H5HB O1SD 0.88 2.30 3.122(7) 155.1 . yes
N4I H4IA N1D 0.88 2.14 3.010(7) 172.5 1_565 yes
N5I H5IB O1SF 0.88 2.13 2.990(7) 164.1 . yes
C14I H14K N2K 1.00 2.61 3.485(8) 146.0 1_564 yes
N4J H4JA N1G 0.88 2.30 3.156(7) 164.7 1_445 yes
N5J H5JB O1SD 0.88 2.19 3.028(7) 160.3 . yes
N4K H4KA N1L 0.88 2.16 3.025(7) 169.1 . yes
N5K H5KB S1SB 0.88 3.01 3.665(5) 133.3 . yes
N5K H5KB O1SB 0.88 2.27 3.075(7) 152.1 . yes
C14K H14Y N2I 1.00 2.67 3.513(8) 141.9 1_546 yes
N4L H4LA N1K 0.88 2.29 3.160(7) 168.3 . yes
N5L H5LB O1SE^a 0.88 2.25 3.098(8) 161.5 . yes
N5L H5LB S1SK^b 0.88 2.81 3.42(3) 127.2 . yes
N5L H5LB O1SK^b 0.88 2.41 3.21(13) 150.4 . yes
C15L H17V S1SK^b 0.98 3.01 3.83(3) 141.9 . yes
C16L H17Z O1SK^b 0.98 2.54 3.31(13) 135.4 . yes
N4M H4MA N1C 0.88 2.20 3.058(7) 163.6 1_645 yes
N5M H5MB O1SB 0.88 2.13 2.986(7) 163.2 . yes
C11M H11Z N2O 1.00 2.65 3.502(8) 143.2 . yes
C15M H18H N2M 0.98 2.63 3.172(9) 115.4 . yes
N4N H4NA N1E 0.88 2.20 3.046(7) 160.2 . yes
N5N H5NB O1SH^a 0.88 2.18 3.03(2) 163.3 . yes
N5N H5NB S1SI^b 0.88 2.89 3.549(7) 132.9 . yes
N5N H5NB O1SI^b 0.88 2.17 2.97(4) 151.4 . yes
C11N H18Q N2P 1.00 2.56 3.376(8) 138.7 . yes
C16N H19C O1SI^b 0.98 2.57 3.33(3) 134.2 . yes
N4O H4OA N1A 0.88 2.20 3.044(7) 161.8 1_646 yes
N5O H5OB O1SG^a 0.88 2.12 2.975(17) 162.7 1_546 yes
N5O H5OB S1SJ^b 0.88 2.84 3.494(15) 132.5 1_546 yes
N5O H5OB O1SJ^b 0.88 2.19 3.00(13) 153.4 1_546 yes
C11O H19H N2M 1.00 2.62 3.421(8) 137.5 . yes
C16O H19U O1SJ^b 0.98 2.58 3.34(10) 134.7 1_546 yes
N4P H4PA N1H 0.88 2.22 3.080(7) 166.4 . yes
N5P H5PB O1SA 0.88 2.17 3.023(7) 164.6 . yes
C11P H19Y N2N 1.00 2.62 3.489(8) 144.8 . yes
C15P H1:G N2P 0.98 2.64 3.185(9) 115.3 . yes
C1SA H1SA N3G 0.98 2.52 3.400(8) 148.6 . yes
C1SA H1SB S1A 0.98 3.01 3.793(7) 137.6 1_655 yes
C2SA H2SA N3P 0.98 2.61 3.463(8) 145.9 . yes
C1SB H1SD N3M 0.98 2.60 3.479(9) 149.1 . yes
C2SB H2SD N3K 0.98 2.56 3.423(8) 147.4 . yes
C2SB H2SF S1B 0.98 3.03 3.785(7) 134.9 1_645 yes
C1SC H1SG N3E 0.98 2.57 3.482(8) 154.8 . yes
C2SC H2SG N3F 0.98 2.58 3.414(9) 143.4 . yes
C1SD H1SJ N3H 0.98 2.67 3.531(8) 147.2 . yes
C2SD H2SJ N3J 0.98 2.66 3.521(9) 146.5 . yes
C1SE^a H1SP^a N3C 0.98 2.56 3.502(8) 160.6 1_455 yes
C2SE^a H2SQ^a N1N 0.98 2.69 3.415(9) 130.6 1_455 yes
C1SK^b H1ST^b S1E 0.98 2.53 3.28(11) 133.7 1_455 yes
C1SK^b H1ST^b N1E 0.98 2.47 3.11(11) 121.9 1_455 yes
C2SK^b H2SS^b S1N 0.98 2.77 3.34(16) 117.8 1_455 yes
C2SK^b H2SS^b N3L 0.98 2.66 3.28(13) 121.6 . yes
C2SK^b H2SU^b N1N 0.98 2.55 3.39(12) 144.6 1_455 yes
C1SF H1SM N3A 0.98 2.56 3.498(8) 160.0 . yes
C2SF H2SM N3I 0.98 2.60 3.436(8) 143.4 . yes
C1SG^a H1SV^a N3O 0.98 2.53 3.425(12) 151.7 1_564 yes
C2SG^a H2SV^a N3D 0.98 2.65 3.550(18) 153.3 . yes
C1SJ^b H1SY^b N3O 0.98 2.60 3.53(9) 156.9 1_564 yes
C2SJ^b H2SY^b N3D 0.98 2.64 3.53(12) 151.8 . yes
C1SH^a H1TB^a N3B 0.98 2.62 3.54(3) 156.4 1_745 yes
C2SH^a H2TB^a N3N 0.98 2.62 3.47(4) 145.4 . yes
C1SI^b H1TE^b N3B 0.98 2.70 3.53(6) 143.0 1_745 yes
C2SI^b H2TE^b N3N 0.98 2.56 3.50(6) 160.8 . yes

loop_
_geom_torsion_atom_site_label_1
_geom_torsion_atom_site_label_2
_geom_torsion_atom_site_label_3
_geom_torsion_atom_site_label_4
_geom_torsion
_geom_torsion_site_symmetry_1
_geom_torsion_site_symmetry_2
_geom_torsion_site_symmetry_3
_geom_torsion_site_symmetry_4
_geom_torsion_publ_flag
C3A N3A C1A N1A 1.5(9) . . . . ?
C3A N3A C1A S1A -178.3(4) . . . . ?
C2A N1A C1A N3A 4.1(9) . . . . ?
C2A N1A C1A S1A -176.1(4) . . . . ?
C4A S1A C1A N3A -12.4(6) . . . . ?
C4A S1A C1A N1A 167.8(4) . . . . ?
C3A N2A C2A N4A -176.8(5) . . . . ?
C3A N2A C2A N1A 1.8(9) . . . . ?
C11A N4A C2A N2A 1.5(9) . . . . ?
C11A N4A C2A N1A -177.2(5) . . . . ?
C1A N1A C2A N2A -5.9(8) . . . . ?
C1A N1A C2A N4A 172.8(5) . . . . ?
C14A N5A C3A N3A -176.0(5) . . . . ?
C14A N5A C3A N2A 3.3(9) . . . . ?
C1A N3A C3A N5A 172.8(5) . . . . ?
C1A N3A C3A N2A -6.4(9) . . . . ?
C2A N2A C3A N5A -174.3(5) . . . . ?
C2A N2A C3A N3A 4.8(9) . . . . ?
C1A S1A C4A C5A 79.2(6) . . . . ?
C1A S1A C4A C9A -104.1(5) . . . . ?
C9A C4A C5A C6A 2.4(9) . . . . ?
S1A C4A C5A C6A 179.1(5) . . . . ?
C4A C5A C6A C7A -0.8(10) . . . . ?
C5A C6A C7A C8A -1.2(10) . . . . ?
C5A C6A C7A C10A 177.1(6) . . . . ?
C6A C7A C8A C9A 1.8(10) . . . . ?
C10A C7A C8A C9A -176.6(6) . . . . ?
C7A C8A C9A C4A -0.2(10) . . . . ?
C5A C4A C9A C8A -1.9(10) . . . . ?
S1A C4A C9A C8A -178.6(5) . . . . ?
C2A N4A C11A C12A 166.1(5) . . . . ?
C2A N4A C11A C13A -70.1(7) . . . . ?
C3A N5A C14A C16A -93.6(7) . . . . ?
C3A N5A C14A C15A 143.6(6) . . . . ?
C3B N3B C1B N1B -2.4(9) . . . . ?
C3B N3B C1B S1B 177.5(4) . . . . ?
C2B N1B C1B N3B -2.6(9) . . . . ?
C2B N1B C1B S1B 177.5(4) . . . . ?
C4B S1B C1B N3B 9.9(6) . . . . ?
C4B S1B C1B N1B -170.2(4) . . . . ?
C11B N4B C2B N2B 2.6(9) . . . . ?
C11B N4B C2B N1B -178.7(5) . . . . ?
C3B N2B C2B N4B 175.7(5) . . . . ?
C3B N2B C2B N1B -2.8(9) . . . . ?
C1B N1B C2B N4B -173.1(5) . . . . ?
C1B N1B C2B N2B 5.5(9) . . . . ?
C14B N5B C3B N2B -5.1(9) . . . . ?
C14B N5B C3B N3B 173.9(5) . . . . ?
C2B N2B C3B N5B 175.8(5) . . . . ?
C2B N2B C3B N3B -3.1(9) . . . . ?
C1B N3B C3B N5B -173.5(5) . . . . ?
C1B N3B C3B N2B 5.5(9) . . . . ?
C1B S1B C4B C9B 103.3(5) . . . . ?
C1B S1B C4B C5B -76.6(6) . . . . ?
C9B C4B C5B C6B -1.2(9) . . . . ?
S1B C4B C5B C6B 178.7(5) . . . . ?
C4B C5B C6B C7B -0.4(10) . . . . ?
C5B C6B C7B C8B 2.2(10) . . . . ?
C5B C6B C7B C10B -176.8(6) . . . . ?
C6B C7B C8B C9B -2.5(9) . . . . ?
C10B C7B C8B C9B 176.5(6) . . . . ?
C7B C8B C9B C4B 1.0(10) . . . . ?
C5B C4B C9B C8B 0.9(9) . . . . ?
S1B C4B C9B C8B -179.0(5) . . . . ?
C2B N4B C11B C12B -157.8(6) . . . . ?
C2B N4B C11B C13B 80.4(7) . . . . ?
C3B N5B C14B C15B 92.6(7) . . . . ?
C3B N5B C14B C16B -144.0(6) . . . . ?
C3C N3C C1C N1C -0.8(9) . . . . ?
C3C N3C C1C S1C -179.0(4) . . . . ?
C2C N1C C1C N3C 4.7(9) . . . . ?
C2C N1C C1C S1C -177.0(4) . . . . ?
C4C S1C C1C N3C -10.0(6) . . . . ?
C4C S1C C1C N1C 171.5(4) . . . . ?
C3C N2C C2C N4C 175.1(5) . . . . ?
C3C N2C C2C N1C -3.3(9) . . . . ?
C11C N4C C2C N2C -4.3(9) . . . . ?
C11C N4C C2C N1C 174.2(5) . . . . ?
C1C N1C C2C N2C -2.4(9) . . . . ?
C1C N1C C2C N4C 179.2(5) . . . . ?
C2C N2C C3C N5C -172.8(5) . . . . ?
C2C N2C C3C N3C 8.0(9) . . . . ?
C14C N5C C3C N2C 9.8(9) . . . . ?
C14C N5C C3C N3C -170.9(6) . . . . ?
C1C N3C C3C N2C -6.2(9) . . . . ?
C1C N3C C3C N5C 174.6(5) . . . . ?
C1C S1C C4C C9C -101.7(5) . . . . ?
C1C S1C C4C C5C 81.0(6) . . . . ?
C9C C4C C5C C6C 1.4(9) . . . . ?
S1C C4C C5C C6C 178.8(5) . . . . ?
C4C C5C C6C C7C -1.2(10) . . . . ?
C5C C6C C7C C8C 0.5(10) . . . . ?
C5C C6C C7C C10C 177.3(6) . . . . ?
C6C C7C C8C C9C -0.1(9) . . . . ?
C10C C7C C8C C9C -176.9(6) . . . . ?
C5C C4C C9C C8C -1.0(9) . . . . ?
S1C C4C C9C C8C -178.4(5) . . . . ?
C7C C8C C9C C4C 0.4(9) . . . . ?
C2C N4C C11C C13C 88.0(7) . . . . ?
C2C N4C C11C C12C -148.3(6) . . . . ?
C3C N5C C14C C15C -107.8(8) . . . . ?
C3C N5C C14C C16C 128.6(7) . . . . ?
C3D N3D C1D N1D 3.3(9) . . . . ?
C3D N3D C1D S1D -177.0(4) . . . . ?
C2D N1D C1D N3D 2.7(9) . . . . ?
C2D N1D C1D S1D -177.1(4) . . . . ?
C4D S1D C1D N3D -6.7(6) . . . . ?
C4D S1D C1D N1D 173.0(4) . . . . ?
C11D N4D C2D N2D -2.8(9) . . . . ?
C11D N4D C2D N1D 177.5(5) . . . . ?
C3D N2D C2D N4D -175.7(5) . . . . ?
C3D N2D C2D N1D 3.9(9) . . . . ?
C1D N1D C2D N4D 173.0(5) . . . . ?
C1D N1D C2D N2D -6.6(9) . . . . ?
C2D N2D C3D N5D -176.2(5) . . . . ?
C2D N2D C3D N3D 3.4(9) . . . . ?
C14D N5D C3D N2D 5.9(9) . . . . ?
C14D N5D C3D N3D -173.8(5) . . . . ?
C1D N3D C3D N2D -6.6(9) . . . . ?
C1D N3D C3D N5D 173.0(5) . . . . ?
C1D S1D C4D C9D -102.3(5) . . . . ?
C1D S1D C4D C5D 77.5(6) . . . . ?
C9D C4D C5D C6D 2.6(10) . . . . ?
S1D C4D C5D C6D -177.1(5) . . . . ?
C4D C5D C6D C7D -1.0(10) . . . . ?
C5D C6D C7D C8D -1.6(10) . . . . ?
C5D C6D C7D C10D 176.5(6) . . . . ?
C6D C7D C8D C9D 2.7(9) . . . . ?
C10D C7D C8D C9D -175.4(6) . . . . ?
C5D C4D C9D C8D -1.6(10) . . . . ?
S1D C4D C9D C8D 178.2(5) . . . . ?
C7D C8D C9D C4D -1.2(10) . . . . ?
C2D N4D C11D C12D 156.0(6) . . . . ?
C2D N4D C11D C13D -81.9(7) . . . . ?
C3D N5D C14D C16D 143.9(6) . . . . ?
C3D N5D C14D C15D -93.5(7) . . . . ?
C3E N3E C1E N1E -0.8(9) . . . . ?
C3E N3E C1E S1E 178.6(4) . . . . ?
C2E N1E C1E N3E -4.6(9) . . . . ?
C2E N1E C1E S1E 175.9(4) . . . . ?
C4E S1E C1E N3E 11.3(6) . . . . ?
C4E S1E C1E N1E -169.2(4) . . . . ?
C11E N4E C2E N2E -1.8(9) . . . . ?
C11E N4E C2E N1E 177.5(5) . . . . ?
C3E N2E C2E N4E 176.7(5) . . . . ?
C3E N2E C2E N1E -2.5(9) . . . . ?
C1E N1E C2E N4E -172.9(5) . . . . ?
C1E N1E C2E N2E 6.4(8) . . . . ?
C2E N2E C3E N5E 175.0(5) . . . . ?
C2E N2E C3E N3E -4.0(9) . . . . ?
C14E N5E C3E N2E -2.5(9) . . . . ?
C14E N5E C3E N3E 176.5(6) . . . . ?
C1E N3E C3E N2E 5.5(9) . . . . ?
C1E N3E C3E N5E -173.5(5) . . . . ?
C1E S1E C4E C9E 103.0(5) . . . . ?
C1E S1E C4E C5E -78.4(6) . . . . ?
C9E C4E C5E C6E -1.0(9) . . . . ?
S1E C4E C5E C6E -179.6(5) . . . . ?
C4E C5E C6E C7E 0.2(10) . . . . ?
C5E C6E C7E C8E 1.3(10) . . . . ?
C5E C6E C7E C10E -177.2(6) . . . . ?
C6E C7E C8E C9E -2.0(10) . . . . ?
C10E C7E C8E C9E 176.4(6) . . . . ?
C7E C8E C9E C4E 1.3(10) . . . . ?
C5E C4E C9E C8E 0.2(9) . . . . ?
S1E C4E C9E C8E 178.8(5) . . . . ?
C2E N4E C11E C12E -164.5(5) . . . . ?
C2E N4E C11E C13E 72.1(7) . . . . ?
C3E N5E C14E C15E 96.1(7) . . . . ?
C3E N5E C14E C16E -140.8(6) . . . . ?
C3F N3F C1F N1F 1.0(9) . . . . ?
C3F N3F C1F S1F -178.9(4) . . . . ?
C2F N1F C1F N3F -3.7(10) . . . . ?
C2F N1F C1F S1F 176.2(4) . . . . ?
C4F S1F C1F N3F -9.2(6) . . . . ?
C4F S1F C1F N1F 170.9(5) . . . . ?
C11F N4F C2F N2F 3.6(9) . . . . ?
C11F N4F C2F N1F -175.9(5) . . . . ?
C3F N2F C2F N4F -177.0(6) . . . . ?
C3F N2F C2F N1F 2.4(9) . . . . ?
C1F N1F C2F N4F -178.7(5) . . . . ?
C1F N1F C2F N2F 1.8(9) . . . . ?
C2F N2F C3F N5F 173.7(5) . . . . ?
C2F N2F C3F N3F -5.7(9) . . . . ?
C14F N5F C3F N2F 1.0(9) . . . . ?
C14F N5F C3F N3F -179.6(5) . . . . ?
C1F N3F C3F N2F 4.2(9) . . . . ?
C1F N3F C3F N5F -175.2(5) . . . . ?
C1F S1F C4F C9F 115.0(6) . . . . ?
C1F S1F C4F C5F -66.2(6) . . . . ?
C9F C4F C5F C6F -0.4(10) . . . . ?
S1F C4F C5F C6F -179.2(5) . . . . ?
C4F C5F C6F C7F 1.3(10) . . . . ?
C5F C6F C7F C8F -1.3(10) . . . . ?
C5F C6F C7F C10F 179.7(6) . . . . ?
C6F C7F C8F C9F 0.4(10) . . . . ?
C10F C7F C8F C9F 179.4(6) . . . . ?
C7F C8F C9F C4F 0.5(10) . . . . ?
C5F C4F C9F C8F -0.5(10) . . . . ?
S1F C4F C9F C8F 178.4(5) . . . . ?
C2F N4F C11F C12F 153.6(6) . . . . ?
C2F N4F C11F C13F -82.9(8) . . . . ?
C3F N5F C14F C15F 83.2(8) . . . . ?
C3F N5F C14F C16F -153.6(6) . . . . ?
C3G N3G C1G N1G -0.6(9) . . . . ?
C3G N3G C1G S1G 179.0(4) . . . . ?
C2G N1G C1G N3G -3.1(9) . . . . ?
C2G N1G C1G S1G 177.3(4) . . . . ?
C4G S1G C1G N3G 8.8(6) . . . . ?
C4G S1G C1G N1G -171.5(5) . . . . ?
C11G N4G C2G N2G 0.8(9) . . . . ?
C11G N4G C2G N1G -177.4(5) . . . . ?
C3G N2G C2G N4G -176.9(5) . . . . ?
C3G N2G C2G N1G 1.1(9) . . . . ?
C1G N1G C2G N4G -179.1(5) . . . . ?
C1G N1G C2G N2G 2.8(9) . . . . ?
C2G N2G C3G N5G 176.0(5) . . . . ?
C2G N2G C3G N3G -5.7(9) . . . . ?
C14G N5G C3G N2G -4.5(10) . . . . ?
C14G N5G C3G N3G 177.1(6) . . . . ?
C1G N3G C3G N2G 5.5(9) . . . . ?
C1G N3G C3G N5G -176.2(5) . . . . ?
C1G S1G C4G C9G 110.7(5) . . . . ?
C1G S1G C4G C5G -73.4(6) . . . . ?
C9G C4G C5G C6G -0.7(9) . . . . ?
S1G C4G C5G C6G -176.6(5) . . . . ?
C4G C5G C6G C7G 0.6(10) . . . . ?
C5G C6G C7G C8G -0.5(10) . . . . ?
C5G C6G C7G C10G -177.8(6) . . . . ?
C6G C7G C8G C9G 0.6(10) . . . . ?
C10G C7G C8G C9G 177.9(6) . . . . ?
C5G C4G C9G C8G 0.8(10) . . . . ?
S1G C4G C9G C8G 176.8(5) . . . . ?
C7G C8G C9G C4G -0.8(10) . . . . ?
C2G N4G C11G C13G -80.2(8) . . . . ?
C2G N4G C11G C12G 157.8(6) . . . . ?
C3G N5G C14G C16G -144.2(6) . . . . ?
C3G N5G C14G C15G 90.6(8) . . . . ?
C3H N3H C1H N1H 0.9(9) . . . . ?
C3H N3H C1H S1H -179.9(4) . . . . ?
C2H N1H C1H N3H -4.1(9) . . . . ?
C2H N1H C1H S1H 176.7(4) . . . . ?
C4H S1H C1H N3H 10.8(6) . . . . ?
C4H S1H C1H N1H -169.9(5) . . . . ?
C11H N4H C2H N2H 1.9(9) . . . . ?
C11H N4H C2H N1H -176.5(5) . . . . ?
C3H N2H C2H N4H -176.2(5) . . . . ?
C3H N2H C2H N1H 2.1(9) . . . . ?
C1H N1H C2H N4H -179.3(5) . . . . ?
C1H N1H C2H N2H 2.4(9) . . . . ?
C2H N2H C3H N5H 172.1(5) . . . . ?
C2H N2H C3H N3H -5.9(9) . . . . ?
C14H N5H C3H N2H -8.9(10) . . . . ?
C14H N5H C3H N3H 169.3(6) . . . . ?
C1H N3H C3H N2H 4.6(9) . . . . ?
C1H N3H C3H N5H -173.5(5) . . . . ?
C1H S1H C4H C5H -80.9(6) . . . . ?
C1H S1H C4H C9H 101.7(5) . . . . ?
C9H C4H C5H C6H -0.8(10) . . . . ?
S1H C4H C5H C6H -178.1(5) . . . . ?
C4H C5H C6H C7H -0.3(10) . . . . ?
C5H C6H C7H C8H 1.2(10) . . . . ?
C5H C6H C7H C10H -177.9(6) . . . . ?
C6H C7H C8H C9H -0.9(10) . . . . ?
C10H C7H C8H C9H 178.2(6) . . . . ?
C7H C8H C9H C4H -0.2(10) . . . . ?
C5H C4H C9H C8H 1.1(9) . . . . ?
S1H C4H C9H C8H 178.5(5) . . . . ?
C2H N4H C11H C12H 150.1(6) . . . . ?
C2H N4H C11H C13H -86.4(7) . . . . ?
C3H N5H C14H C15H 110.4(8) . . . . ?
C3H N5H C14H C16H -125.8(7) . . . . ?
C3I N3I C1I N1I -1.1(10) . . . . ?
C3I N3I C1I S1I 179.8(4) . . . . ?
C2I N1I C1I N3I 4.5(10) . . . . ?
C2I N1I C1I S1I -176.4(4) . . . . ?
C4I S1I C1I N3I 9.3(6) . . . . ?
C4I S1I C1I N1I -170.0(5) . . . . ?
C3I N2I C2I N4I 176.7(6) . . . . ?
C3I N2I C2I N1I -1.4(9) . . . . ?
C11I N4I C2I N2I -2.9(9) . . . . ?
C11I N4I C2I N1I 175.4(5) . . . . ?
C1I N1I C2I N2I -3.1(9) . . . . ?
C1I N1I C2I N4I 178.7(5) . . . . ?
C14I N5I C3I N2I -2.3(9) . . . . ?
C14I N5I C3I N3I 178.5(5) . . . . ?
C2I N2I C3I N5I -173.5(6) . . . . ?
C2I N2I C3I N3I 5.6(9) . . . . ?
C1I N3I C3I N5I 174.6(5) . . . . ?
C1I N3I C3I N2I -4.5(9) . . . . ?
C1I S1I C4I C5I 62.9(6) . . . . ?
C1I S1I C4I C9I -120.3(5) . . . . ?
C9I C4I C5I C6I 1.9(10) . . . . ?
S1I C4I C5I C6I 178.7(5) . . . . ?
C4I C5I C6I C7I -1.6(10) . . . . ?
C5I C6I C7I C8I 0.6(10) . . . . ?
C5I C6I C7I C10I 179.6(6) . . . . ?
C6I C7I C8I C9I 0.1(10) . . . . ?
C10I C7I C8I C9I -179.0(6) . . . . ?
C7I C8I C9I C4I 0.2(10) . . . . ?
C5I C4I C9I C8I -1.2(10) . . . . ?
S1I C4I C9I C8I -178.1(5) . . . . ?
C2I N4I C11I C12I -154.5(6) . . . . ?
C2I N4I C11I C13I 82.4(7) . . . . ?
C3I N5I C14I C15I -83.9(8) . . . . ?
C3I N5I C14I C16I 152.1(6) . . . . ?
C3J N3J C1J N1J -0.6(10) . . . . ?
C3J N3J C1J S1J 179.0(4) . . . . ?
C2J N1J C1J N3J -4.7(10) . . . . ?
C2J N1J C1J S1J 175.6(4) . . . . ?
C4J S1J C1J N3J -2.5(6) . . . . ?
C4J S1J C1J N1J 177.2(5) . . . . ?
C3J N2J C2J N4J 177.7(6) . . . . ?
C3J N2J C2J N1J -2.1(9) . . . . ?
C11J N4J C2J N2J 4.5(9) . . . . ?
C11J N4J C2J N1J -175.7(5) . . . . ?
C1J N1J C2J N2J 6.1(9) . . . . ?
C1J N1J C2J N4J -173.6(5) . . . . ?
C14J N5J C3J N2J 2.7(9) . . . . ?
C14J N5J C3J N3J -178.4(6) . . . . ?
C2J N2J C3J N5J 174.5(5) . . . . ?
C2J N2J C3J N3J -4.3(9) . . . . ?
C1J N3J C3J N5J -173.2(5) . . . . ?
C1J N3J C3J N2J 5.5(9) . . . . ?
C1J S1J C4J C9J 106.6(6) . . . . ?
C1J S1J C4J C5J -75.2(6) . . . . ?
C9J C4J C5J C6J -2.1(10) . . . . ?
S1J C4J C5J C6J 179.6(5) . . . . ?
C4J C5J C6J C7J 2.8(11) . . . . ?
C5J C6J C7J C8J -1.6(10) . . . . ?
C5J C6J C7J C10J 178.8(6) . . . . ?
C6J C7J C8J C9J -0.3(11) . . . . ?
C10J C7J C8J C9J 179.3(6) . . . . ?
C5J C4J C9J C8J 0.3(10) . . . . ?
S1J C4J C9J C8J 178.6(5) . . . . ?
C7J C8J C9J C4J 0.9(11) . . . . ?
C2J N4J C11J C12J -162.1(6) . . . . ?
C2J N4J C11J C13J 76.2(7) . . . . ?
C3J N5J C14J C15J 82.2(8) . . . . ?
C3J N5J C14J C16J -153.8(6) . . . . ?
C3K N3K C1K N1K 0.5(10) . . . . ?
C3K N3K C1K S1K -179.2(4) . . . . ?
C2K N1K C1K N3K 3.0(9) . . . . ?
C2K N1K C1K S1K -177.3(4) . . . . ?
C4K S1K C1K N3K -8.2(6) . . . . ?
C4K S1K C1K N1K 172.1(5) . . . . ?
C11K N4K C2K N2K -0.8(9) . . . . ?
C11K N4K C2K N1K 178.8(5) . . . . ?
C3K N2K C2K N4K 178.5(5) . . . . ?
C3K N2K C2K N1K -1.1(9) . . . . ?
C1K N1K C2K N4K 177.8(5) . . . . ?
C1K N1K C2K N2K -2.6(9) . . . . ?
C14K N5K C3K N2K 3.2(9) . . . . ?
C14K N5K C3K N3K -176.8(6) . . . . ?
C2K N2K C3K N5K -174.9(5) . . . . ?
C2K N2K C3K N3K 5.2(9) . . . . ?
C1K N3K C3K N5K 175.1(5) . . . . ?
C1K N3K C3K N2K -4.9(9) . . . . ?
C1K S1K C4K C9K -111.9(5) . . . . ?
C1K S1K C4K C5K 73.2(6) . . . . ?
C9K C4K C5K C6K 1.7(9) . . . . ?
S1K C4K C5K C6K 176.6(5) . . . . ?
C4K C5K C6K C7K -1.9(10) . . . . ?
C5K C6K C7K C8K 1.3(10) . . . . ?
C5K C6K C7K C10K 179.1(6) . . . . ?
C6K C7K C8K C9K -0.6(10) . . . . ?
C10K C7K C8K C9K -178.4(6) . . . . ?
C5K C4K C9K C8K -1.0(10) . . . . ?
S1K C4K C9K C8K -176.0(5) . . . . ?
C7K C8K C9K C4K 0.4(10) . . . . ?
C2K N4K C11K C12K -157.2(6) . . . . ?
C2K N4K C11K C13K 79.5(8) . . . . ?
C3K N5K C14K C15K -93.5(7) . . . . ?
C3K N5K C14K C16K 143.4(6) . . . . ?
C3L N3L C1L N1L 0.0(9) . . . . ?
C3L N3L C1L S1L -178.4(4) . . . . ?
C2L N1L C1L N3L 5.0(9) . . . . ?
C2L N1L C1L S1L -176.5(4) . . . . ?
C4L S1L C1L N3L 0.4(6) . . . . ?
C4L S1L C1L N1L -178.3(5) . . . . ?
C3L N2L C2L N4L -178.5(5) . . . . ?
C3L N2L C2L N1L 1.3(9) . . . . ?
C11L N4L C2L N2L -3.6(9) . . . . ?
C11L N4L C2L N1L 176.5(5) . . . . ?
C1L N1L C2L N2L -5.7(9) . . . . ?
C1L N1L C2L N4L 174.1(5) . . . . ?
C14L N5L C3L N3L 178.9(5) . . . . ?
C14L N5L C3L N2L -1.4(9) . . . . ?
C1L N3L C3L N5L 174.3(5) . . . . ?
C1L N3L C3L N2L -5.4(9) . . . . ?
C2L N2L C3L N5L -175.0(5) . . . . ?
C2L N2L C3L N3L 4.7(9) . . . . ?
C1L S1L C4L C5L 72.8(6) . . . . ?
C1L S1L C4L C9L -106.1(5) . . . . ?
C9L C4L C5L C6L -0.9(10) . . . . ?
S1L C4L C5L C6L -179.8(5) . . . . ?
C4L C5L C6L C7L 0.5(10) . . . . ?
C5L C6L C7L C8L -0.2(10) . . . . ?
C5L C6L C7L C10L -178.8(6) . . . . ?
C6L C7L C8L C9L 0.4(10) . . . . ?
C10L C7L C8L C9L 179.0(6) . . . . ?
C5L C4L C9L C8L 1.1(10) . . . . ?
S1L C4L C9L C8L -179.9(5) . . . . ?
C7L C8L C9L C4L -0.9(10) . . . . ?
C2L N4L C11L C12L 160.1(6) . . . . ?
C2L N4L C11L C13L -77.1(7) . . . . ?
C3L N5L C14L C15L -82.9(7) . . . . ?
C3L N5L C14L C16L 153.5(6) . . . . ?
C3M N3M C1M N1M -1.2(9) . . . . ?
C3M N3M C1M S1M -179.5(4) . . . . ?
C2M N1M C1M N3M 3.1(9) . . . . ?
C2M N1M C1M S1M -178.5(4) . . . . ?
C4M S1M C1M N3M 4.8(6) . . . . ?
C4M S1M C1M N1M -173.8(5) . . . . ?
C11M N4M C2M N2M -10.8(9) . . . . ?
C11M N4M C2M N1M 168.3(5) . . . . ?
C3M N2M C2M N4M 176.6(5) . . . . ?
C3M N2M C2M N1M -2.4(9) . . . . ?
C1M N1M C2M N4M 179.9(5) . . . . ?
C1M N1M C2M N2M -1.1(9) . . . . ?
C14M N5M C3M N2M -4.9(9) . . . . ?
C14M N5M C3M N3M 176.2(6) . . . . ?
C2M N2M C3M N5M -174.2(5) . . . . ?
C2M N2M C3M N3M 4.6(9) . . . . ?
C1M N3M C3M N5M 175.9(5) . . . . ?
C1M N3M C3M N2M -3.0(9) . . . . ?
C1M S1M C4M C5M 71.5(6) . . . . ?
C1M S1M C4M C9M -109.1(6) . . . . ?
C9M C4M C5M C6M -0.4(11) . . . . ?
S1M C4M C5M C6M 179.0(5) . . . . ?
C4M C5M C6M C7M 0.5(11) . . . . ?
C5M C6M C7M C8M -0.5(10) . . . . ?
C5M C6M C7M C10M -179.9(6) . . . . ?
C6M C7M C8M C9M 0.5(10) . . . . ?
C10M C7M C8M C9M 179.9(6) . . . . ?
C5M C4M C9M C8M 0.3(10) . . . . ?
S1M C4M C9M C8M -179.1(5) . . . . ?
C7M C8M C9M C4M -0.4(11) . . . . ?
C2M N4M C11M C13M 92.9(7) . . . . ?
C2M N4M C11M C12M -142.8(6) . . . . ?
C3M N5M C14M C16M 163.5(6) . . . . ?
C3M N5M C14M C15M -73.3(8) . . . . ?
C3N N3N C1N N1N -1.5(9) . . . . ?
C3N N3N C1N S1N 179.9(4) . . . . ?
C2N N1N C1N N3N -3.7(9) . . . . ?
C2N N1N C1N S1N 174.9(4) . . . . ?
C4N S1N C1N N3N -13.1(6) . . . . ?
C4N S1N C1N N1N 168.1(5) . . . . ?
C3N N2N C2N N4N -178.1(6) . . . . ?
C3N N2N C2N N1N 0.2(9) . . . . ?
C11N N4N C2N N2N 4.3(9) . . . . ?
C11N N4N C2N N1N -174.2(5) . . . . ?
C1N N1N C2N N2N 4.5(9) . . . . ?
C1N N1N C2N N4N -177.2(5) . . . . ?
C14N N5N C3N N2N -0.3(10) . . . . ?
C14N N5N C3N N3N 179.5(6) . . . . ?
C2N N2N C3N N5N 173.2(6) . . . . ?
C2N N2N C3N N3N -6.6(9) . . . . ?
C1N N3N C3N N5N -172.6(6) . . . . ?
C1N N3N C3N N2N 7.2(9) . . . . ?
C1N S1N C4N C9N 124.5(5) . . . . ?
C1N S1N C4N C5N -59.1(6) . . . . ?
C9N C4N C5N C6N -2.1(10) . . . . ?
S1N C4N C5N C6N -178.5(5) . . . . ?
C4N C5N C6N C7N 1.5(11) . . . . ?
C5N C6N C7N C8N 0.4(10) . . . . ?
C5N C6N C7N C10N -178.2(6) . . . . ?
C6N C7N C8N C9N -1.8(10) . . . . ?
C10N C7N C8N C9N 176.9(6) . . . . ?
C7N C8N C9N C4N 1.1(10) . . . . ?
C5N C4N C9N C8N 0.8(10) . . . . ?
S1N C4N C9N C8N 177.3(5) . . . . ?
C2N N4N C11N C12N 147.7(6) . . . . ?
C2N N4N C11N C13N -88.3(8) . . . . ?
C3N N5N C14N C15N 83.1(8) . . . . ?
C3N N5N C14N C16N -152.8(6) . . . . ?
C3O N3O C1O N1O -0.4(9) . . . . ?
C3O N3O C1O S1O 179.3(4) . . . . ?
C2O N1O C1O N3O 4.4(9) . . . . ?
C2O N1O C1O S1O -175.3(4) . . . . ?
C4O S1O C1O N3O 13.0(6) . . . . ?
C4O S1O C1O N1O -167.3(4) . . . . ?
C3O N2O C2O N4O 178.1(6) . . . . ?
C3O N2O C2O N1O -2.6(9) . . . . ?
C11O N4O C2O N2O -4.4(9) . . . . ?
C11O N4O C2O N1O 176.2(5) . . . . ?
C1O N1O C2O N2O -2.7(9) . . . . ?
C1O N1O C2O N4O 176.7(5) . . . . ?
C14O N5O C3O N2O 1.1(10) . . . . ?
C14O N5O C3O N3O -178.8(6) . . . . ?
C2O N2O C3O N5O -172.6(6) . . . . ?
C2O N2O C3O N3O 7.3(9) . . . . ?
C1O N3O C3O N5O 174.0(5) . . . . ?
C1O N3O C3O N2O -5.9(9) . . . . ?
C1O S1O C4O C9O -119.8(5) . . . . ?
C1O S1O C4O C5O 62.9(6) . . . . ?
C9O C4O C5O C6O 2.8(10) . . . . ?
S1O C4O C5O C6O -179.9(5) . . . . ?
C4O C5O C6O C7O -2.6(11) . . . . ?
C5O C6O C7O C8O 1.4(10) . . . . ?
C5O C6O C7O C10O -180.0(6) . . . . ?
C6O C7O C8O C9O -0.3(10) . . . . ?
C10O C7O C8O C9O -179.0(6) . . . . ?
C5O C4O C9O C8O -1.8(10) . . . . ?
S1O C4O C9O C8O -179.1(5) . . . . ?
C7O C8O C9O C4O 0.5(10) . . . . ?
C2O N4O C11O C12O -148.5(6) . . . . ?
C2O N4O C11O C13O 87.8(7) . . . . ?
C3O N5O C14O C15O -82.9(8) . . . . ?
C3O N5O C14O C16O 152.9(6) . . . . ?
C2P N1P C1P N3P -2.1(10) . . . . ?
C2P N1P C1P S1P 178.4(4) . . . . ?
C3P N3P C1P N1P 0.2(10) . . . . ?
C3P N3P C1P S1P 179.6(4) . . . . ?
C4P S1P C1P N1P 176.2(5) . . . . ?
C4P S1P C1P N3P -3.3(6) . . . . ?
C11P N4P C2P N2P 9.5(9) . . . . ?
C11P N4P C2P N1P -168.7(5) . . . . ?
C3P N2P C2P N4P -175.9(5) . . . . ?
C3P N2P C2P N1P 2.1(9) . . . . ?
C1P N1P C2P N4P 178.9(5) . . . . ?
C1P N1P C2P N2P 0.8(9) . . . . ?
C14P N5P C3P N3P -176.7(6) . . . . ?
C14P N5P C3P N2P 4.0(9) . . . . ?
C1P N3P C3P N5P -175.8(5) . . . . ?
C1P N3P C3P N2P 3.4(9) . . . . ?
C2P N2P C3P N5P 174.8(5) . . . . ?
C2P N2P C3P N3P -4.4(9) . . . . ?
C1P S1P C4P C5P -71.9(6) . . . . ?
C1P S1P C4P C9P 109.6(6) . . . . ?
C9P C4P C5P C6P -0.7(10) . . . . ?
S1P C4P C5P C6P -179.2(5) . . . . ?
C4P C5P C6P C7P 0.8(10) . . . . ?
C5P C6P C7P C8P 0.0(10) . . . . ?
C5P C6P C7P C10P 178.6(6) . . . . ?
C6P C7P C8P C9P -0.9(10) . . . . ?
C10P C7P C8P C9P -179.5(6) . . . . ?
C5P C4P C9P C8P -0.2(10) . . . . ?
S1P C4P C9P C8P 178.3(5) . . . . ?
C7P C8P C9P C4P 1.0(10) . . . . ?
C2P N4P C11P C13P -92.7(7) . . . . ?
C2P N4P C11P C12P 142.7(6) . . . . ?
C3P N5P C14P C16P -163.1(6) . . . . ?
C3P N5P C14P C15P 73.4(8) . . . . ?
